data_7133699
loop_
_publ_author_name
'Hinz, Alexander'
'Winkler, Lucas'
'Sun, Xiaofei'

_publ_section_title
;
 CO reduction by calcium and ytterbium hydride complexes with a bulky
 monodentate carbazolyl ligand.
;
_journal_issue 80
_journal_name_full 'Chemical communications (Cambridge, England)'
_journal_page_first 11291
_journal_page_last 11294
_journal_paper_doi 10.1039/d4cc03714f
_journal_volume 60
_journal_year 2024
_chemical_formula_moiety 'C113.33 H150.67 N2 O3.33 Yb2'
_chemical_formula_sum 'C113.33 H150.67 N2 O3.33 Yb2'
_chemical_formula_weight 1940.43
_space_group_crystal_system triclinic
_space_group_IT_number 2
_space_group_name_Hall '-P 1'
_space_group_name_H-M_alt 'P -1'
_atom_sites_solution_hydrogens geom
_audit_creation_method SHELXL-2018/3
_audit_update_record
;
2024-07-22 deposited with the CCDC.	2024-09-09 downloaded from the CCDC.
;
_cell_angle_alpha 66.923(4)
_cell_angle_beta 84.961(4)
_cell_angle_gamma 85.933(4)
_cell_formula_units_Z 3
_cell_length_a 14.3009(8)
_cell_length_b 21.2924(11)
_cell_length_c 27.1108(13)
_cell_measurement_reflns_used 47415
_cell_measurement_temperature 100(2)
_cell_measurement_theta_max 27.39
_cell_measurement_theta_min 2.64
_cell_volume 7559.3(7)
_computing_cell_refinement
;
X-Area Recipe 1.37.0.0 (STOE, 2021)
;
_computing_data_collection
;
X-Area Pilatus3_SV 1.31.186.0 (STOE, 2022)
;
_computing_data_reduction
;
X-Area Integrate 2.5.3.0 (STOE, 2021)
X-Area LANA 2.7.5.0 (STOE, 2022)
;
_computing_publication_material
;
STOE & Cie GmbH, X-Area, software package for collecting single-crystal or
multi-domain crystal data on STOE area-detector diffractometers, for image 
processing, for the correction and scaling of reflection intensities and 
for outlier rejection, version 2.1, Darmstadt 2022
;
_computing_structure_refinement 'SHELXL-2018/3 (Sheldrick, 2018)'
_diffrn_ambient_temperature 100(2)
_diffrn_detector 'EIGER2 1M CDTE'
_diffrn_detector_area_resol_mean 13.33
_diffrn_measured_fraction_theta_full 0.999
_diffrn_measured_fraction_theta_max 0.999
_diffrn_measurement_details ' 1043 frames, detector distance = 60 mm'
_diffrn_measurement_device 'Eulerian 4-circle diffractometer'
_diffrn_measurement_device_type 'STOE STADIVARI'
_diffrn_measurement_method 'rotation method, \w scans'
_diffrn_radiation_collimation '1.2 0.6 mm diameter'
_diffrn_radiation_monochromator 'Graded multilayer mirror'
_diffrn_radiation_polarisn_norm 270
_diffrn_radiation_probe x-ray
_diffrn_radiation_type MoK\a
_diffrn_radiation_wavelength 0.71073
_diffrn_reflns_av_R_equivalents 0.1144
_diffrn_reflns_av_unetI/netI 0.1478
_diffrn_reflns_Laue_measured_fraction_full 0.999
_diffrn_reflns_Laue_measured_fraction_max 0.999
_diffrn_reflns_limit_h_max 17
_diffrn_reflns_limit_h_min -17
_diffrn_reflns_limit_k_max 26
_diffrn_reflns_limit_k_min -26
_diffrn_reflns_limit_l_max 33
_diffrn_reflns_limit_l_min -26
_diffrn_reflns_number 101366
_diffrn_reflns_point_group_measured_fraction_full 0.999
_diffrn_reflns_point_group_measured_fraction_max 0.999
_diffrn_reflns_theta_full 25.242
_diffrn_reflns_theta_max 26.000
_diffrn_reflns_theta_min 2.638
_diffrn_source Axo_Mo
_diffrn_source_current 0.830
_diffrn_source_power 0.050
_diffrn_source_voltage 60
_exptl_absorpt_coefficient_mu 1.895
_exptl_absorpt_correction_T_max 0.9807
_exptl_absorpt_correction_T_min 0.9590
_exptl_absorpt_correction_type multi-scan
_exptl_absorpt_process_details
;
STOE LANA, absorption correction by scaling of reflection intensities.
J. Koziskova, F. Hahn, J. Richter, J. Kozisek, "Comparison of different
absorption corrections on the model structure of tetrakis(\m~2~-acetato)-
diaqua-di-copper(II)", Acta Chimica Slovaca, vol. 9, no. 2, 2016, pp. 136 - 140.
;
_exptl_crystal_colour yellow
_exptl_crystal_density_diffrn 1.279
_exptl_crystal_description plate
_exptl_crystal_F_000 3034
_exptl_crystal_size_max 0.135
_exptl_crystal_size_mid 0.095
_exptl_crystal_size_min 0.063
_refine_diff_density_max 2.028
_refine_diff_density_min -1.677
_refine_diff_density_rms 0.138
_refine_ls_extinction_method none
_refine_ls_goodness_of_fit_ref 1.000
_refine_ls_hydrogen_treatment constr
_refine_ls_matrix_type full
_refine_ls_number_parameters 2239
_refine_ls_number_reflns 29716
_refine_ls_number_restraints 2783
_refine_ls_restrained_S_all 0.957
_refine_ls_R_factor_all 0.1873
_refine_ls_R_factor_gt 0.0819
_refine_ls_shift/su_max 0.001
_refine_ls_shift/su_mean 0.000
_refine_ls_structure_factor_coef Fsqd
_refine_ls_weighting_details 'w=1/[\s^2^(Fo^2^)+(0.1263P)^2^] where P=(Fo^2^+2Fc^2^)/3'
_refine_ls_weighting_scheme calc
_refine_ls_wR_factor_gt 0.1881
_refine_ls_wR_factor_ref 0.2462
_reflns_Friedel_coverage 0.000
_reflns_number_gt 13919
_reflns_number_total 29716
_reflns_threshold_expression 'I > 2\s(I)'
_cod_data_source_file d4cc03714f2.cif
_cod_data_source_block XF492A
_cod_depositor_comments 'Adding full bibliography for 7133694--7133703.cif.'
_cod_database_code 7133699
_shelx_shelxl_version_number 2018/3
_shelx_space_group_comment
;
The symmetry employed for this shelxl refinement is uniquely defined
by the following loop, which should always be used as a source of
symmetry information in preference to the above space-group names.
They are only intended as comments.
;
_shelx_estimated_absorpt_t_min 0.784
_shelx_estimated_absorpt_t_max 0.890

loop_
_space_group_symop_operation_xyz
'x, y, z'
'-x, -y, -z'

loop_
_atom_site_label
_atom_site_type_symbol
_atom_site_fract_x
_atom_site_fract_y
_atom_site_fract_z
_atom_site_U_iso_or_equiv
_atom_site_adp_type
_atom_site_occupancy
_atom_site_site_symmetry_order
_atom_site_calc_flag
_atom_site_refinement_flags_posn
_atom_site_refinement_flags_adp
_atom_site_refinement_flags_occupancy
_atom_site_disorder_assembly
_atom_site_disorder_group
Yb1 Yb 0.40625(4) 0.33613(10) 0.32536(7) 0.0483(4) Uani 0.899(5) 1 d . . P A 1
Yb1B Yb 0.4150(3) 0.3754(6) 0.2981(5) 0.039(2) Uani 0.101(5) 1 d . . P A 2
Yb2 Yb 0.64812(3) 0.35514(3) 0.35354(2) 0.05831(19) Uani 1 1 d . . . . .
Yb3 Yb 0.87117(4) 1.02036(5) 0.00318(4) 0.0756(4) Uani 0.866(3) 1 d . . P B 1
Yb3B Yb 1.1291(8) 1.0222(6) -0.0451(5) 0.182(5) Uani 0.134(3) 1 d . . P B -3
O1 O 0.5176(5) 0.4199(4) 0.3102(3) 0.065(2) Uani 1 1 d . . . . .
O3 O 0.7167(5) 0.3753(4) 0.4221(3) 0.0517(18) Uani 1 1 d . . . . .
O2 O 0.5068(5) 0.2998(4) 0.3947(3) 0.065(2) Uani 1 1 d . . . . .
N1 N 0.2673(5) 0.3999(4) 0.3318(3) 0.0425(19) Uani 1 1 d . . . . .
N2 N 0.7519(5) 0.2832(4) 0.3235(3) 0.0400(19) Uani 1 1 d . . . . .
N3 N 0.7635(6) 0.9475(5) -0.0088(4) 0.062(3) Uani 1 1 d . . . . .
C1 C 0.2671(6) 0.4696(6) 0.3198(4) 0.051(3) Uani 1 1 d . . . . .
C2 C 0.2846(7) 0.5230(6) 0.2688(4) 0.050(3) Uani 1 1 d . . . . .
C3 C 0.2877(7) 0.5891(6) 0.2671(4) 0.056(3) Uani 1 1 d . . . . .
H3 H 0.303277 0.624652 0.233424 0.067 Uiso 1 1 calc R U . . .
C4 C 0.2694(8) 0.6064(6) 0.3119(5) 0.057(3) Uani 1 1 d . . . . .
C5 C 0.2526(6) 0.5544(5) 0.3605(4) 0.047(3) Uani 1 1 d . . . . .
H5 H 0.240735 0.564377 0.391711 0.057 Uiso 1 1 calc R U . . .
C6 C 0.2524(6) 0.4863(5) 0.3654(4) 0.043(2) Uani 1 1 d . . . . .
C7 C 0.2394(6) 0.4221(5) 0.4102(4) 0.044(2) Uani 1 1 d . . . . .
C8 C 0.2243(7) 0.4024(6) 0.4660(4) 0.049(3) Uani 1 1 d . . . . .
H8 H 0.216614 0.436330 0.480727 0.059 Uiso 1 1 calc R U . . .
C9 C 0.2204(7) 0.3339(6) 0.5000(4) 0.049(3) Uani 1 1 d . . . . .
C10 C 0.2303(6) 0.2857(5) 0.4760(4) 0.045(2) Uani 1 1 d . . . . .
H10 H 0.229203 0.238626 0.498911 0.053 Uiso 1 1 calc R U . . .
C11 C 0.2419(6) 0.3031(5) 0.4200(4) 0.042(2) Uani 1 1 d . . . . .
C12 C 0.2480(6) 0.3715(6) 0.3870(4) 0.043(2) Uani 1 1 d . . . . .
C13 C 0.2940(7) 0.5137(6) 0.2170(4) 0.053(3) Uani 1 1 d . . . . .
C14 C 0.2201(7) 0.4831(6) 0.2049(4) 0.055(3) Uani 1 1 d . . . . .
H14 H 0.170700 0.463428 0.231260 0.066 Uiso 1 1 calc R U . . .
C15 C 0.2199(8) 0.4818(6) 0.1531(4) 0.061(3) Uani 1 1 d . . . . .
C16 C 0.2948(10) 0.5067(8) 0.1167(5) 0.091(5) Uani 1 1 d . . . . .
H16 H 0.295012 0.505134 0.082119 0.109 Uiso 1 1 calc R U . . .
C17 C 0.3690(9) 0.5338(9) 0.1289(5) 0.099(6) Uani 1 1 d . . . . .
C18 C 0.3675(8) 0.5375(7) 0.1801(5) 0.080(4) Uani 1 1 d . . . . .
H18 H 0.418427 0.556792 0.188807 0.096 Uiso 1 1 calc R U . . .
C19 C 0.1414(11) 0.4524(8) 0.1372(6) 0.060(2) Uani 0.707(15) 1 d D U P C 1
C20 C 0.1816(13) 0.4002(9) 0.1134(7) 0.070(4) Uani 0.707(15) 1 d D U P C 1
H20A H 0.130585 0.384544 0.099656 0.105 Uiso 0.707(15) 1 calc R U P C 1
H20B H 0.211073 0.361003 0.141432 0.105 Uiso 0.707(15) 1 calc R U P C 1
H20C H 0.228514 0.421836 0.083996 0.105 Uiso 0.707(15) 1 calc R U P C 1
C21 C 0.0704(13) 0.4154(10) 0.1843(6) 0.065(4) Uani 0.707(15) 1 d D U P C 1
H21A H 0.022449 0.395832 0.171474 0.097 Uiso 0.707(15) 1 calc R U P C 1
H21B H 0.040338 0.448090 0.198627 0.097 Uiso 0.707(15) 1 calc R U P C 1
H21C H 0.103240 0.378830 0.212624 0.097 Uiso 0.707(15) 1 calc R U P C 1
C22 C 0.0942(13) 0.5111(9) 0.0921(7) 0.070(4) Uani 0.707(15) 1 d D U P C 1
H22A H 0.141862 0.534775 0.063777 0.106 Uiso 0.707(15) 1 calc R U P C 1
H22B H 0.062583 0.543304 0.106436 0.106 Uiso 0.707(15) 1 calc R U P C 1
H22C H 0.048008 0.492844 0.077101 0.106 Uiso 0.707(15) 1 calc R U P C 1
C19B C 0.124(2) 0.4528(14) 0.1352(10) 0.060(2) Uani 0.293(15) 1 d D U P C 2
C20B C 0.140(3) 0.3755(16) 0.1481(16) 0.069(6) Uani 0.293(15) 1 d D U P C 2
H20D H 0.099897 0.362258 0.126352 0.104 Uiso 0.293(15) 1 calc R U P C 2
H20E H 0.122922 0.349569 0.186313 0.104 Uiso 0.293(15) 1 calc R U P C 2
H20F H 0.205674 0.365628 0.139867 0.104 Uiso 0.293(15) 1 calc R U P C 2
C21B C 0.036(3) 0.460(2) 0.1702(14) 0.067(6) Uani 0.293(15) 1 d D U P C 2
H21D H 0.027276 0.508058 0.166402 0.100 Uiso 0.293(15) 1 calc R U P C 2
H21E H 0.044688 0.431081 0.207943 0.100 Uiso 0.293(15) 1 calc R U P C 2
H21F H -0.019209 0.446678 0.158560 0.100 Uiso 0.293(15) 1 calc R U P C 2
C22B C 0.108(3) 0.4874(19) 0.0752(10) 0.061(6) Uani 0.293(15) 1 d D U P C 2
H22D H 0.157978 0.472869 0.054612 0.091 Uiso 0.293(15) 1 calc R U P C 2
H22E H 0.107495 0.537148 0.064032 0.091 Uiso 0.293(15) 1 calc R U P C 2
H22F H 0.046991 0.474454 0.068612 0.091 Uiso 0.293(15) 1 calc R U P C 2
C23 C 0.4521(16) 0.5448(12) 0.0839(9) 0.081(4) Uani 0.533(13) 1 d D U P D 1
C24 C 0.4222(18) 0.6132(14) 0.0345(9) 0.084(5) Uani 0.533(13) 1 d D U P D 1
H24A H 0.373056 0.603217 0.015887 0.125 Uiso 0.533(13) 1 calc R U P D 1
H24B H 0.476956 0.630062 0.009385 0.125 Uiso 0.533(13) 1 calc R U P D 1
H24C H 0.398225 0.648127 0.048038 0.125 Uiso 0.533(13) 1 calc R U P D 1
C25 C 0.5383(19) 0.5579(16) 0.1038(12) 0.090(5) Uani 0.533(13) 1 d D U P D 1
H25A H 0.591892 0.558157 0.078661 0.135 Uiso 0.533(13) 1 calc R U P D 1
H25B H 0.548918 0.521979 0.139162 0.135 Uiso 0.533(13) 1 calc R U P D 1
H25C H 0.531246 0.602359 0.106978 0.135 Uiso 0.533(13) 1 calc R U P D 1
C26 C 0.4720(17) 0.4889(12) 0.0612(9) 0.087(5) Uani 0.533(13) 1 d D U P D 1
H26A H 0.413191 0.477961 0.050838 0.131 Uiso 0.533(13) 1 calc R U P D 1
H26B H 0.498922 0.447827 0.088688 0.131 Uiso 0.533(13) 1 calc R U P D 1
H26C H 0.516452 0.505333 0.029642 0.131 Uiso 0.533(13) 1 calc R U P D 1
C23B C 0.4595(16) 0.5781(15) 0.0974(9) 0.081(4) Uani 0.467(13) 1 d D U P D 2
C24B C 0.445(2) 0.5827(17) 0.0382(10) 0.085(5) Uani 0.467(13) 1 d D U P D 2
H24D H 0.496197 0.607809 0.013411 0.127 Uiso 0.467(13) 1 calc R U P D 2
H24E H 0.384830 0.606546 0.026371 0.127 Uiso 0.467(13) 1 calc R U P D 2
H24F H 0.445190 0.536488 0.038506 0.127 Uiso 0.467(13) 1 calc R U P D 2
C25B C 0.4781(19) 0.6473(12) 0.0933(10) 0.081(5) Uani 0.467(13) 1 d D U P D 2
H25D H 0.487385 0.677693 0.055342 0.122 Uiso 0.467(13) 1 calc R U P D 2
H25E H 0.534843 0.645527 0.111714 0.122 Uiso 0.467(13) 1 calc R U P D 2
H25F H 0.424611 0.664741 0.110032 0.122 Uiso 0.467(13) 1 calc R U P D 2
C26B C 0.544(2) 0.5280(16) 0.1180(12) 0.085(6) Uani 0.467(13) 1 d D U P D 2
H26D H 0.602369 0.551060 0.101463 0.128 Uiso 0.467(13) 1 calc R U P D 2
H26E H 0.539483 0.488494 0.108474 0.128 Uiso 0.467(13) 1 calc R U P D 2
H26F H 0.543557 0.512701 0.157144 0.128 Uiso 0.467(13) 1 calc R U P D 2
C27 C 0.2733(13) 0.6798(9) 0.3034(7) 0.068(3) Uani 0.65(2) 1 d D U P E 1
C28 C 0.3358(15) 0.6854(13) 0.3438(8) 0.074(5) Uani 0.65(2) 1 d D U P E 1
H28A H 0.398724 0.666272 0.339257 0.111 Uiso 0.65(2) 1 calc R U P E 1
H28B H 0.309005 0.660046 0.380327 0.111 Uiso 0.65(2) 1 calc R U P E 1
H28C H 0.339847 0.733573 0.338074 0.111 Uiso 0.65(2) 1 calc R U P E 1
C29 C 0.3049(17) 0.7294(9) 0.2463(7) 0.070(4) Uani 0.65(2) 1 d D U P E 1
H29A H 0.371359 0.719823 0.238501 0.105 Uiso 0.65(2) 1 calc R U P E 1
H29B H 0.296345 0.776534 0.244022 0.105 Uiso 0.65(2) 1 calc R U P E 1
H29C H 0.267126 0.723481 0.220086 0.105 Uiso 0.65(2) 1 calc R U P E 1
C30 C 0.1719(13) 0.7019(10) 0.3146(11) 0.080(5) Uani 0.65(2) 1 d D U P E 1
H30A H 0.131147 0.695574 0.289818 0.120 Uiso 0.65(2) 1 calc R U P E 1
H30B H 0.169432 0.750227 0.309392 0.120 Uiso 0.65(2) 1 calc R U P E 1
H30C H 0.150499 0.674194 0.351672 0.120 Uiso 0.65(2) 1 calc R U P E 1
C27B C 0.2626(19) 0.6815(14) 0.3156(12) 0.068(3) Uani 0.35(2) 1 d D U P E 2
C28B C 0.352(2) 0.700(3) 0.3316(15) 0.072(6) Uani 0.35(2) 1 d D U P E 2
H28D H 0.368759 0.665897 0.366503 0.108 Uiso 0.35(2) 1 calc R U P E 2
H28E H 0.342890 0.745110 0.334050 0.108 Uiso 0.35(2) 1 calc R U P E 2
H28F H 0.403401 0.702323 0.304468 0.108 Uiso 0.35(2) 1 calc R U P E 2
C29B C 0.241(3) 0.7314(19) 0.2584(12) 0.080(6) Uani 0.35(2) 1 d D U P E 2
H29D H 0.299764 0.750353 0.238156 0.120 Uiso 0.35(2) 1 calc R U P E 2
H29E H 0.198538 0.768596 0.260411 0.120 Uiso 0.35(2) 1 calc R U P E 2
H29F H 0.211427 0.707072 0.240199 0.120 Uiso 0.35(2) 1 calc R U P E 2
C30B C 0.179(2) 0.6896(19) 0.3527(16) 0.078(6) Uani 0.35(2) 1 d D U P E 2
H30D H 0.166336 0.738241 0.345073 0.118 Uiso 0.35(2) 1 calc R U P E 2
H30E H 0.194804 0.665849 0.390270 0.118 Uiso 0.35(2) 1 calc R U P E 2
H30F H 0.123735 0.669962 0.346581 0.118 Uiso 0.35(2) 1 calc R U P E 2
C31 C 0.2021(10) 0.3116(7) 0.5610(5) 0.054(2) Uani 0.813(11) 1 d D U P F 1
C32 C 0.1952(11) 0.3730(7) 0.5777(5) 0.057(3) Uani 0.813(11) 1 d D U P F 1
H32A H 0.253471 0.397880 0.565755 0.085 Uiso 0.813(11) 1 calc R U P F 1
H32B H 0.185522 0.356839 0.616836 0.085 Uiso 0.813(11) 1 calc R U P F 1
H32C H 0.142176 0.403504 0.561005 0.085 Uiso 0.813(11) 1 calc R U P F 1
C33 C 0.1108(10) 0.2752(8) 0.5781(5) 0.063(3) Uani 0.813(11) 1 d D U P F 1
H33A H 0.059440 0.306226 0.559906 0.094 Uiso 0.813(11) 1 calc R U P F 1
H33B H 0.098755 0.260360 0.617081 0.094 Uiso 0.813(11) 1 calc R U P F 1
H33C H 0.115069 0.235191 0.568462 0.094 Uiso 0.813(11) 1 calc R U P F 1
C34 C 0.2829(9) 0.2631(7) 0.5900(5) 0.058(3) Uani 0.813(11) 1 d D U P F 1
H34A H 0.340970 0.288218 0.581624 0.087 Uiso 0.813(11) 1 calc R U P F 1
H34B H 0.291606 0.225183 0.577956 0.087 Uiso 0.813(11) 1 calc R U P F 1
H34C H 0.267630 0.245170 0.628875 0.087 Uiso 0.813(11) 1 calc R U P F 1
C31B C 0.192(3) 0.3121(18) 0.5603(14) 0.054(2) Uani 0.187(11) 1 d D U P F 2
C32B C 0.257(3) 0.345(3) 0.585(2) 0.053(6) Uani 0.187(11) 1 d D U P F 2
H32D H 0.322621 0.332671 0.577642 0.079 Uiso 0.187(11) 1 calc R U P F 2
H32E H 0.242354 0.328709 0.623663 0.079 Uiso 0.187(11) 1 calc R U P F 2
H32F H 0.247372 0.394844 0.568660 0.079 Uiso 0.187(11) 1 calc R U P F 2
C33B C 0.092(3) 0.336(3) 0.568(2) 0.059(6) Uani 0.187(11) 1 d D U P F 2
H33D H 0.087243 0.385759 0.552540 0.088 Uiso 0.187(11) 1 calc R U P F 2
H33E H 0.072511 0.318574 0.606126 0.088 Uiso 0.187(11) 1 calc R U P F 2
H33F H 0.050956 0.318158 0.549323 0.088 Uiso 0.187(11) 1 calc R U P F 2
C34B C 0.202(4) 0.2341(19) 0.591(2) 0.057(6) Uani 0.187(11) 1 d D U P F 2
H34D H 0.156300 0.211628 0.579454 0.085 Uiso 0.187(11) 1 calc R U P F 2
H34E H 0.191364 0.222954 0.629715 0.085 Uiso 0.187(11) 1 calc R U P F 2
H34F H 0.265891 0.218017 0.583631 0.085 Uiso 0.187(11) 1 calc R U P F 2
C35 C 0.2398(7) 0.2484(5) 0.3991(4) 0.041(2) Uani 1 1 d . . . . .
C36 C 0.3022(7) 0.1921(5) 0.4141(4) 0.049(3) Uani 1 1 d . . . . .
H36 H 0.351964 0.191137 0.435428 0.058 Uiso 1 1 calc R U . . .
C37 C 0.2952(7) 0.1363(5) 0.3991(4) 0.048(3) Uani 1 1 d . . . . .
C38 C 0.2222(8) 0.1417(5) 0.3670(4) 0.047(3) Uani 1 1 d . . . . .
H38 H 0.216313 0.105506 0.355414 0.056 Uiso 1 1 calc R U . . .
C39 C 0.1575(6) 0.1958(5) 0.3509(4) 0.040(2) Uani 1 1 d . . . . .
C40 C 0.1690(7) 0.2503(5) 0.3671(4) 0.044(2) Uani 1 1 d . . . . .
H40 H 0.126888 0.289029 0.355713 0.052 Uiso 1 1 calc R U . . .
C41 C 0.3596(14) 0.0712(9) 0.4163(7) 0.063(3) Uani 0.59(2) 1 d D U P G 1
C42 C 0.4497(18) 0.0790(14) 0.4420(10) 0.073(5) Uani 0.59(2) 1 d D U P G 1
H42A H 0.479501 0.121653 0.418847 0.110 Uiso 0.59(2) 1 calc R U P G 1
H42B H 0.493844 0.040288 0.445837 0.110 Uiso 0.59(2) 1 calc R U P G 1
H42C H 0.432182 0.080061 0.477474 0.110 Uiso 0.59(2) 1 calc R U P G 1
C43 C 0.3035(16) 0.0120(11) 0.4565(10) 0.083(6) Uani 0.59(2) 1 d D U P G 1
H43A H 0.259355 -0.002119 0.437516 0.125 Uiso 0.59(2) 1 calc R U P G 1
H43B H 0.268525 0.026744 0.483145 0.125 Uiso 0.59(2) 1 calc R U P G 1
H43C H 0.346564 -0.026488 0.474723 0.125 Uiso 0.59(2) 1 calc R U P G 1
C44 C 0.3930(17) 0.0536(12) 0.3665(8) 0.060(4) Uani 0.59(2) 1 d D U P G 1
H44A H 0.430732 0.090512 0.340713 0.090 Uiso 0.59(2) 1 calc R U P G 1
H44B H 0.338068 0.048506 0.349290 0.090 Uiso 0.59(2) 1 calc R U P G 1
H44C H 0.430953 0.010793 0.378176 0.090 Uiso 0.59(2) 1 calc R U P G 1
C41B C 0.3588(18) 0.0753(12) 0.4228(9) 0.063(3) Uani 0.41(2) 1 d D U P G 2
C42B C 0.462(2) 0.0969(17) 0.4205(14) 0.063(6) Uani 0.41(2) 1 d D U P G 2
H42D H 0.483184 0.123970 0.383172 0.094 Uiso 0.41(2) 1 calc R U P G 2
H42E H 0.503441 0.055886 0.434704 0.094 Uiso 0.41(2) 1 calc R U P G 2
H42F H 0.464744 0.124210 0.442183 0.094 Uiso 0.41(2) 1 calc R U P G 2
C43B C 0.325(2) 0.0336(16) 0.4809(11) 0.075(6) Uani 0.41(2) 1 d D U P G 2
H43D H 0.261254 0.018806 0.481811 0.113 Uiso 0.41(2) 1 calc R U P G 2
H43E H 0.324576 0.061818 0.502095 0.113 Uiso 0.41(2) 1 calc R U P G 2
H43F H 0.367260 -0.006517 0.496018 0.113 Uiso 0.41(2) 1 calc R U P G 2
C44B C 0.359(3) 0.0297(17) 0.3895(15) 0.072(6) Uani 0.41(2) 1 d D U P G 2
H44D H 0.369032 0.058142 0.351188 0.108 Uiso 0.41(2) 1 calc R U P G 2
H44E H 0.298361 0.008021 0.396101 0.108 Uiso 0.41(2) 1 calc R U P G 2
H44F H 0.409421 -0.005584 0.400426 0.108 Uiso 0.41(2) 1 calc R U P G 2
C45 C 0.0755(6) 0.1971(5) 0.3162(4) 0.042(2) Uani 1 1 d . . . . .
C46 C 0.0261(8) 0.1284(6) 0.3440(4) 0.061(3) Uani 1 1 d . . . . .
H46A H -0.031081 0.130139 0.326013 0.091 Uiso 1 1 calc R U . . .
H46B H 0.009722 0.120234 0.381814 0.091 Uiso 1 1 calc R U . . .
H46C H 0.068553 0.091220 0.341750 0.091 Uiso 1 1 calc R U . . .
C47 C 0.0042(7) 0.2542(6) 0.3104(4) 0.057(3) Uani 1 1 d . . . . .
H47A H -0.040396 0.256179 0.284301 0.085 Uiso 1 1 calc R U . . .
H47B H 0.036032 0.297555 0.297726 0.085 Uiso 1 1 calc R U . . .
H47C H -0.029552 0.246235 0.345201 0.085 Uiso 1 1 calc R U . . .
C48 C 0.1168(8) 0.2020(6) 0.2608(4) 0.063(3) Uani 1 1 d . . . . .
H48A H 0.067014 0.196163 0.240456 0.094 Uiso 1 1 calc R U . . .
H48B H 0.165952 0.166066 0.265108 0.094 Uiso 1 1 calc R U . . .
H48C H 0.143801 0.246804 0.241311 0.094 Uiso 1 1 calc R U . . .
C49 C 0.4843(6) 0.4186(7) 0.3593(5) 0.062(3) Uani 1 1 d . . . . .
H49 H 0.465213 0.460154 0.363272 0.074 Uiso 1 1 calc R U . A 1
C50 C 0.4782(8) 0.3577(7) 0.4032(5) 0.065(3) Uani 1 1 d . . . . .
H50 H 0.455260 0.355852 0.437698 0.078 Uiso 1 1 calc R U . A 1
C51 C 0.4665(19) 0.2337(6) 0.2882(5) 0.063(2) Uani 0.605(12) 1 d G U P A 1
H51 H 0.479754 0.189331 0.314301 0.075 Uiso 0.605(12) 1 calc R U P A 1
C52 C 0.3763(14) 0.2519(11) 0.2707(8) 0.061(3) Uani 0.605(12) 1 d G U P A 1
H52 H 0.327941 0.219993 0.284762 0.073 Uiso 0.605(12) 1 calc R U P A 1
C53 C 0.3569(8) 0.3168(15) 0.2325(8) 0.060(3) Uani 0.605(12) 1 d G U P A 1
H53 H 0.295240 0.329247 0.220533 0.072 Uiso 0.605(12) 1 calc R U P A 1
C54 C 0.4276(19) 0.3635(6) 0.2119(5) 0.065(3) Uani 0.605(12) 1 d G U P A 1
H54 H 0.414354 0.407837 0.185842 0.078 Uiso 0.605(12) 1 calc R U P A 1
C55 C 0.5178(14) 0.3453(11) 0.2295(7) 0.062(3) Uani 0.605(12) 1 d G U P A 1
H55 H 0.566167 0.377176 0.215381 0.074 Uiso 0.605(12) 1 calc R U P A 1
C56 C 0.5372(8) 0.2804(14) 0.2676(8) 0.058(3) Uani 0.605(12) 1 d G U P A 1
H56 H 0.598869 0.267925 0.279610 0.070 Uiso 0.605(12) 1 calc R U P A 1
C51B C 0.514(2) 0.2491(16) 0.2760(10) 0.063(2) Uani 0.395(12) 1 d G U P A 2
H51B H 0.558721 0.215944 0.295799 0.075 Uiso 0.395(12) 1 calc R U P A 2
C52B C 0.421(3) 0.2315(9) 0.2787(9) 0.059(3) Uani 0.395(12) 1 d G U P A 2
H52B H 0.402837 0.186306 0.300221 0.071 Uiso 0.395(12) 1 calc R U P A 2
C53B C 0.3548(10) 0.280(2) 0.2498(15) 0.060(3) Uani 0.395(12) 1 d G U P A 2
H53B H 0.291550 0.267999 0.251573 0.072 Uiso 0.395(12) 1 calc R U P A 2
C54B C 0.381(2) 0.3462(16) 0.2183(11) 0.062(3) Uani 0.395(12) 1 d G U P A 2
H54B H 0.336145 0.379328 0.198503 0.074 Uiso 0.395(12) 1 calc R U P A 2
C55B C 0.474(3) 0.3638(9) 0.2156(10) 0.062(3) Uani 0.395(12) 1 d G U P A 2
H55B H 0.492029 0.408967 0.194081 0.075 Uiso 0.395(12) 1 calc R U P A 2
C56B C 0.5400(11) 0.315(2) 0.2445(14) 0.061(3) Uani 0.395(12) 1 d G U P A 2
H56B H 0.603317 0.327276 0.242729 0.073 Uiso 0.395(12) 1 calc R U P A 2
C57 C 0.7668(6) 0.3135(5) 0.2679(4) 0.042(2) Uani 1 1 d . . . . .
C58 C 0.7731(6) 0.3835(5) 0.2364(4) 0.043(2) Uani 1 1 d . . . . .
C59 C 0.7803(6) 0.4025(5) 0.1800(4) 0.045(2) Uani 1 1 d . . . . .
H59 H 0.782309 0.449758 0.157577 0.054 Uiso 1 1 calc R U . . .
C60 C 0.7849(6) 0.3543(6) 0.1550(4) 0.050(3) Uani 1 1 d . . . . .
C61 C 0.7804(7) 0.2868(6) 0.1874(4) 0.049(3) Uani 1 1 d . . . . .
H61 H 0.784809 0.253780 0.171762 0.058 Uiso 1 1 calc R U . . .
C62 C 0.7696(6) 0.2656(6) 0.2424(4) 0.048(3) Uani 1 1 d . . . . .
C63 C 0.7583(6) 0.1994(5) 0.2869(4) 0.043(2) Uani 1 1 d . . . . .
C64 C 0.7550(7) 0.1325(6) 0.2890(5) 0.054(3) Uani 1 1 d . . . . .
H64 H 0.760491 0.124633 0.256721 0.065 Uiso 1 1 calc R U . . .
C65 C 0.7440(7) 0.0787(6) 0.3377(4) 0.052(3) Uani 1 1 d . . . . .
C66 C 0.7358(7) 0.0934(6) 0.3852(4) 0.053(3) Uani 1 1 d . . . . .
H66 H 0.726385 0.056667 0.419036 0.063 Uiso 1 1 calc R U . . .
C67 C 0.7410(7) 0.1591(5) 0.3840(4) 0.043(2) Uani 1 1 d . . . . .
C68 C 0.7483(6) 0.2140(5) 0.3346(4) 0.044(2) Uani 1 1 d . . . . .
C69 C 0.7782(7) 0.4362(5) 0.2593(4) 0.042(2) Uani 1 1 d . . . . .
C70 C 0.8601(6) 0.4354(5) 0.2859(3) 0.041(2) Uani 1 1 d . . . . .
H70 H 0.905216 0.398514 0.292789 0.050 Uiso 1 1 calc R U . . .
C71 C 0.8738(6) 0.4875(5) 0.3016(4) 0.043(2) Uani 1 1 d . . . . .
C72 C 0.8035(7) 0.5380(5) 0.2944(4) 0.048(3) Uani 1 1 d . . . . .
H72 H 0.812668 0.572936 0.306812 0.057 Uiso 1 1 calc R U . . .
C73 C 0.7216(6) 0.5413(5) 0.2705(3) 0.041(2) Uani 1 1 d . . . . .
C74 C 0.7110(7) 0.4889(5) 0.2521(4) 0.049(3) Uani 1 1 d . . . . .
H74 H 0.656366 0.489663 0.234219 0.059 Uiso 1 1 calc R U . . .
C75 C 0.9689(6) 0.4925(5) 0.3242(4) 0.046(2) Uani 1 1 d . . . . .
C76 C 1.0281(7) 0.4265(5) 0.3376(4) 0.049(3) Uani 1 1 d . . . . .
H76A H 1.039845 0.416162 0.305365 0.074 Uiso 1 1 calc R U . . .
H76B H 0.994473 0.389180 0.365763 0.074 Uiso 1 1 calc R U . . .
H76C H 1.088045 0.431680 0.350265 0.074 Uiso 1 1 calc R U . . .
C77 C 0.9539(7) 0.5086(6) 0.3751(4) 0.063(3) Uani 1 1 d . . . . .
H77A H 1.014526 0.517030 0.385150 0.094 Uiso 1 1 calc R U . . .
H77B H 0.925471 0.469753 0.404525 0.094 Uiso 1 1 calc R U . . .
H77C H 0.912128 0.549320 0.367911 0.094 Uiso 1 1 calc R U . . .
C78 C 1.0202(7) 0.5518(5) 0.2794(4) 0.061(3) Uani 1 1 d . . . . .
H78A H 1.024663 0.544040 0.245912 0.091 Uiso 1 1 calc R U . . .
H78B H 1.083454 0.554014 0.289721 0.091 Uiso 1 1 calc R U . . .
H78C H 0.985030 0.594908 0.274051 0.091 Uiso 1 1 calc R U . . .
C79 C 0.6495(7) 0.5999(6) 0.2627(4) 0.054(3) Uani 1 1 d . . . . .
C80 C 0.6188(8) 0.6037(7) 0.3163(4) 0.079(4) Uani 1 1 d . . . . .
H80A H 0.673670 0.609968 0.332922 0.119 Uiso 1 1 calc R U . . .
H80B H 0.589113 0.561179 0.339908 0.119 Uiso 1 1 calc R U . . .
H80C H 0.573716 0.642287 0.310921 0.119 Uiso 1 1 calc R U . . .
C81 C 0.6942(9) 0.6658(6) 0.2259(5) 0.078(4) Uani 1 1 d . . . . .
H81A H 0.706343 0.665740 0.189770 0.117 Uiso 1 1 calc R U . . .
H81B H 0.753618 0.669719 0.239772 0.117 Uiso 1 1 calc R U . . .
H81C H 0.651706 0.704610 0.224332 0.117 Uiso 1 1 calc R U . . .
C82 C 0.5600(8) 0.5903(6) 0.2391(5) 0.073(4) Uani 1 1 d . . . . .
H82A H 0.514976 0.628474 0.235761 0.109 Uiso 1 1 calc R U . . .
H82B H 0.531912 0.547327 0.262981 0.109 Uiso 1 1 calc R U . . .
H82C H 0.576107 0.589130 0.203601 0.109 Uiso 1 1 calc R U . . .
C83 C 0.7979(12) 0.3825(8) 0.0935(6) 0.062(2) Uani 0.717(11) 1 d D U P H 1
C84 C 0.7183(11) 0.4296(9) 0.0682(6) 0.065(4) Uani 0.717(11) 1 d D U P H 1
H84A H 0.727001 0.444586 0.029017 0.097 Uiso 0.717(11) 1 calc R U P H 1
H84B H 0.716103 0.469523 0.077839 0.097 Uiso 0.717(11) 1 calc R U P H 1
H84C H 0.659259 0.405870 0.080893 0.097 Uiso 0.717(11) 1 calc R U P H 1
C85 C 0.8932(11) 0.4189(9) 0.0736(6) 0.066(4) Uani 0.717(11) 1 d D U P H 1
H85A H 0.901755 0.434456 0.034417 0.099 Uiso 0.717(11) 1 calc R U P H 1
H85B H 0.944901 0.386844 0.090077 0.099 Uiso 0.717(11) 1 calc R U P H 1
H85C H 0.892639 0.458305 0.083811 0.099 Uiso 0.717(11) 1 calc R U P H 1
C86 C 0.8004(13) 0.3247(8) 0.0725(6) 0.067(4) Uani 0.717(11) 1 d D U P H 1
H86A H 0.798828 0.344537 0.033287 0.100 Uiso 0.717(11) 1 calc R U P H 1
H86B H 0.745825 0.296441 0.088286 0.100 Uiso 0.717(11) 1 calc R U P H 1
H86C H 0.858164 0.296363 0.082614 0.100 Uiso 0.717(11) 1 calc R U P H 1
C83B C 0.791(2) 0.3762(15) 0.0931(11) 0.062(2) Uani 0.283(11) 1 d D U P H 2
C84B C 0.714(2) 0.352(2) 0.0722(14) 0.065(6) Uani 0.283(11) 1 d D U P H 2
H84D H 0.730345 0.359518 0.034516 0.098 Uiso 0.283(11) 1 calc R U P H 2
H84E H 0.655837 0.378289 0.074733 0.098 Uiso 0.283(11) 1 calc R U P H 2
H84F H 0.705675 0.303665 0.093426 0.098 Uiso 0.283(11) 1 calc R U P H 2
C85B C 0.800(3) 0.4551(15) 0.0639(14) 0.066(6) Uani 0.283(11) 1 d D U P H 2
H85D H 0.815375 0.466764 0.025395 0.100 Uiso 0.283(11) 1 calc R U P H 2
H85E H 0.850762 0.469761 0.078786 0.100 Uiso 0.283(11) 1 calc R U P H 2
H85F H 0.741013 0.478319 0.069032 0.100 Uiso 0.283(11) 1 calc R U P H 2
C86B C 0.883(2) 0.3426(18) 0.0785(15) 0.069(5) Uani 0.283(11) 1 d D U P H 2
H86D H 0.867815 0.302200 0.072209 0.103 Uiso 0.283(11) 1 calc R U P H 2
H86E H 0.924444 0.328830 0.108112 0.103 Uiso 0.283(11) 1 calc R U P H 2
H86F H 0.914175 0.375249 0.045874 0.103 Uiso 0.283(11) 1 calc R U P H 2
C87 C 0.7424(14) 0.0029(10) 0.3459(7) 0.061(3) Uani 0.499(11) 1 d D U P I 1
C88 C 0.6733(16) -0.0053(12) 0.3096(9) 0.069(4) Uani 0.499(11) 1 d D U P I 1
H88A H 0.688251 0.025909 0.272429 0.104 Uiso 0.499(11) 1 calc R U P I 1
H88B H 0.609351 0.005278 0.321090 0.104 Uiso 0.499(11) 1 calc R U P I 1
H88C H 0.677685 -0.052514 0.311820 0.104 Uiso 0.499(11) 1 calc R U P I 1
C89 C 0.8411(14) -0.0156(12) 0.3298(10) 0.066(4) Uani 0.499(11) 1 d D U P I 1
H89A H 0.862143 0.019568 0.295291 0.099 Uiso 0.499(11) 1 calc R U P I 1
H89B H 0.841831 -0.059803 0.326410 0.099 Uiso 0.499(11) 1 calc R U P I 1
H89C H 0.883322 -0.018573 0.357292 0.099 Uiso 0.499(11) 1 calc R U P I 1
C90 C 0.7168(18) -0.0493(12) 0.4043(8) 0.075(5) Uani 0.499(11) 1 d D U P I 1
H90A H 0.651398 -0.040637 0.414890 0.113 Uiso 0.499(11) 1 calc R U P I 1
H90B H 0.758361 -0.044040 0.429161 0.113 Uiso 0.499(11) 1 calc R U P I 1
H90C H 0.724472 -0.095932 0.405373 0.113 Uiso 0.499(11) 1 calc R U P I 1
C87B C 0.7363(14) 0.0091(10) 0.3360(8) 0.061(3) Uani 0.501(11) 1 d D U P I 2
C88B C 0.7437(18) 0.0076(11) 0.2802(7) 0.067(4) Uani 0.501(11) 1 d D U P I 2
H88D H 0.796500 0.034785 0.258864 0.100 Uiso 0.501(11) 1 calc R U P I 2
H88E H 0.685376 0.026843 0.262543 0.100 Uiso 0.501(11) 1 calc R U P I 2
H88F H 0.754098 -0.039646 0.283101 0.100 Uiso 0.501(11) 1 calc R U P I 2
C89B C 0.8138(16) -0.0358(12) 0.3684(9) 0.070(4) Uani 0.501(11) 1 d D U P I 2
H89D H 0.818827 -0.079176 0.363459 0.105 Uiso 0.501(11) 1 calc R U P I 2
H89E H 0.799481 -0.044734 0.406497 0.105 Uiso 0.501(11) 1 calc R U P I 2
H89F H 0.873475 -0.012775 0.356244 0.105 Uiso 0.501(11) 1 calc R U P I 2
C90B C 0.6398(15) -0.0206(12) 0.3639(9) 0.074(5) Uani 0.501(11) 1 d D U P I 2
H90D H 0.588729 0.010599 0.345361 0.111 Uiso 0.501(11) 1 calc R U P I 2
H90E H 0.636283 -0.025602 0.401503 0.111 Uiso 0.501(11) 1 calc R U P I 2
H90F H 0.633916 -0.065274 0.362266 0.111 Uiso 0.501(11) 1 calc R U P I 2
C91 C 0.7431(6) 0.1658(5) 0.4367(4) 0.041(2) Uani 1 1 d . . . . .
C92 C 0.6646(7) 0.1806(5) 0.4657(4) 0.048(3) Uani 1 1 d . . . . .
H92 H 0.605786 0.191694 0.449936 0.057 Uiso 1 1 calc R U . . .
C93 C 0.6708(7) 0.1793(5) 0.5172(4) 0.049(3) Uani 1 1 d . . . . .
C94 C 0.7608(8) 0.1655(5) 0.5376(4) 0.051(3) Uani 1 1 d . . . . .
H94 H 0.767344 0.166240 0.571962 0.061 Uiso 1 1 calc R U . . .
C95 C 0.8399(7) 0.1509(5) 0.5102(4) 0.049(3) Uani 1 1 d . . . . .
C96 C 0.8298(7) 0.1517(5) 0.4595(4) 0.046(2) Uani 1 1 d . . . . .
H96 H 0.883414 0.142423 0.439786 0.055 Uiso 1 1 calc R U . . .
C97 C 0.5856(8) 0.1932(5) 0.5498(4) 0.056(3) Uani 1 1 d . . . . .
C98 C 0.4951(8) 0.1766(7) 0.5315(5) 0.075(4) Uani 1 1 d . . . . .
H98A H 0.482869 0.210616 0.495677 0.112 Uiso 1 1 calc R U . . .
H98B H 0.442300 0.177433 0.556909 0.112 Uiso 1 1 calc R U . . .
H98C H 0.502408 0.131069 0.530333 0.112 Uiso 1 1 calc R U . . .
C99 C 0.5911(10) 0.1510(6) 0.6097(5) 0.081(4) Uani 1 1 d . . . . .
H99A H 0.607476 0.103266 0.615496 0.122 Uiso 1 1 calc R U . . .
H99B H 0.530165 0.153736 0.628489 0.122 Uiso 1 1 calc R U . . .
H99C H 0.639330 0.168866 0.623733 0.122 Uiso 1 1 calc R U . . .
C100 C 0.5798(8) 0.2688(6) 0.5405(4) 0.063(3) Uani 1 1 d . . . . .
H10A H 0.635581 0.280054 0.553490 0.094 Uiso 1 1 calc R U . . .
H10B H 0.523357 0.278515 0.559953 0.094 Uiso 1 1 calc R U . . .
H10C H 0.576823 0.296441 0.501973 0.094 Uiso 1 1 calc R U . . .
C101 C 0.9380(8) 0.1341(7) 0.5329(5) 0.067(3) Uani 1 1 d . . . . .
C102 C 0.9698(10) 0.0609(7) 0.5377(6) 0.102(5) Uani 1 1 d . . . . .
H10D H 0.967364 0.057690 0.502775 0.152 Uiso 1 1 calc R U . . .
H10E H 0.927833 0.027889 0.564315 0.152 Uiso 1 1 calc R U . . .
H10F H 1.034213 0.050867 0.549107 0.152 Uiso 1 1 calc R U . . .
C103 C 0.9395(10) 0.1387(8) 0.5876(4) 0.091(5) Uani 1 1 d . . . . .
H10G H 1.002929 0.126892 0.600301 0.136 Uiso 1 1 calc R U . . .
H10H H 0.895200 0.106771 0.613255 0.136 Uiso 1 1 calc R U . . .
H10I H 0.921244 0.185336 0.584267 0.136 Uiso 1 1 calc R U . . .
C104 C 1.0097(8) 0.1823(7) 0.4951(5) 0.079(4) Uani 1 1 d . . . . .
H10J H 1.013110 0.178289 0.460162 0.119 Uiso 1 1 calc R U . . .
H10K H 1.071351 0.170516 0.510156 0.119 Uiso 1 1 calc R U . . .
H10L H 0.990828 0.229377 0.490403 0.119 Uiso 1 1 calc R U . . .
C105 C 0.8059(7) 0.3416(5) 0.4401(4) 0.047(2) Uani 1 1 d . . . . .
H10M H 0.856907 0.361053 0.412075 0.057 Uiso 1 1 calc R U . . .
H10N H 0.804199 0.292041 0.448312 0.057 Uiso 1 1 calc R U . . .
C106 C 0.8214(8) 0.3533(6) 0.4895(5) 0.068(3) Uani 1 1 d . . . . .
H10O H 0.887897 0.363286 0.489624 0.081 Uiso 1 1 calc R U . . .
H10P H 0.805688 0.312274 0.522002 0.081 Uiso 1 1 calc R U . . .
C107 C 0.7563(8) 0.4150(6) 0.4885(4) 0.062(3) Uani 1 1 d . . . . .
H10Q H 0.711722 0.402235 0.520654 0.075 Uiso 1 1 calc R U . . .
H10R H 0.793227 0.453548 0.486795 0.075 Uiso 1 1 calc R U . . .
C108 C 0.7051(8) 0.4333(5) 0.4376(4) 0.055(3) Uani 1 1 d . . . . .
H10S H 0.637621 0.443187 0.444326 0.066 Uiso 1 1 calc R U . . .
H10T H 0.731840 0.474213 0.408707 0.066 Uiso 1 1 calc R U . . .
C109 C 0.7729(9) 0.8777(7) 0.0053(5) 0.065(3) Uani 1 1 d . . . . .
C110 C 0.7712(8) 0.8266(6) 0.0589(4) 0.061(3) Uani 1 1 d . . . . .
C111 C 0.7885(8) 0.7603(6) 0.0639(4) 0.060(3) Uani 1 1 d . . . . .
H111 H 0.790790 0.726190 0.099238 0.071 Uiso 1 1 calc R U . . .
C112 C 0.8033(8) 0.7385(6) 0.0208(4) 0.057(3) Uani 1 1 d . . . . .
C113 C 0.8024(8) 0.7887(6) -0.0305(5) 0.061(3) Uani 1 1 d . . . . .
H113 H 0.811398 0.776059 -0.060555 0.074 Uiso 1 1 calc R U . . .
C114 C 0.7883(8) 0.8590(6) -0.0391(4) 0.057(3) Uani 1 1 d . . . . .
C115 C 0.7866(8) 0.9207(6) -0.0854(4) 0.060(3) Uani 1 1 d . . . . .
C116 C 0.8008(7) 0.9373(6) -0.1414(4) 0.056(3) Uani 1 1 d . . . . .
H116 H 0.812674 0.901803 -0.154319 0.067 Uiso 1 1 calc R U . . .
C117 C 0.7976(7) 1.0051(6) -0.1778(4) 0.054(3) Uani 1 1 d . . . . .
C118 C 0.7829(8) 1.0554(6) -0.1558(4) 0.059(3) Uani 1 1 d . . . . .
H118 H 0.784119 1.102030 -0.179658 0.071 Uiso 1 1 calc R U . . .
C119 C 0.7672(7) 1.0407(6) -0.1021(4) 0.058(3) Uani 1 1 d . . . . .
C120 C 0.7696(8) 0.9728(6) -0.0655(4) 0.053(3) Uani 1 1 d . . . . .
C121 C 0.7550(9) 0.8429(6) 0.1080(4) 0.063(3) Uani 1 1 d . . . . .
C122 C 0.6639(9) 0.8633(6) 0.1221(5) 0.070(3) Uani 1 1 d . . . . .
H122 H 0.615095 0.872709 0.098267 0.084 Uiso 1 1 calc R U . . .
C123 C 0.6462(9) 0.8696(7) 0.1724(5) 0.073(4) Uani 1 1 d . . . . .
C124 C 0.7247(10) 0.8602(7) 0.2046(5) 0.079(4) Uani 1 1 d . . . . .
H124 H 0.714655 0.867177 0.237202 0.095 Uiso 1 1 calc R U . . .
C125 C 0.8145(9) 0.8414(6) 0.1901(4) 0.068(3) Uani 1 1 d . . . . .
C126 C 0.8279(8) 0.8327(6) 0.1411(4) 0.063(3) Uani 1 1 d . . . . .
H126 H 0.888571 0.819387 0.130435 0.076 Uiso 1 1 calc R U . . .
C127 C 0.5554(13) 0.8870(11) 0.1950(8) 0.087(3) Uani 0.663(12) 1 d D U P J 1
C128 C 0.4775(14) 0.8933(13) 0.1575(9) 0.090(4) Uani 0.663(12) 1 d D U P J 1
H12A H 0.494774 0.926491 0.121359 0.136 Uiso 0.663(12) 1 calc R U P J 1
H12B H 0.418375 0.908614 0.171203 0.136 Uiso 0.663(12) 1 calc R U P J 1
H12C H 0.469679 0.848689 0.156033 0.136 Uiso 0.663(12) 1 calc R U P J 1
C129 C 0.5531(15) 0.9545(12) 0.2029(10) 0.104(5) Uani 0.663(12) 1 d D U P J 1
H12D H 0.598687 0.951362 0.228852 0.156 Uiso 0.663(12) 1 calc R U P J 1
H12E H 0.490026 0.963654 0.216469 0.156 Uiso 0.663(12) 1 calc R U P J 1
H12F H 0.569262 0.991725 0.168487 0.156 Uiso 0.663(12) 1 calc R U P J 1
C130 C 0.5267(16) 0.8281(12) 0.2499(8) 0.099(5) Uani 0.663(12) 1 d D U P J 1
H13A H 0.467540 0.841232 0.265107 0.148 Uiso 0.663(12) 1 calc R U P J 1
H13B H 0.576008 0.819806 0.274837 0.148 Uiso 0.663(12) 1 calc R U P J 1
H13C H 0.518493 0.786304 0.243918 0.148 Uiso 0.663(12) 1 calc R U P J 1
C227 C 0.537(2) 0.8863(17) 0.1844(14) 0.087(3) Uani 0.337(12) 1 d D U P J 2
C228 C 0.500(3) 0.9559(19) 0.1448(14) 0.096(6) Uani 0.337(12) 1 d D U P J 2
H22G H 0.507420 0.956800 0.108205 0.144 Uiso 0.337(12) 1 calc R U P J 2
H22H H 0.535990 0.992325 0.146636 0.144 Uiso 0.337(12) 1 calc R U P J 2
H22I H 0.433530 0.962807 0.154182 0.144 Uiso 0.337(12) 1 calc R U P J 2
C229 C 0.519(3) 0.887(2) 0.2407(13) 0.093(6) Uani 0.337(12) 1 d D U P J 2
H22J H 0.454652 0.904678 0.244678 0.139 Uiso 0.337(12) 1 calc R U P J 2
H22K H 0.563602 0.916629 0.245600 0.139 Uiso 0.337(12) 1 calc R U P J 2
H22L H 0.526808 0.840610 0.267676 0.139 Uiso 0.337(12) 1 calc R U P J 2
C230 C 0.474(3) 0.8325(19) 0.1789(16) 0.094(6) Uani 0.337(12) 1 d D U P J 2
H23A H 0.418424 0.825384 0.204211 0.141 Uiso 0.337(12) 1 calc R U P J 2
H23B H 0.509738 0.789110 0.186744 0.141 Uiso 0.337(12) 1 calc R U P J 2
H23C H 0.453484 0.849245 0.142113 0.141 Uiso 0.337(12) 1 calc R U P J 2
C131 C 0.890(5) 0.833(5) 0.224(3) 0.081(3) Uani 0.53(5) 1 d . U P K 1
C132 C 0.883(3) 0.870(2) 0.2606(16) 0.088(6) Uani 0.53(5) 1 d . U P K 1
H13D H 0.940115 0.859580 0.280491 0.132 Uiso 0.53(5) 1 calc R U P K 1
H13E H 0.828227 0.854978 0.285952 0.132 Uiso 0.53(5) 1 calc R U P K 1
H13F H 0.876925 0.919017 0.239602 0.132 Uiso 0.53(5) 1 calc R U P K 1
C133 C 0.920(3) 0.760(2) 0.2470(16) 0.088(6) Uani 0.53(5) 1 d . U P K 1
H13G H 0.943135 0.745372 0.218011 0.133 Uiso 0.53(5) 1 calc R U P K 1
H13H H 0.865911 0.733022 0.266977 0.133 Uiso 0.53(5) 1 calc R U P K 1
H13I H 0.969510 0.753489 0.271313 0.133 Uiso 0.53(5) 1 calc R U P K 1
C134 C 0.984(2) 0.872(3) 0.1888(14) 0.086(6) Uani 0.53(5) 1 d . U P K 1
H13J H 1.001058 0.855695 0.159808 0.128 Uiso 0.53(5) 1 calc R U P K 1
H13K H 1.035901 0.861464 0.212327 0.128 Uiso 0.53(5) 1 calc R U P K 1
H13L H 0.970365 0.921181 0.173418 0.128 Uiso 0.53(5) 1 calc R U P K 1
C231 C 0.901(6) 0.827(6) 0.228(4) 0.081(3) Uani 0.47(5) 1 d . U P K 2
C232 C 0.873(3) 0.849(3) 0.2751(17) 0.089(6) Uani 0.47(5) 1 d . U P K 2
H23D H 0.823226 0.885334 0.264643 0.133 Uiso 0.47(5) 1 calc R U P K 2
H23E H 0.927775 0.866756 0.284093 0.133 Uiso 0.47(5) 1 calc R U P K 2
H23F H 0.849858 0.810148 0.306504 0.133 Uiso 0.47(5) 1 calc R U P K 2
C233 C 0.898(3) 0.744(2) 0.2656(17) 0.085(6) Uani 0.47(5) 1 d . U P K 2
H23G H 0.836631 0.733559 0.286032 0.127 Uiso 0.47(5) 1 calc R U P K 2
H23H H 0.947861 0.730440 0.290430 0.127 Uiso 0.47(5) 1 calc R U P K 2
H23I H 0.906174 0.717945 0.242288 0.127 Uiso 0.47(5) 1 calc R U P K 2
C234 C 0.989(3) 0.835(3) 0.2007(16) 0.088(6) Uani 0.47(5) 1 d . U P K 2
H23J H 1.002974 0.798088 0.187784 0.105 Uiso 0.47(5) 1 calc R U P K 2
H2RK H 1.036853 0.833650 0.224974 0.105 Uiso 0.47(5) 1 calc R U P K 2
H2SK H 0.989847 0.879095 0.170025 0.105 Uiso 0.47(5) 1 calc R U P K 2
C135 C 0.8166(9) 0.6642(6) 0.0289(4) 0.065(3) Uani 1 1 d . . . . .
C136 C 0.8130(12) 0.6157(6) 0.0886(4) 0.093(5) Uani 1 1 d . . . . .
H13M H 0.824402 0.568459 0.091532 0.139 Uiso 1 1 calc R U . . .
H13N H 0.750910 0.620224 0.105633 0.139 Uiso 1 1 calc R U . . .
H13O H 0.861266 0.627434 0.106708 0.139 Uiso 1 1 calc R U . . .
C137 C 0.7394(9) 0.6445(6) 0.0007(4) 0.070(3) Uani 1 1 d . . . . .
H13P H 0.748124 0.669455 -0.038281 0.105 Uiso 1 1 calc R U . . .
H13Q H 0.677134 0.656376 0.013482 0.105 Uiso 1 1 calc R U . . .
H13R H 0.744653 0.595244 0.009184 0.105 Uiso 1 1 calc R U . . .
C138 C 0.9133(9) 0.6529(7) 0.0034(5) 0.080(4) Uani 1 1 d . . . . .
H13S H 0.916720 0.681829 -0.035025 0.120 Uiso 1 1 calc R U . . .
H13T H 0.922220 0.604855 0.008309 0.120 Uiso 1 1 calc R U . . .
H13U H 0.962557 0.664939 0.020765 0.120 Uiso 1 1 calc R U . . .
C139 C 0.8169(8) 1.0220(6) -0.2381(4) 0.057(3) Uani 1 1 d . . . . .
C140 C 0.9168(10) 0.9981(8) -0.2492(5) 0.100(5) Uani 1 1 d . . . . .
H14A H 0.928961 1.009931 -0.287870 0.149 Uiso 1 1 calc R U . . .
H14B H 0.923833 0.948486 -0.230031 0.149 Uiso 1 1 calc R U . . .
H14C H 0.961653 1.020565 -0.236803 0.149 Uiso 1 1 calc R U . . .
C141 C 0.7482(11) 0.9841(8) -0.2565(5) 0.104(5) Uani 1 1 d . . . . .
H14D H 0.759696 0.995675 -0.295234 0.155 Uiso 1 1 calc R U . . .
H14E H 0.683462 0.997733 -0.248948 0.155 Uiso 1 1 calc R U . . .
H14F H 0.757974 0.934670 -0.237162 0.155 Uiso 1 1 calc R U . . .
C142 C 0.8031(12) 1.0977(7) -0.2699(5) 0.097(5) Uani 1 1 d . . . . .
H14G H 0.847515 1.122443 -0.259319 0.146 Uiso 1 1 calc R U . . .
H14H H 0.738731 1.112423 -0.262666 0.146 Uiso 1 1 calc R U . . .
H14I H 0.814205 1.107359 -0.308305 0.146 Uiso 1 1 calc R U . . .
C143 C 0.7475(16) 1.0989(11) -0.0808(13) 0.072(2) Uani 0.552(10) 1 d DG U P B 1
C144 C 0.8085(13) 1.1522(11) -0.0962(11) 0.073(3) Uani 0.552(10) 1 d DG U P B 1
H144 H 0.865767 1.150718 -0.116396 0.088 Uiso 0.552(10) 1 calc R U P B 1
C145 C 0.7856(11) 1.2079(8) -0.0822(8) 0.078(3) Uani 0.552(10) 1 d DG U P B 1
C146 C 0.7018(10) 1.2101(7) -0.0527(7) 0.076(3) Uani 0.552(10) 1 d DG U P B 1
H146 H 0.686191 1.248129 -0.043085 0.092 Uiso 0.552(10) 1 calc R U P B 1
C147 C 0.6408(9) 1.1567(8) -0.0373(7) 0.077(3) Uani 0.552(10) 1 d DG U P B 1
C148 C 0.6636(13) 1.1011(9) -0.0513(10) 0.073(3) Uani 0.552(10) 1 d DG U P B 1
H148 H 0.621926 1.064616 -0.040810 0.088 Uiso 0.552(10) 1 calc R U P B 1
C149 C 0.8545(14) 1.2641(10) -0.0931(8) 0.082(3) Uani 0.552(10) 1 d D U P B 1
C150 C 0.9422(15) 1.2303(13) -0.0579(10) 0.093(5) Uani 0.552(10) 1 d D U P B 1
H15A H 0.961573 1.187019 -0.061248 0.140 Uiso 0.552(10) 1 calc R U P B 1
H15B H 0.924527 1.221860 -0.020149 0.140 Uiso 0.552(10) 1 calc R U P B 1
H15C H 0.994491 1.261381 -0.070684 0.140 Uiso 0.552(10) 1 calc R U P B 1
C151 C 0.8923(19) 1.2896(12) -0.1510(8) 0.088(4) Uani 0.552(10) 1 d D U P B 1
H15D H 0.908010 1.250635 -0.161288 0.131 Uiso 0.552(10) 1 calc R U P B 1
H15E H 0.948816 1.315233 -0.155379 0.131 Uiso 0.552(10) 1 calc R U P B 1
H15F H 0.844586 1.319485 -0.173969 0.131 Uiso 0.552(10) 1 calc R U P B 1
C152 C 0.8224(17) 1.3207(12) -0.0781(12) 0.092(5) Uani 0.552(10) 1 d D U P B 1
H15G H 0.876461 1.345976 -0.077343 0.137 Uiso 0.552(10) 1 calc R U P B 1
H15H H 0.789237 1.303102 -0.042465 0.137 Uiso 0.552(10) 1 calc R U P B 1
H1XH H 0.779676 1.351145 -0.104437 0.137 Uiso 0.552(10) 1 calc R U P B 1
C153 C 0.5449(14) 1.1629(14) -0.0091(11) 0.083(3) Uani 0.552(10) 1 d D U P B 1
C154 C 0.4840(17) 1.2169(13) -0.0486(11) 0.101(6) Uani 0.552(10) 1 d D U P B 1
H15I H 0.521088 1.256891 -0.069387 0.151 Uiso 0.552(10) 1 calc R U P B 1
H15J H 0.430701 1.230212 -0.028983 0.151 Uiso 0.552(10) 1 calc R U P B 1
H15K H 0.460714 1.198518 -0.072962 0.151 Uiso 0.552(10) 1 calc R U P B 1
C155 C 0.5562(16) 1.1800(13) 0.0410(9) 0.081(4) Uani 0.552(10) 1 d D U P B 1
H15L H 0.614540 1.158080 0.057504 0.121 Uiso 0.552(10) 1 calc R U P B 1
H15M H 0.502708 1.162996 0.067122 0.121 Uiso 0.552(10) 1 calc R U P B 1
H15N H 0.558421 1.229572 0.029856 0.121 Uiso 0.552(10) 1 calc R U P B 1
C156 C 0.4884(15) 1.0994(13) 0.0093(10) 0.093(5) Uani 0.552(10) 1 d D U P B 1
H15O H 0.482671 1.086261 -0.021174 0.140 Uiso 0.552(10) 1 calc R U P B 1
H15P H 0.425619 1.108601 0.023211 0.140 Uiso 0.552(10) 1 calc R U P B 1
H15Q H 0.520130 1.062050 0.037633 0.140 Uiso 0.552(10) 1 calc R U P B 1
C243 C 0.740(2) 1.0947(15) -0.0788(15) 0.072(2) Uani 0.448(10) 1 d DG U P B 2
C244 C 0.7978(17) 1.1489(14) -0.0895(13) 0.074(3) Uani 0.448(10) 1 d DG U P B 2
H244 H 0.852302 1.154081 -0.113203 0.089 Uiso 0.448(10) 1 calc R U P B 2
C245 C 0.7759(13) 1.1955(10) -0.0655(9) 0.076(3) Uani 0.448(10) 1 d DG U P B 2
C246 C 0.6961(12) 1.1879(9) -0.0308(8) 0.076(3) Uani 0.448(10) 1 d DG U P B 2
H246 H 0.681124 1.219761 -0.014374 0.091 Uiso 0.448(10) 1 calc R U P B 2
C247 C 0.6382(11) 1.1337(10) -0.0201(8) 0.077(3) Uani 0.448(10) 1 d DG U P B 2
C248 C 0.6601(16) 1.0871(11) -0.0441(12) 0.074(3) Uani 0.448(10) 1 d DG U P B 2
H248 H 0.620494 1.050074 -0.036731 0.088 Uiso 0.448(10) 1 calc R U P B 2
C249 C 0.8363(15) 1.2567(12) -0.0777(9) 0.082(3) Uani 0.448(10) 1 d D U P B 2
C250 C 0.9441(16) 1.2311(16) -0.0771(13) 0.097(5) Uani 0.448(10) 1 d D U P B 2
H25G H 0.958362 1.212754 -0.104987 0.146 Uiso 0.448(10) 1 calc R U P B 2
H25H H 0.955803 1.195237 -0.041846 0.146 Uiso 0.448(10) 1 calc R U P B 2
H25I H 0.984124 1.269488 -0.083938 0.146 Uiso 0.448(10) 1 calc R U P B 2
C251 C 0.825(2) 1.3076(14) -0.1344(10) 0.095(5) Uani 0.448(10) 1 d D U P B 2
H25J H 0.806148 1.284080 -0.156339 0.143 Uiso 0.448(10) 1 calc R U P B 2
H25K H 0.885139 1.329192 -0.149565 0.143 Uiso 0.448(10) 1 calc R U P B 2
H25L H 0.777112 1.342687 -0.134177 0.143 Uiso 0.448(10) 1 calc R U P B 2
C252 C 0.826(2) 1.2903(16) -0.0403(12) 0.089(5) Uani 0.448(10) 1 d D U P B 2
HR5M H 0.885247 1.311530 -0.040937 0.133 Uiso 0.448(10) 1 calc R U P B 2
HE5N H 0.811263 1.256642 -0.003953 0.133 Uiso 0.448(10) 1 calc R U P B 2
HW5N H 0.775573 1.325516 -0.050532 0.133 Uiso 0.448(10) 1 calc R U P B 2
C253 C 0.5506(16) 1.1243(16) 0.0187(10) 0.082(4) Uani 0.448(10) 1 d D U P B 2
C254 C 0.4815(18) 1.1842(15) -0.0031(13) 0.093(5) Uani 0.448(10) 1 d D U P B 2
H25O H 0.495612 1.220079 0.008964 0.140 Uiso 0.448(10) 1 calc R U P B 2
H25P H 0.417591 1.169155 0.010097 0.140 Uiso 0.448(10) 1 calc R U P B 2
H25Q H 0.486553 1.202113 -0.042430 0.140 Uiso 0.448(10) 1 calc R U P B 2
C255 C 0.576(2) 1.1144(17) 0.0762(10) 0.091(6) Uani 0.448(10) 1 d D U P B 2
H25R H 0.611409 1.153084 0.074088 0.136 Uiso 0.448(10) 1 calc R U P B 2
H25S H 0.613581 1.071962 0.091684 0.136 Uiso 0.448(10) 1 calc R U P B 2
H25T H 0.517727 1.111952 0.098935 0.136 Uiso 0.448(10) 1 calc R U P B 2
C256 C 0.4942(18) 1.0635(15) 0.0254(11) 0.088(6) Uani 0.448(10) 1 d D U P B 2
H25U H 0.438928 1.061194 0.050086 0.132 Uiso 0.448(10) 1 calc R U P B 2
H25V H 0.533257 1.021459 0.040148 0.132 Uiso 0.448(10) 1 calc R U P B 2
H25W H 0.473938 1.068504 -0.009558 0.132 Uiso 0.448(10) 1 calc R U P B 2
C207 C 0.5046(8) 0.5620(6) 0.4550(5) 0.064(3) Uani 1 1 d . . . . .
H207 H 0.508125 0.604287 0.424887 0.077 Uiso 1 1 calc R U . . .
C208 C 0.4477(7) 0.5107(7) 0.4571(5) 0.058(3) Uani 1 1 d . . . . .
H208 H 0.411345 0.517257 0.427689 0.069 Uiso 1 1 calc R U . . .
C209 C 0.4439(7) 0.4522(7) 0.5003(5) 0.062(3) Uani 1 1 d . . . . .
H209 H 0.403821 0.418332 0.500578 0.074 Uiso 1 1 calc R U . . .
CB C 0.9862(19) 0.9783(13) -0.0655(13) 0.100(5) Uani 0.5 1 d D U P B -3
HB H 0.976208 0.976675 -0.099138 0.120 Uiso 0.5 1 calc R U P B -3
CA C 0.9811(18) 0.9139(18) -0.0106(10) 0.100(5) Uani 0.5 1 d D U P B -3
HA H 0.971224 0.869243 -0.008455 0.120 Uiso 0.5 1 calc R U P B -3
OA O 0.9924(12) 0.9281(12) 0.0342(8) 0.098(5) Uani 0.5 1 d D U P B -3
OB O 1.0068(12) 1.0374(11) -0.0596(8) 0.092(4) Uani 0.5 1 d D U P B -3
O6 O 0.8854(12) 1.0593(11) 0.0681(7) 0.130(5) Uani 0.638(12) 1 d D U P L 4
C201 C 0.8109(15) 1.0623(17) 0.1065(11) 0.138(6) Uani 0.638(12) 1 d D U P L 4
H2F1 H 0.793862 1.016153 0.132275 0.165 Uiso 0.638(12) 1 calc R U P L 4
H2G1 H 0.754366 1.087527 0.088669 0.165 Uiso 0.638(12) 1 calc R U P L 4
C202 C 0.8581(16) 1.1016(16) 0.1338(10) 0.136(6) Uani 0.638(12) 1 d D U P L 4
H20G H 0.817258 1.141571 0.132695 0.163 Uiso 0.638(12) 1 calc R U P L 4
H20H H 0.865227 1.071617 0.171974 0.163 Uiso 0.638(12) 1 calc R U P L 4
C204 C 0.9542(15) 1.1258(14) 0.1066(11) 0.132(6) Uani 0.638(12) 1 d D U P L 4
H20I H 1.000442 1.121795 0.132948 0.158 Uiso 0.638(12) 1 calc R U P L 4
H20J H 0.950920 1.173277 0.079601 0.158 Uiso 0.638(12) 1 calc R U P L 4
C205 C 0.9755(13) 1.0739(14) 0.0807(10) 0.128(6) Uani 0.638(12) 1 d D U P L 4
H20K H 1.017197 1.093215 0.047586 0.154 Uiso 0.638(12) 1 calc R U P L 4
H20L H 1.006397 1.031809 0.105780 0.154 Uiso 0.638(12) 1 calc R U P L 4
O6B O 1.209(2) 0.9254(13) -0.0671(9) 0.105(8) Uani 0.362(12) 1 d D U P B -3
C301 C 1.261(3) 0.9773(16) -0.1092(12) 0.111(8) Uani 0.362(12) 1 d D U P B -3
H3Q1 H 1.325455 0.979191 -0.099449 0.133 Uiso 0.362(12) 1 calc R U P L -3
H3W1 H 1.228751 1.022876 -0.118536 0.133 Uiso 0.362(12) 1 calc R U P L -3
C302 C 1.261(3) 0.9520(18) -0.1547(11) 0.111(8) Uani 0.362(12) 1 d D U P B -3
H30G H 1.236925 0.989487 -0.186763 0.133 Uiso 0.362(12) 1 calc R U P L -3
H30H H 1.326213 0.939983 -0.164043 0.133 Uiso 0.362(12) 1 calc R U P L -3
C304 C 1.201(3) 0.8904(18) -0.1402(11) 0.109(8) Uani 0.362(12) 1 d D U P B -3
H30I H 1.233731 0.854851 -0.151151 0.131 Uiso 0.362(12) 1 calc R U P L -3
H30J H 1.139576 0.903165 -0.156189 0.131 Uiso 0.362(12) 1 calc R U P L -3
C305 C 1.191(3) 0.8677(14) -0.0796(11) 0.107(8) Uani 0.362(12) 1 d D U P B -3
H30K H 1.127267 0.851813 -0.065722 0.128 Uiso 0.362(12) 1 calc R U P L -3
H30L H 1.237031 0.829634 -0.062664 0.128 Uiso 0.362(12) 1 calc R U P L -3
C210 C 0.528(2) 0.2579(18) 0.1431(13) 0.102(3) Uani 0.618(18) 1 d . U P M 1
H210 H 0.568183 0.295280 0.133356 0.123 Uiso 0.618(18) 1 calc R U P M 1
C211 C 0.437(2) 0.2676(16) 0.1234(11) 0.104(4) Uani 0.618(18) 1 d . U P M 1
H211 H 0.413913 0.312415 0.102966 0.125 Uiso 0.618(18) 1 calc R U P M 1
C212 C 0.382(2) 0.2111(18) 0.1341(13) 0.104(3) Uani 0.618(18) 1 d . U P M 1
H212 H 0.323203 0.215637 0.119133 0.124 Uiso 0.618(18) 1 calc R U P M 1
C213 C 0.420(2) 0.1460(16) 0.1691(11) 0.105(4) Uani 0.618(18) 1 d . U P M 1
H213 H 0.383989 0.106742 0.179092 0.126 Uiso 0.618(18) 1 calc R U P M 1
C214 C 0.504(2) 0.1391(16) 0.1878(11) 0.105(3) Uani 0.618(18) 1 d . U P M 1
H214 H 0.527152 0.094954 0.209762 0.126 Uiso 0.618(18) 1 calc R U P M 1
C215 C 0.557(2) 0.1943(17) 0.1761(12) 0.102(3) Uani 0.618(18) 1 d . U P M 1
H215 H 0.616040 0.188074 0.191368 0.122 Uiso 0.618(18) 1 calc R U P M 1
C310 C 0.555(2) 0.226(2) 0.1641(16) 0.102(3) Uani 0.382(18) 1 d G U P M 2
H310 H 0.612825 0.245622 0.164448 0.123 Uiso 0.382(18) 1 calc R U P M 2
C311 C 0.491(3) 0.2625(14) 0.1266(14) 0.104(4) Uani 0.382(18) 1 d G U P M 2
H311 H 0.504363 0.307082 0.101245 0.125 Uiso 0.382(18) 1 calc R U P M 2
C312 C 0.407(2) 0.234(2) 0.1261(13) 0.105(4) Uani 0.382(18) 1 d G U P M 2
H312 H 0.362927 0.258635 0.100490 0.126 Uiso 0.382(18) 1 calc R U P M 2
C313 C 0.3874(19) 0.168(2) 0.1632(14) 0.105(4) Uani 0.382(18) 1 d G U P M 2
H313 H 0.329949 0.148728 0.162938 0.125 Uiso 0.382(18) 1 calc R U P M 2
C314 C 0.452(3) 0.1319(14) 0.2008(12) 0.104(4) Uani 0.382(18) 1 d G U P M 2
H314 H 0.438409 0.087266 0.226141 0.125 Uiso 0.382(18) 1 calc R U P M 2
C315 C 0.536(2) 0.161(2) 0.2012(13) 0.103(4) Uani 0.382(18) 1 d G U P M 2
H315 H 0.579848 0.135712 0.226897 0.123 Uiso 0.382(18) 1 calc R U P M 2

loop_
_atom_site_aniso_label
_atom_site_aniso_U_11
_atom_site_aniso_U_22
_atom_site_aniso_U_33
_atom_site_aniso_U_23
_atom_site_aniso_U_13
_atom_site_aniso_U_12
Yb1 0.0395(3) 0.0589(10) 0.0619(8) -0.0391(8) -0.0130(3) 0.0043(3)
Yb1B 0.047(3) 0.028(5) 0.039(4) -0.008(4) -0.008(2) -0.011(2)
Yb2 0.0407(3) 0.0824(4) 0.0786(4) -0.0596(3) -0.0128(2) 0.0064(2)
Yb3 0.0521(4) 0.0995(7) 0.0665(6) -0.0181(5) -0.0151(3) -0.0165(4)
Yb3B 0.231(11) 0.189(10) 0.120(9) -0.042(8) -0.018(6) -0.063(8)
O1 0.050(4) 0.087(6) 0.082(5) -0.056(5) -0.020(4) 0.005(4)
O3 0.047(4) 0.061(5) 0.065(4) -0.042(4) -0.010(3) 0.000(4)
O2 0.044(4) 0.091(6) 0.089(5) -0.068(5) -0.010(4) 0.011(4)
N1 0.048(5) 0.035(5) 0.055(5) -0.026(4) -0.015(4) -0.005(4)
N2 0.041(4) 0.048(5) 0.042(4) -0.029(4) -0.008(3) -0.002(4)
N3 0.065(6) 0.058(7) 0.064(6) -0.030(5) -0.002(5) 0.019(5)
C1 0.032(5) 0.080(9) 0.058(7) -0.042(6) -0.015(4) -0.005(5)
C2 0.042(6) 0.055(8) 0.059(7) -0.025(6) -0.021(5) -0.004(5)
C3 0.050(6) 0.044(7) 0.068(7) -0.013(6) -0.023(5) -0.005(5)
C4 0.066(7) 0.040(7) 0.075(8) -0.027(6) -0.038(6) 0.006(6)
C5 0.038(5) 0.048(7) 0.070(7) -0.035(6) -0.032(5) 0.014(5)
C6 0.034(5) 0.040(7) 0.066(7) -0.031(5) -0.017(5) 0.004(4)
C7 0.030(5) 0.054(7) 0.064(7) -0.037(6) -0.020(4) 0.003(5)
C8 0.043(6) 0.063(8) 0.060(6) -0.043(6) -0.007(5) -0.003(5)
C9 0.048(6) 0.049(7) 0.060(6) -0.032(6) -0.008(5) -0.003(5)
C10 0.039(5) 0.044(6) 0.055(6) -0.023(5) -0.010(4) -0.001(5)
C11 0.036(5) 0.056(7) 0.055(6) -0.044(6) -0.006(4) -0.009(5)
C12 0.024(5) 0.057(8) 0.061(7) -0.035(6) -0.012(4) 0.001(5)
C13 0.034(5) 0.067(8) 0.057(6) -0.021(6) -0.006(5) -0.004(5)
C14 0.051(6) 0.073(8) 0.047(6) -0.031(6) 0.000(5) -0.004(6)
C15 0.052(7) 0.075(9) 0.056(7) -0.026(6) 0.002(5) 0.002(6)
C16 0.081(10) 0.135(13) 0.051(7) -0.036(8) 0.015(7) 0.003(9)
C17 0.045(8) 0.149(15) 0.070(9) -0.006(9) -0.002(6) -0.010(9)
C18 0.057(8) 0.105(11) 0.054(7) -0.002(7) -0.009(6) -0.027(7)
C19 0.069(6) 0.074(5) 0.054(5) -0.041(4) -0.017(4) -0.002(5)
C20 0.081(8) 0.083(8) 0.063(7) -0.045(6) -0.018(6) 0.007(7)
C21 0.075(8) 0.074(9) 0.057(7) -0.034(7) -0.017(6) -0.004(7)
C22 0.071(8) 0.083(9) 0.058(7) -0.025(7) -0.018(7) -0.006(7)
C19B 0.069(6) 0.074(5) 0.054(5) -0.041(4) -0.017(4) -0.002(5)
C20B 0.072(9) 0.081(9) 0.058(9) -0.027(9) -0.023(8) -0.005(9)
C21B 0.070(10) 0.083(10) 0.058(9) -0.036(9) -0.015(9) -0.007(9)
C22B 0.071(10) 0.074(10) 0.053(9) -0.039(8) -0.020(9) -0.001(9)
C23 0.073(6) 0.114(7) 0.070(6) -0.051(6) 0.013(6) -0.027(6)
C24 0.078(9) 0.113(11) 0.073(8) -0.050(9) 0.017(8) -0.027(9)
C25 0.074(8) 0.120(10) 0.080(8) -0.044(8) 0.023(8) -0.027(9)
C26 0.078(9) 0.120(11) 0.078(9) -0.055(8) 0.017(8) -0.022(9)
C23B 0.073(6) 0.114(7) 0.070(6) -0.051(6) 0.013(6) -0.027(6)
C24B 0.080(9) 0.121(11) 0.074(8) -0.059(9) 0.016(8) -0.030(9)
C25B 0.073(9) 0.108(10) 0.073(8) -0.046(8) 0.015(8) -0.028(9)
C26B 0.071(9) 0.111(11) 0.080(10) -0.047(9) 0.026(8) -0.026(10)
C27 0.082(6) 0.039(5) 0.089(6) -0.025(5) -0.034(5) -0.009(5)
C28 0.094(9) 0.042(9) 0.090(9) -0.024(7) -0.026(8) -0.016(8)
C29 0.089(9) 0.042(8) 0.087(8) -0.028(7) -0.035(8) -0.007(8)
C30 0.093(8) 0.045(8) 0.104(9) -0.028(7) -0.025(8) -0.005(7)
C27B 0.082(6) 0.039(5) 0.089(6) -0.025(5) -0.034(5) -0.009(5)
C28B 0.090(10) 0.044(10) 0.090(10) -0.027(9) -0.033(9) -0.013(9)
C29B 0.099(10) 0.047(9) 0.094(10) -0.023(9) -0.029(10) -0.001(10)
C30B 0.094(9) 0.046(9) 0.093(10) -0.021(9) -0.023(9) -0.005(9)
C31 0.062(5) 0.057(5) 0.055(4) -0.035(4) -0.005(4) -0.003(4)
C32 0.071(7) 0.055(7) 0.060(6) -0.041(5) -0.008(5) 0.007(6)
C33 0.069(7) 0.067(7) 0.060(6) -0.034(6) -0.005(5) -0.006(6)
C34 0.065(7) 0.058(7) 0.054(6) -0.026(5) -0.009(5) 0.000(6)
C31B 0.062(5) 0.057(5) 0.055(4) -0.035(4) -0.005(4) -0.003(4)
C32B 0.064(9) 0.055(9) 0.053(9) -0.036(8) -0.006(9) 0.002(9)
C33B 0.070(9) 0.059(9) 0.057(9) -0.033(9) -0.002(9) 0.003(9)
C34B 0.068(9) 0.058(9) 0.055(9) -0.035(9) -0.004(9) -0.001(9)
C35 0.045(6) 0.040(6) 0.046(5) -0.024(5) -0.004(4) 0.004(5)
C36 0.052(6) 0.058(7) 0.050(6) -0.035(5) -0.007(5) -0.003(5)
C37 0.053(6) 0.052(7) 0.047(6) -0.027(5) -0.017(5) -0.003(5)
C38 0.073(7) 0.030(6) 0.046(6) -0.023(5) -0.006(5) -0.003(5)
C39 0.041(5) 0.036(6) 0.047(5) -0.020(5) -0.005(4) -0.004(5)
C40 0.046(6) 0.036(6) 0.059(6) -0.028(5) -0.011(5) -0.001(5)
C41 0.085(6) 0.047(5) 0.070(5) -0.035(4) -0.036(5) 0.020(5)
C42 0.088(9) 0.059(10) 0.078(10) -0.029(9) -0.040(9) 0.025(8)
C43 0.098(10) 0.061(10) 0.081(10) -0.018(8) -0.024(9) 0.024(9)
C44 0.080(10) 0.046(9) 0.069(9) -0.038(7) -0.032(8) 0.027(8)
C41B 0.085(6) 0.047(5) 0.070(5) -0.035(4) -0.036(5) 0.020(5)
C42B 0.078(10) 0.054(10) 0.065(10) -0.030(9) -0.041(9) 0.026(9)
C43B 0.089(10) 0.054(10) 0.079(10) -0.022(9) -0.029(10) 0.024(9)
C44B 0.092(11) 0.055(10) 0.078(11) -0.035(9) -0.035(10) 0.031(9)
C45 0.038(5) 0.049(7) 0.051(6) -0.031(5) -0.014(4) 0.000(5)
C46 0.057(7) 0.065(8) 0.077(7) -0.043(6) -0.009(6) -0.015(6)
C47 0.049(6) 0.061(8) 0.074(7) -0.038(6) -0.031(5) 0.001(6)
C48 0.061(7) 0.080(9) 0.060(7) -0.038(6) -0.019(5) 0.000(6)
C49 0.025(5) 0.096(10) 0.108(10) -0.084(9) -0.015(6) 0.004(6)
C50 0.046(7) 0.093(10) 0.079(8) -0.057(8) -0.008(6) -0.005(7)
C51 0.049(5) 0.076(5) 0.072(4) -0.037(4) -0.012(4) 0.000(4)
C52 0.051(5) 0.074(6) 0.071(5) -0.040(5) -0.014(5) 0.000(5)
C53 0.047(5) 0.076(6) 0.069(5) -0.038(5) -0.013(4) -0.001(5)
C54 0.049(5) 0.078(6) 0.073(5) -0.032(5) -0.014(5) -0.002(5)
C55 0.048(5) 0.077(6) 0.071(5) -0.036(5) -0.015(5) -0.001(5)
C56 0.047(5) 0.072(6) 0.069(5) -0.039(5) -0.012(4) 0.001(5)
C51B 0.049(5) 0.076(5) 0.072(4) -0.037(4) -0.012(4) 0.000(4)
C52B 0.046(5) 0.075(6) 0.069(5) -0.040(5) -0.015(5) 0.000(5)
C53B 0.048(5) 0.075(6) 0.070(5) -0.040(5) -0.013(5) 0.000(5)
C54B 0.048(5) 0.077(6) 0.070(5) -0.038(5) -0.014(5) -0.001(5)
C55B 0.048(5) 0.077(6) 0.071(5) -0.035(5) -0.016(5) -0.002(5)
C56B 0.047(5) 0.075(6) 0.072(5) -0.039(5) -0.014(5) -0.001(5)
C57 0.031(5) 0.045(7) 0.058(6) -0.027(5) -0.010(4) 0.003(4)
C58 0.037(5) 0.057(7) 0.045(5) -0.031(5) -0.014(4) 0.008(5)
C59 0.042(6) 0.055(7) 0.039(5) -0.020(5) -0.004(4) -0.003(5)
C60 0.037(5) 0.087(9) 0.048(6) -0.050(6) -0.002(4) -0.009(5)
C61 0.053(6) 0.057(8) 0.050(6) -0.035(6) -0.007(5) -0.005(5)
C62 0.030(5) 0.068(8) 0.068(7) -0.050(6) -0.008(5) -0.002(5)
C63 0.039(5) 0.047(7) 0.054(6) -0.031(5) -0.010(4) 0.000(5)
C64 0.047(6) 0.066(8) 0.077(8) -0.056(7) -0.014(5) 0.009(5)
C65 0.050(6) 0.050(7) 0.062(7) -0.029(6) -0.008(5) 0.003(5)
C66 0.045(6) 0.054(8) 0.063(7) -0.026(6) -0.011(5) 0.004(5)
C67 0.043(6) 0.046(7) 0.048(6) -0.026(5) -0.008(4) -0.002(5)
C68 0.031(5) 0.055(7) 0.063(7) -0.038(6) -0.007(4) -0.001(5)
C69 0.045(6) 0.044(6) 0.044(5) -0.025(5) -0.011(4) 0.004(5)
C70 0.035(5) 0.047(6) 0.047(5) -0.024(5) -0.004(4) 0.000(4)
C71 0.035(5) 0.053(7) 0.043(5) -0.022(5) 0.000(4) -0.007(5)
C72 0.052(6) 0.042(7) 0.054(6) -0.024(5) -0.001(5) -0.010(5)
C73 0.038(5) 0.054(7) 0.038(5) -0.024(5) -0.008(4) 0.005(5)
C74 0.048(6) 0.065(8) 0.045(6) -0.031(5) -0.019(5) 0.013(5)
C75 0.036(5) 0.046(7) 0.066(6) -0.031(5) -0.011(5) -0.007(5)
C76 0.036(5) 0.062(7) 0.063(6) -0.037(6) -0.009(5) -0.008(5)
C77 0.045(6) 0.093(9) 0.079(7) -0.062(7) -0.020(5) 0.009(6)
C78 0.049(6) 0.050(7) 0.089(8) -0.030(6) -0.015(6) -0.002(5)
C79 0.055(7) 0.052(7) 0.056(6) -0.021(6) -0.011(5) -0.001(6)
C80 0.069(8) 0.122(12) 0.079(8) -0.075(8) -0.041(6) 0.046(8)
C81 0.073(9) 0.062(9) 0.101(10) -0.035(8) -0.005(7) 0.015(7)
C82 0.067(8) 0.068(9) 0.099(9) -0.048(7) -0.045(7) 0.036(7)
C83 0.069(5) 0.083(6) 0.050(4) -0.043(4) -0.006(4) -0.001(5)
C84 0.071(8) 0.086(8) 0.052(6) -0.040(6) -0.020(6) 0.002(7)
C85 0.071(8) 0.092(8) 0.051(6) -0.044(6) -0.006(6) -0.004(7)
C86 0.077(8) 0.087(8) 0.050(6) -0.041(6) -0.007(6) -0.004(7)
C83B 0.069(5) 0.083(6) 0.050(4) -0.043(4) -0.006(4) -0.001(5)
C84B 0.071(10) 0.087(10) 0.053(9) -0.042(9) -0.010(9) -0.004(9)
C85B 0.071(10) 0.090(10) 0.054(9) -0.046(9) -0.003(9) 0.003(9)
C86B 0.073(9) 0.089(9) 0.054(8) -0.038(8) -0.005(8) 0.000(9)
C87 0.082(6) 0.050(5) 0.069(5) -0.039(4) -0.016(5) 0.003(4)
C88 0.087(9) 0.055(8) 0.077(8) -0.035(7) -0.020(8) -0.004(8)
C89 0.090(9) 0.052(8) 0.071(8) -0.038(7) -0.023(8) 0.009(8)
C90 0.100(9) 0.056(8) 0.080(8) -0.037(7) -0.013(8) -0.001(8)
C87B 0.082(6) 0.050(5) 0.069(5) -0.039(4) -0.016(5) 0.003(4)
C88B 0.096(9) 0.057(8) 0.068(8) -0.043(7) -0.028(7) 0.005(8)
C89B 0.093(9) 0.059(8) 0.074(8) -0.042(7) -0.017(8) 0.006(8)
C90B 0.091(9) 0.057(8) 0.084(8) -0.035(7) -0.018(8) -0.002(8)
C91 0.037(5) 0.029(6) 0.058(6) -0.015(5) -0.014(4) 0.002(4)
C92 0.034(5) 0.050(7) 0.067(7) -0.031(5) -0.010(5) 0.000(5)
C93 0.052(6) 0.047(7) 0.052(6) -0.022(5) -0.005(5) -0.007(5)
C94 0.064(7) 0.048(7) 0.042(6) -0.014(5) -0.010(5) -0.016(6)
C95 0.060(7) 0.044(7) 0.040(6) -0.013(5) -0.002(5) -0.006(5)
C96 0.037(5) 0.046(7) 0.055(6) -0.022(5) -0.002(4) -0.003(5)
C97 0.056(7) 0.048(7) 0.072(7) -0.033(6) 0.009(5) -0.008(5)
C98 0.057(7) 0.086(10) 0.102(9) -0.058(8) 0.010(7) -0.019(7)
C99 0.101(10) 0.079(9) 0.077(9) -0.048(7) 0.030(7) -0.033(8)
C100 0.067(8) 0.058(8) 0.075(7) -0.039(6) 0.002(6) -0.006(6)
C101 0.061(7) 0.078(9) 0.070(8) -0.035(7) -0.021(6) -0.003(7)
C102 0.081(10) 0.091(12) 0.132(13) -0.037(10) -0.054(9) 0.016(9)
C103 0.082(9) 0.134(13) 0.060(8) -0.039(8) -0.026(7) 0.008(9)
C104 0.054(7) 0.121(12) 0.071(8) -0.043(8) -0.017(6) -0.010(8)
C105 0.044(6) 0.045(7) 0.060(6) -0.028(5) -0.010(5) 0.011(5)
C106 0.064(8) 0.068(9) 0.079(8) -0.032(7) -0.021(6) -0.010(7)
C107 0.064(7) 0.074(9) 0.066(7) -0.044(6) -0.007(6) -0.010(6)
C108 0.056(7) 0.046(7) 0.074(7) -0.033(6) -0.010(5) 0.001(5)
C109 0.070(8) 0.065(9) 0.065(8) -0.032(7) -0.005(6) 0.010(6)
C110 0.070(8) 0.057(8) 0.058(7) -0.028(6) -0.004(6) 0.007(6)
C111 0.071(8) 0.059(8) 0.045(6) -0.020(6) 0.000(5) 0.013(6)
C112 0.069(7) 0.057(8) 0.051(7) -0.027(6) -0.001(5) 0.002(6)
C113 0.063(7) 0.063(8) 0.065(7) -0.035(7) -0.005(6) 0.005(6)
C114 0.064(7) 0.060(8) 0.056(7) -0.034(6) -0.012(5) 0.010(6)
C115 0.065(7) 0.067(8) 0.061(7) -0.039(7) -0.002(6) 0.001(6)
C116 0.062(7) 0.064(8) 0.058(7) -0.042(6) -0.007(5) 0.002(6)
C117 0.059(7) 0.061(8) 0.050(6) -0.031(6) -0.002(5) 0.001(6)
C118 0.068(7) 0.063(8) 0.057(7) -0.034(6) -0.009(5) -0.003(6)
C119 0.055(7) 0.074(9) 0.062(7) -0.044(7) -0.023(5) 0.009(6)
C120 0.070(7) 0.055(8) 0.039(6) -0.026(6) -0.015(5) 0.016(6)
C121 0.068(8) 0.060(8) 0.065(7) -0.031(6) -0.005(6) 0.001(6)
C122 0.072(8) 0.070(9) 0.070(8) -0.031(7) 0.003(6) 0.004(7)
C123 0.079(9) 0.076(9) 0.068(8) -0.033(7) 0.006(7) -0.015(7)
C124 0.099(11) 0.076(10) 0.075(8) -0.046(7) 0.004(8) 0.002(8)
C125 0.081(9) 0.075(9) 0.058(7) -0.036(6) 0.004(6) -0.016(7)
C126 0.061(7) 0.068(9) 0.064(7) -0.031(6) 0.002(6) -0.010(6)
C127 0.063(6) 0.115(7) 0.114(7) -0.079(6) 0.001(5) -0.005(6)
C128 0.063(8) 0.115(9) 0.123(9) -0.077(8) -0.006(7) -0.009(8)
C129 0.076(9) 0.123(10) 0.135(10) -0.074(9) -0.003(8) -0.006(9)
C130 0.070(8) 0.125(10) 0.119(9) -0.068(9) 0.002(8) -0.009(9)
C227 0.063(6) 0.115(7) 0.114(7) -0.079(6) 0.001(5) -0.005(6)
C228 0.068(9) 0.122(10) 0.123(10) -0.075(9) 0.000(9) -0.003(10)
C229 0.068(9) 0.120(10) 0.118(10) -0.077(9) -0.002(9) -0.007(10)
C230 0.068(10) 0.117(11) 0.121(11) -0.073(10) 0.000(9) -0.002(10)
C131 0.082(7) 0.107(8) 0.068(7) -0.047(6) 0.004(6) -0.029(6)
C132 0.090(10) 0.112(12) 0.073(11) -0.045(9) 0.002(9) -0.031(10)
C133 0.081(10) 0.113(11) 0.077(10) -0.039(10) -0.003(8) -0.022(10)
C134 0.084(9) 0.110(12) 0.075(10) -0.047(10) 0.003(8) -0.026(10)
C231 0.082(7) 0.107(8) 0.068(7) -0.047(6) 0.004(6) -0.029(6)
C232 0.089(10) 0.109(12) 0.075(11) -0.041(10) 0.002(9) -0.026(10)
C233 0.080(10) 0.109(11) 0.071(11) -0.038(10) -0.006(9) -0.027(10)
C234 0.082(9) 0.112(12) 0.075(10) -0.039(10) 0.000(8) -0.029(10)
C135 0.084(9) 0.055(8) 0.060(7) -0.027(6) -0.010(6) 0.008(6)
C136 0.169(15) 0.057(9) 0.057(7) -0.029(7) 0.000(8) -0.001(9)
C137 0.095(10) 0.050(8) 0.067(7) -0.026(6) 0.001(7) -0.002(7)
C138 0.090(10) 0.075(9) 0.088(9) -0.046(7) -0.003(7) 0.002(8)
C139 0.064(7) 0.055(8) 0.057(6) -0.025(6) -0.021(5) 0.005(6)
C140 0.089(11) 0.139(14) 0.077(9) -0.051(9) 0.003(8) 0.009(10)
C141 0.125(13) 0.126(13) 0.083(9) -0.059(9) -0.026(9) -0.025(11)
C142 0.143(14) 0.093(12) 0.056(8) -0.032(8) -0.010(8) 0.020(10)
C143 0.073(4) 0.085(4) 0.085(4) -0.062(4) -0.020(3) 0.007(4)
C144 0.072(5) 0.086(5) 0.086(5) -0.058(5) -0.021(4) 0.003(5)
C145 0.077(4) 0.090(5) 0.090(5) -0.059(4) -0.018(4) 0.002(4)
C146 0.078(4) 0.087(5) 0.090(5) -0.061(4) -0.017(4) 0.003(4)
C147 0.076(4) 0.089(5) 0.091(5) -0.060(4) -0.016(4) 0.007(4)
C148 0.074(5) 0.087(5) 0.087(5) -0.062(5) -0.018(4) 0.004(4)
C149 0.084(5) 0.092(6) 0.095(6) -0.061(5) -0.020(5) -0.001(5)
C150 0.101(9) 0.107(9) 0.101(9) -0.068(8) -0.027(8) -0.006(8)
C151 0.091(8) 0.093(8) 0.102(8) -0.061(7) -0.018(7) -0.005(8)
C152 0.097(8) 0.099(9) 0.107(9) -0.065(7) -0.018(8) -0.015(8)
C153 0.078(5) 0.092(6) 0.098(6) -0.057(5) -0.010(5) 0.009(5)
C154 0.084(9) 0.105(10) 0.115(10) -0.046(9) -0.009(9) 0.006(9)
C155 0.078(8) 0.092(9) 0.095(8) -0.064(7) -0.003(8) 0.009(8)
C156 0.086(8) 0.103(9) 0.105(8) -0.058(8) -0.006(7) 0.008(8)
C243 0.073(4) 0.085(4) 0.085(4) -0.062(4) -0.020(3) 0.007(4)
C244 0.073(5) 0.087(5) 0.087(5) -0.059(5) -0.020(4) 0.005(4)
C245 0.077(4) 0.089(5) 0.089(5) -0.060(4) -0.019(4) 0.003(4)
C246 0.077(5) 0.088(5) 0.090(5) -0.061(5) -0.017(4) 0.005(4)
C247 0.076(4) 0.089(5) 0.090(5) -0.059(4) -0.016(4) 0.006(4)
C248 0.075(5) 0.087(6) 0.087(5) -0.062(5) -0.019(5) 0.005(5)
C249 0.085(5) 0.092(6) 0.093(6) -0.060(5) -0.019(5) -0.001(5)
C250 0.098(8) 0.106(8) 0.106(9) -0.058(8) -0.021(8) -0.006(8)
C251 0.093(8) 0.101(8) 0.104(8) -0.048(8) -0.020(8) -0.009(8)
C252 0.100(9) 0.095(9) 0.096(9) -0.057(8) -0.026(9) -0.017(8)
C253 0.079(6) 0.092(7) 0.095(6) -0.058(6) -0.010(6) 0.008(6)
C254 0.084(8) 0.097(9) 0.106(9) -0.049(8) -0.006(8) 0.008(8)
C255 0.086(9) 0.106(10) 0.098(10) -0.060(9) -0.006(9) 0.005(9)
C256 0.088(9) 0.085(10) 0.104(10) -0.053(9) -0.001(9) 0.006(9)
C207 0.060(7) 0.060(8) 0.073(8) -0.029(6) 0.001(6) 0.009(6)
C208 0.050(7) 0.080(9) 0.060(7) -0.044(7) -0.020(5) 0.016(6)
C209 0.045(6) 0.073(9) 0.094(9) -0.061(8) -0.006(6) 0.002(6)
CB 0.058(8) 0.145(13) 0.108(10) -0.061(9) -0.015(8) 0.001(9)
CA 0.060(8) 0.142(13) 0.111(10) -0.062(9) -0.017(8) 0.000(9)
OA 0.057(8) 0.145(13) 0.105(10) -0.063(9) -0.019(8) 0.008(8)
OB 0.058(8) 0.134(13) 0.105(10) -0.066(8) -0.018(7) -0.005(8)
O6 0.100(9) 0.196(13) 0.136(10) -0.112(9) -0.002(8) 0.002(9)
C201 0.103(10) 0.201(14) 0.144(11) -0.108(10) 0.001(9) 0.003(10)
C202 0.107(10) 0.199(14) 0.139(11) -0.111(10) 0.003(8) 0.006(10)
C204 0.104(10) 0.196(14) 0.137(11) -0.111(10) -0.002(8) 0.005(10)
C205 0.100(10) 0.195(13) 0.135(11) -0.114(9) -0.005(8) 0.002(10)
O6B 0.127(17) 0.099(15) 0.095(13) -0.053(11) 0.045(11) -0.021(12)
C301 0.132(17) 0.103(15) 0.101(13) -0.050(12) 0.043(12) -0.020(12)
C302 0.134(17) 0.102(15) 0.100(13) -0.050(11) 0.044(12) -0.020(12)
C304 0.129(17) 0.101(15) 0.100(13) -0.050(12) 0.044(12) -0.019(12)
C305 0.128(17) 0.099(15) 0.097(13) -0.051(11) 0.046(12) -0.020(12)
C210 0.077(6) 0.142(7) 0.115(6) -0.076(5) -0.018(5) -0.004(6)
C211 0.077(7) 0.143(8) 0.117(6) -0.074(6) -0.019(6) -0.005(6)
C212 0.076(6) 0.142(8) 0.117(7) -0.073(6) -0.018(6) -0.005(6)
C213 0.077(7) 0.144(8) 0.118(7) -0.073(6) -0.017(6) -0.004(6)
C214 0.077(6) 0.143(8) 0.117(6) -0.073(6) -0.017(6) -0.003(6)
C215 0.076(6) 0.141(8) 0.115(7) -0.077(6) -0.018(6) -0.004(6)
C310 0.077(6) 0.142(7) 0.115(6) -0.076(5) -0.018(5) -0.004(6)
C311 0.077(7) 0.143(8) 0.117(7) -0.074(6) -0.017(6) -0.003(6)
C312 0.077(7) 0.143(8) 0.118(6) -0.073(6) -0.019(6) -0.004(6)
C313 0.076(7) 0.143(8) 0.117(7) -0.073(6) -0.017(6) -0.004(6)
C314 0.076(7) 0.143(8) 0.117(7) -0.074(6) -0.018(6) -0.004(6)
C315 0.076(7) 0.142(8) 0.116(7) -0.075(6) -0.018(6) -0.004(6)

loop_
_atom_type_symbol
_atom_type_description
_atom_type_scat_dispersion_real
_atom_type_scat_dispersion_imag
_atom_type_scat_source
C C 0.0033 0.0016 'International Tables Vol C Tables 4.2.6.8 and 6.1.1.4'
H H 0.0000 0.0000 'International Tables Vol C Tables 4.2.6.8 and 6.1.1.4'
N N 0.0061 0.0033 'International Tables Vol C Tables 4.2.6.8 and 6.1.1.4'
O O 0.0106 0.0060 'International Tables Vol C Tables 4.2.6.8 and 6.1.1.4'
Yb Yb -0.3850 5.5486 'International Tables Vol C Tables 4.2.6.8 and 6.1.1.4'

loop_
_geom_angle_atom_site_label_1
_geom_angle_atom_site_label_2
_geom_angle_atom_site_label_3
_geom_angle
_geom_angle_site_symmetry_1
_geom_angle_site_symmetry_3
_geom_angle_publ_flag
O2 Yb1 N1 119.5(2) . . ?
O2 Yb1 O1 70.0(3) . . ?
N1 Yb1 O1 99.4(3) . . ?
O2 Yb1 C49 56.0(3) . . ?
N1 Yb1 C49 83.9(3) . . ?
O1 Yb1 C49 31.2(3) . . ?
O2 Yb1 C50 31.3(3) . . ?
N1 Yb1 C50 92.0(3) . . ?
O1 Yb1 C50 56.6(3) . . ?
C49 Yb1 C50 30.3(3) . . ?
O2 Yb1 C51 94.6(4) . . ?
N1 Yb1 C51 138.7(6) . . ?
O1 Yb1 C51 114.7(6) . . ?
C49 Yb1 C51 137.0(6) . . ?
C50 Yb1 C51 125.6(5) . . ?
O2 Yb1 C52 120.4(6) . . ?
N1 Yb1 C52 110.2(6) . . ?
O1 Yb1 C52 132.2(3) . . ?
C49 Yb1 C52 162.3(4) . . ?
C50 Yb1 C52 151.4(7) . . ?
C51 Yb1 C52 28.71(14) . . ?
O2 Yb1 C56 88.6(3) . . ?
N1 Yb1 C56 151.7(3) . . ?
O1 Yb1 C56 86.3(5) . . ?
C49 Yb1 C56 112.2(5) . . ?
C50 Yb1 C56 113.8(3) . . ?
C51 Yb1 C56 28.62(13) . . ?
C52 Yb1 C56 50.55(19) . . ?
O2 Yb1 C53 144.6(4) . . ?
N1 Yb1 C53 94.6(3) . . ?
O1 Yb1 C53 116.1(6) . . ?
C49 Yb1 C53 144.8(7) . . ?
C50 Yb1 C53 171.0(4) . . ?
C51 Yb1 C53 50.39(19) . . ?
C52 Yb1 C53 28.37(14) . . ?
C56 Yb1 C53 58.54(19) . . ?
O2 Yb1 C55 107.0(5) . . ?
N1 Yb1 C55 127.5(6) . . ?
O1 Yb1 C55 73.7(3) . . ?
C49 Yb1 C55 104.6(3) . . ?
C50 Yb1 C55 121.3(4) . . ?
C51 Yb1 C55 50.23(19) . . ?
C52 Yb1 C55 58.53(19) . . ?
C56 Yb1 C55 28.20(13) . . ?
C53 Yb1 C55 49.67(19) . . ?
O2 Yb1 C54 134.9(5) . . ?
N1 Yb1 C54 102.4(4) . . ?
O1 Yb1 C54 88.2(5) . . ?
C49 Yb1 C54 118.0(6) . . ?
C50 Yb1 C54 144.0(6) . . ?
C51 Yb1 C54 58.52(19) . . ?
C52 Yb1 C54 49.94(19) . . ?
C56 Yb1 C54 49.80(19) . . ?
C53 Yb1 C54 27.99(13) . . ?
C55 Yb1 C54 27.91(13) . . ?
O2 Yb1 C12 95.2(2) . . ?
N1 Yb1 C12 27.8(3) . . ?
O1 Yb1 C12 105.0(3) . . ?
C49 Yb1 C12 78.6(3) . . ?
C50 Yb1 C12 73.6(3) . . ?
C51 Yb1 C12 140.1(6) . . ?
C52 Yb1 C12 118.9(4) . . ?
C56 Yb1 C12 168.7(5) . . ?
C53 Yb1 C12 114.8(3) . . ?
C55 Yb1 C12 155.3(6) . . ?
C54 Yb1 C12 129.1(5) . . ?
O1 Yb1B N1 115.5(4) . . ?
O1 Yb1B C55B 100.2(9) . . ?
N1 Yb1B C55B 134.5(11) . . ?
O1 Yb1B C49 33.0(3) . . ?
N1 Yb1B C49 87.5(3) . . ?
C55B Yb1B C49 133.0(10) . . ?
O1 Yb1B C54B 131.7(11) . . ?
N1 Yb1B C54B 104.7(7) . . ?
C55B Yb1B C54B 32.2(3) . . ?
C49 Yb1B C54B 164.7(11) . . ?
O1 Yb1B C56B 89.1(4) . . ?
N1 Yb1B C56B 155.4(4) . . ?
C55B Yb1B C56B 30.2(3) . . ?
C49 Yb1B C56B 116.0(5) . . ?
C54B Yb1B C56B 53.6(4) . . ?
O1 Yb1B O2 64.9(4) . . ?
N1 Yb1B O2 101.6(4) . . ?
C55B Yb1B O2 119.3(10) . . ?
C49 Yb1B O2 51.2(4) . . ?
C54B Yb1B O2 132.3(6) . . ?
C56B Yb1B O2 89.1(9) . . ?
O1 Yb1B C50 53.9(4) . . ?
N1 Yb1B C50 85.1(4) . . ?
C55B Yb1B C50 140.3(11) . . ?
C49 Yb1B C50 27.8(4) . . ?
C54B Yb1B C50 159.5(7) . . ?
C56B Yb1B C50 112.1(8) . . ?
O2 Yb1B C50 27.3(3) . . ?
O1 Yb1B C1 94.5(4) . . ?
N1 Yb1B C1 26.8(3) . . ?
C55B Yb1B C1 131.6(10) . . ?
C49 Yb1B C1 74.5(3) . . ?
C54B Yb1B C1 112.6(5) . . ?
C56B Yb1B C1 161.6(10) . . ?
O2 Yb1B C1 108.8(3) . . ?
C50 Yb1B C1 84.3(3) . . ?
O1 Yb1B C53B 146.4(5) . . ?
N1 Yb1B C53B 98.1(4) . . ?
C55B Yb1B C53B 51.2(4) . . ?
C49 Yb1B C53B 161.5(10) . . ?
C54B Yb1B C53B 27.3(2) . . ?
C56B Yb1B C53B 57.3(3) . . ?
O2 Yb1B C53B 110.3(9) . . ?
C50 Yb1B C53B 134.7(10) . . ?
C1 Yb1B C53B 117.3(5) . . ?
O1 Yb1B C51B 103.8(7) . . ?
N1 Yb1B C51B 135.9(9) . . ?
C55B Yb1B C51B 48.6(4) . . ?
C49 Yb1B C51B 120.1(6) . . ?
C54B Yb1B C51B 56.6(3) . . ?
C56B Yb1B C51B 25.8(2) . . ?
O2 Yb1B C51B 76.8(4) . . ?
C50 Yb1B C51B 103.8(5) . . ?
C1 Yb1B C51B 161.4(8) . . ?
C53B Yb1B C51B 45.6(3) . . ?
O1 Yb1B Yb2 33.2(3) . . ?
N1 Yb1B Yb2 130.0(3) . . ?
C55B Yb1B Yb2 95.4(11) . . ?
C49 Yb1B Yb2 45.5(2) . . ?
C54B Yb1B Yb2 124.8(6) . . ?
C56B Yb1B Yb2 71.3(5) . . ?
O2 Yb1B Yb2 39.81(16) . . ?
C50 Yb1B Yb2 45.8(2) . . ?
C1 Yb1B Yb2 119.8(2) . . ?
C53B Yb1B Yb2 121.8(6) . . ?
C51B Yb1B Yb2 76.2(5) . . ?
O1 Yb2 O3 122.5(2) . . ?
O1 Yb2 O2 69.4(3) . . ?
O3 Yb2 O2 105.1(2) . . ?
O1 Yb2 N2 126.6(2) . . ?
O3 Yb2 N2 109.2(2) . . ?
O2 Yb2 N2 110.9(3) . . ?
O1 Yb2 C49 31.1(3) . . ?
O3 Yb2 C49 97.0(3) . . ?
O2 Yb2 C49 55.2(3) . . ?
N2 Yb2 C49 153.3(3) . . ?
O1 Yb2 C50 56.1(3) . . ?
O3 Yb2 C50 89.5(3) . . ?
O2 Yb2 C50 30.7(3) . . ?
N2 Yb2 C50 141.5(3) . . ?
C49 Yb2 C50 30.0(3) . . ?
O1 Yb2 C69 90.7(3) . . ?
O3 Yb2 C69 98.8(2) . . ?
O2 Yb2 C69 154.6(3) . . ?
N2 Yb2 C69 68.0(3) . . ?
C49 Yb2 C69 113.9(4) . . ?
C50 Yb2 C69 143.8(4) . . ?
O1 Yb2 C57 106.0(2) . . ?
O3 Yb2 C57 122.7(2) . . ?
O2 Yb2 C57 120.2(2) . . ?
N2 Yb2 C57 24.8(2) . . ?
C49 Yb2 C57 136.7(3) . . ?
C50 Yb2 C57 146.2(3) . . ?
C69 Yb2 C57 48.9(3) . . ?
O1 Yb2 C74 68.5(3) . . ?
O3 Yb2 C74 99.6(2) . . ?
O2 Yb2 C74 137.8(3) . . ?
N2 Yb2 C74 92.0(3) . . ?
C49 Yb2 C74 88.5(4) . . ?
C50 Yb2 C74 118.4(4) . . ?
C69 Yb2 C74 25.6(2) . . ?
C57 Yb2 C74 69.9(3) . . ?
O1 Yb2 Yb1 38.65(19) . . ?
O3 Yb2 Yb1 134.98(16) . . ?
O2 Yb2 Yb1 37.64(18) . . ?
N2 Yb2 Yb1 108.75(18) . . ?
C49 Yb2 Yb1 45.4(2) . . ?
C50 Yb2 Yb1 45.5(2) . . ?
C69 Yb2 Yb1 117.32(18) . . ?
C57 Yb2 Yb1 101.74(17) . . ?
C74 Yb2 Yb1 102.33(18) . . ?
O1 Yb2 Yb1B 26.6(3) . . ?
O3 Yb2 Yb1B 138.47(18) . . ?
O2 Yb2 Yb1B 50.5(3) . . ?
N2 Yb2 Yb1B 111.05(19) . . ?
C49 Yb2 Yb1B 42.2(2) . . ?
C50 Yb2 Yb1B 51.9(3) . . ?
C69 Yb2 Yb1B 105.1(3) . . ?
C57 Yb2 Yb1B 98.45(19) . . ?
C74 Yb2 Yb1B 88.7(3) . . ?
N3 Yb3 C143 69.6(4) . . ?
N3 Yb3 C120 28.1(3) . . ?
C143 Yb3 C120 51.6(3) . . ?
N3 Yb3 C144 94.8(4) . . ?
C143 Yb3 C144 25.9(3) . . ?
C120 Yb3 C144 72.9(4) . . ?
N3 Yb3 C119 51.4(3) . . ?
C143 Yb3 C119 29.1(3) . . ?
C120 Yb3 C119 25.9(3) . . ?
C144 Yb3 C119 47.2(4) . . ?
N3 Yb3 Yb3 120.0(2) . 2_775 ?
C143 Yb3 Yb3 130.9(3) . 2_775 ?
C120 Yb3 Yb3 112.4(2) . 2_775 ?
C144 Yb3 Yb3 112.9(2) . 2_775 ?
C119 Yb3 Yb3 115.4(2) . 2_775 ?
OB Yb3B CB 32.8(6) . . ?
OB Yb3B O6B 113.9(11) . . ?
CB Yb3B O6B 82.2(9) . . ?
OB Yb3B C301 121.1(12) . . ?
CB Yb3B C301 97.5(10) . . ?
O6B Yb3B C301 30.4(5) . . ?
OB Yb3B OA 63.0(8) . . ?
CB Yb3B OA 53.3(8) . . ?
O6B Yb3B OA 91.6(7) . . ?
C301 Yb3B OA 121.7(8) . . ?
OB Yb3B CA 54.2(9) . . ?
CB Yb3B CA 31.1(8) . . ?
O6B Yb3B CA 75.9(8) . . ?
C301 Yb3B CA 102.6(8) . . ?
OA Yb3B CA 26.5(3) . . ?
C49 O1 Yb1B 97.2(6) . . ?
C49 O1 Yb2 86.5(6) . . ?
Yb1B O1 Yb2 120.2(5) . . ?
C49 O1 Yb1 85.0(6) . . ?
Yb2 O1 Yb1 103.0(3) . . ?
C105 O3 C108 107.1(7) . . ?
C105 O3 Yb2 118.9(5) . . ?
C108 O3 Yb2 130.2(6) . . ?
C50 O2 Yb1 87.1(6) . . ?
C50 O2 Yb2 87.2(6) . . ?
Yb1 O2 Yb2 103.7(3) . . ?
C50 O2 Yb1B 79.6(7) . . ?
Yb2 O2 Yb1B 89.7(3) . . ?
C12 N1 C1 103.7(8) . . ?
C12 N1 Yb1B 117.7(6) . . ?
C1 N1 Yb1B 104.0(6) . . ?
C12 N1 Yb1 99.5(5) . . ?
C1 N1 Yb1 122.0(6) . . ?
C68 N2 C57 104.4(8) . . ?
C68 N2 Yb2 129.9(6) . . ?
C57 N2 Yb2 109.2(6) . . ?
C109 N3 C120 102.5(9) . . ?
C109 N3 Yb3 127.9(8) . . ?
C120 N3 Yb3 99.1(7) . . ?
N1 C1 C6 113.6(9) . . ?
N1 C1 C2 127.7(9) . . ?
C6 C1 C2 118.6(10) . . ?
N1 C1 Yb1B 49.2(5) . . ?
C6 C1 Yb1B 128.4(7) . . ?
C2 C1 Yb1B 93.3(7) . . ?
C3 C2 C1 117.5(10) . . ?
C3 C2 C13 118.0(10) . . ?
C1 C2 C13 124.3(10) . . ?
C2 C3 C4 124.2(10) . . ?
C2 C3 H3 117.9 . . ?
C4 C3 H3 117.9 . . ?
C5 C4 C3 117.2(10) . . ?
C5 C4 C27 125.0(12) . . ?
C3 C4 C27 117.8(12) . . ?
C5 C4 C27B 113.0(13) . . ?
C3 C4 C27B 129.8(14) . . ?
C4 C5 C6 121.5(10) . . ?
C4 C5 H5 119.3 . . ?
C6 C5 H5 119.3 . . ?
C5 C6 C1 120.9(10) . . ?
C5 C6 C7 133.7(9) . . ?
C1 C6 C7 105.4(9) . . ?
C8 C7 C6 134.8(9) . . ?
C8 C7 C12 120.3(10) . . ?
C6 C7 C12 104.8(8) . . ?
C9 C8 C7 121.0(9) . . ?
C9 C8 H8 119.5 . . ?
C7 C8 H8 119.5 . . ?
C8 C9 C10 117.2(9) . . ?
C8 C9 C31 121.5(9) . . ?
C10 C9 C31 121.2(10) . . ?
C8 C9 C31B 121.3(15) . . ?
C10 C9 C31B 121.0(16) . . ?
C9 C10 C11 124.0(9) . . ?
C9 C10 H10 118.0 . . ?
C11 C10 H10 118.0 . . ?
C12 C11 C10 117.8(8) . . ?
C12 C11 C35 123.0(8) . . ?
C10 C11 C35 119.0(9) . . ?
C11 C12 N1 127.9(9) . . ?
C11 C12 C7 119.6(9) . . ?
N1 C12 C7 112.4(9) . . ?
C11 C12 Yb1 89.2(6) . . ?
N1 C12 Yb1 52.7(4) . . ?
C7 C12 Yb1 130.1(6) . . ?
C18 C13 C14 119.6(10) . . ?
C18 C13 C2 122.6(10) . . ?
C14 C13 C2 117.6(8) . . ?
C13 C14 C15 119.4(9) . . ?
C13 C14 H14 120.3 . . ?
C15 C14 H14 120.3 . . ?
C16 C15 C14 119.3(12) . . ?
C16 C15 C19 118.9(12) . . ?
C14 C15 C19 121.7(10) . . ?
C16 C15 C19B 120.7(13) . . ?
C14 C15 C19B 119.9(11) . . ?
C17 C16 C15 121.6(12) . . ?
C17 C16 H16 119.2 . . ?
C15 C16 H16 119.2 . . ?
C16 C17 C18 119.1(11) . . ?
C16 C17 C23 109.7(16) . . ?
C18 C17 C23 130.4(15) . . ?
C16 C17 C23B 137.8(14) . . ?
C18 C17 C23B 102.2(14) . . ?
C13 C18 C17 120.8(12) . . ?
C13 C18 H18 119.6 . . ?
C17 C18 H18 119.6 . . ?
C15 C19 C22 107.0(12) . . ?
C15 C19 C21 113.7(11) . . ?
C22 C19 C21 111.8(13) . . ?
C15 C19 C20 109.7(13) . . ?
C22 C19 C20 106.9(13) . . ?
C21 C19 C20 107.5(13) . . ?
C19 C20 H20A 109.5 . . ?
C19 C20 H20B 109.5 . . ?
H20A C20 H20B 109.5 . . ?
C19 C20 H20C 109.5 . . ?
H20A C20 H20C 109.5 . . ?
H20B C20 H20C 109.5 . . ?
C19 C21 H21A 109.5 . . ?
C19 C21 H21B 109.5 . . ?
H21A C21 H21B 109.5 . . ?
C19 C21 H21C 109.5 . . ?
H21A C21 H21C 109.5 . . ?
H21B C21 H21C 109.5 . . ?
C19 C22 H22A 109.5 . . ?
C19 C22 H22B 109.5 . . ?
H22A C22 H22B 109.5 . . ?
C19 C22 H22C 109.5 . . ?
H22A C22 H22C 109.5 . . ?
H22B C22 H22C 109.5 . . ?
C22B C19B C21B 111.6(17) . . ?
C22B C19B C20B 106.8(16) . . ?
C21B C19B C20B 106.4(17) . . ?
C22B C19B C15 113(2) . . ?
C21B C19B C15 109(2) . . ?
C20B C19B C15 109(2) . . ?
C19B C20B H20D 109.5 . . ?
C19B C20B H20E 109.5 . . ?
H20D C20B H20E 109.5 . . ?
C19B C20B H20F 109.5 . . ?
H20D C20B H20F 109.5 . . ?
H20E C20B H20F 109.5 . . ?
C19B C21B H21D 109.5 . . ?
C19B C21B H21E 109.5 . . ?
H21D C21B H21E 109.5 . . ?
C19B C21B H21F 109.5 . . ?
H21D C21B H21F 109.5 . . ?
H21E C21B H21F 109.5 . . ?
C19B C22B H22D 109.5 . . ?
C19B C22B H22E 109.5 . . ?
H22D C22B H22E 109.5 . . ?
C19B C22B H22F 109.5 . . ?
H22D C22B H22F 109.5 . . ?
H22E C22B H22F 109.5 . . ?
C25 C23 C26 110.3(19) . . ?
C25 C23 C17 108.8(18) . . ?
C26 C23 C17 117.6(18) . . ?
C25 C23 C24 107.9(18) . . ?
C26 C23 C24 107(2) . . ?
C17 C23 C24 105.3(17) . . ?
C23 C24 H24A 109.5 . . ?
C23 C24 H24B 109.5 . . ?
H24A C24 H24B 109.5 . . ?
C23 C24 H24C 109.5 . . ?
H24A C24 H24C 109.5 . . ?
H24B C24 H24C 109.5 . . ?
C23 C25 H25A 109.5 . . ?
C23 C25 H25B 109.5 . . ?
H25A C25 H25B 109.5 . . ?
C23 C25 H25C 109.5 . . ?
H25A C25 H25C 109.5 . . ?
H25B C25 H25C 109.5 . . ?
C23 C26 H26A 109.5 . . ?
C23 C26 H26B 109.5 . . ?
H26A C26 H26B 109.5 . . ?
C23 C26 H26C 109.5 . . ?
H26A C26 H26C 109.5 . . ?
H26B C26 H26C 109.5 . . ?
C25B C23B C26B 112(2) . . ?
C25B C23B C24B 107.7(18) . . ?
C26B C23B C24B 107(2) . . ?
C25B C23B C17 126(2) . . ?
C26B C23B C17 103.8(19) . . ?
C24B C23B C17 98.8(18) . . ?
C23B C24B H24D 109.5 . . ?
C23B C24B H24E 109.5 . . ?
H24D C24B H24E 109.5 . . ?
C23B C24B H24F 109.5 . . ?
H24D C24B H24F 109.5 . . ?
H24E C24B H24F 109.5 . . ?
C23B C25B H25D 109.5 . . ?
C23B C25B H25E 109.5 . . ?
H25D C25B H25E 109.5 . . ?
C23B C25B H25F 109.5 . . ?
H25D C25B H25F 109.5 . . ?
H25E C25B H25F 109.5 . . ?
C23B C26B H26D 109.5 . . ?
C23B C26B H26E 109.5 . . ?
H26D C26B H26E 109.5 . . ?
C23B C26B H26F 109.5 . . ?
H26D C26B H26F 109.5 . . ?
H26E C26B H26F 109.5 . . ?
C4 C27 C28 108.8(15) . . ?
C4 C27 C30 105.2(14) . . ?
C28 C27 C30 109.7(15) . . ?
C4 C27 C29 116.6(15) . . ?
C28 C27 C29 109.8(13) . . ?
C30 C27 C29 106.5(14) . . ?
C27 C28 H28A 109.5 . . ?
C27 C28 H28B 109.5 . . ?
H28A C28 H28B 109.5 . . ?
C27 C28 H28C 109.5 . . ?
H28A C28 H28C 109.5 . . ?
H28B C28 H28C 109.5 . . ?
C27 C29 H29A 109.5 . . ?
C27 C29 H29B 109.5 . . ?
H29A C29 H29B 109.5 . . ?
C27 C29 H29C 109.5 . . ?
H29A C29 H29C 109.5 . . ?
H29B C29 H29C 109.5 . . ?
C27 C30 H30A 109.5 . . ?
C27 C30 H30B 109.5 . . ?
H30A C30 H30B 109.5 . . ?
C27 C30 H30C 109.5 . . ?
H30A C30 H30C 109.5 . . ?
H30B C30 H30C 109.5 . . ?
C28B C27B C30B 109.6(18) . . ?
C28B C27B C29B 110.0(16) . . ?
C30B C27B C29B 106.1(17) . . ?
C28B C27B C4 114(2) . . ?
C30B C27B C4 113(2) . . ?
C29B C27B C4 104(2) . . ?
C27B C28B H28D 109.5 . . ?
C27B C28B H28E 109.5 . . ?
H28D C28B H28E 109.5 . . ?
C27B C28B H28F 109.5 . . ?
H28D C28B H28F 109.5 . . ?
H28E C28B H28F 109.5 . . ?
C27B C29B H29D 109.5 . . ?
C27B C29B H29E 109.5 . . ?
H29D C29B H29E 109.5 . . ?
C27B C29B H29F 109.5 . . ?
H29D C29B H29F 109.5 . . ?
H29E C29B H29F 109.5 . . ?
C27B C30B H30D 109.5 . . ?
C27B C30B H30E 109.5 . . ?
H30D C30B H30E 109.5 . . ?
C27B C30B H30F 109.5 . . ?
H30D C30B H30F 109.5 . . ?
H30E C30B H30F 109.5 . . ?
C33 C31 C9 108.8(10) . . ?
C33 C31 C32 108.8(11) . . ?
C9 C31 C32 111.7(11) . . ?
C33 C31 C34 109.6(11) . . ?
C9 C31 C34 109.8(10) . . ?
C32 C31 C34 108.0(11) . . ?
C31 C32 H32A 109.5 . . ?
C31 C32 H32B 109.5 . . ?
H32A C32 H32B 109.5 . . ?
C31 C32 H32C 109.5 . . ?
H32A C32 H32C 109.5 . . ?
H32B C32 H32C 109.5 . . ?
C31 C33 H33A 109.5 . . ?
C31 C33 H33B 109.5 . . ?
H33A C33 H33B 109.5 . . ?
C31 C33 H33C 109.5 . . ?
H33A C33 H33C 109.5 . . ?
H33B C33 H33C 109.5 . . ?
C31 C34 H34A 109.5 . . ?
C31 C34 H34B 109.5 . . ?
H34A C34 H34B 109.5 . . ?
C31 C34 H34C 109.5 . . ?
H34A C34 H34C 109.5 . . ?
H34B C34 H34C 109.5 . . ?
C33B C31B C9 110(3) . . ?
C33B C31B C32B 109.1(17) . . ?
C9 C31B C32B 109(3) . . ?
C33B C31B C34B 109.3(18) . . ?
C9 C31B C34B 112(3) . . ?
C32B C31B C34B 107.3(17) . . ?
C31B C32B H32D 109.5 . . ?
C31B C32B H32E 109.5 . . ?
H32D C32B H32E 109.5 . . ?
C31B C32B H32F 109.5 . . ?
H32D C32B H32F 109.5 . . ?
H32E C32B H32F 109.5 . . ?
C31B C33B H33D 109.5 . . ?
C31B C33B H33E 109.5 . . ?
H33D C33B H33E 109.5 . . ?
C31B C33B H33F 109.5 . . ?
H33D C33B H33F 109.5 . . ?
H33E C33B H33F 109.5 . . ?
C31B C34B H34D 109.5 . . ?
C31B C34B H34E 109.5 . . ?
H34D C34B H34E 109.5 . . ?
C31B C34B H34F 109.5 . . ?
H34D C34B H34F 109.5 . . ?
H34E C34B H34F 109.5 . . ?
C40 C35 C36 118.2(9) . . ?
C40 C35 C11 119.2(9) . . ?
C36 C35 C11 122.4(9) . . ?
C40 C35 Yb1 108.7(6) . . ?
C36 C35 Yb1 88.0(6) . . ?
C11 C35 Yb1 78.6(5) . . ?
C35 C36 C37 123.1(9) . . ?
C35 C36 H36 118.4 . . ?
C37 C36 H36 118.4 . . ?
C38 C37 C36 115.5(9) . . ?
C38 C37 C41B 125.9(12) . . ?
C36 C37 C41B 118.3(12) . . ?
C38 C37 C41 118.8(11) . . ?
C36 C37 C41 125.7(11) . . ?
C39 C38 C37 124.5(9) . . ?
C39 C38 H38 117.8 . . ?
C37 C38 H38 117.8 . . ?
C38 C39 C40 117.0(9) . . ?
C38 C39 C45 121.5(8) . . ?
C40 C39 C45 121.4(9) . . ?
C35 C40 C39 121.6(9) . . ?
C35 C40 H40 119.2 . . ?
C39 C40 H40 119.2 . . ?
C43 C41 C37 108.5(15) . . ?
C43 C41 C44 108.5(15) . . ?
C37 C41 C44 110.3(13) . . ?
C43 C41 C42 109.7(14) . . ?
C37 C41 C42 112.5(15) . . ?
C44 C41 C42 107.4(13) . . ?
C41 C42 H42A 109.5 . . ?
C41 C42 H42B 109.5 . . ?
H42A C42 H42B 109.5 . . ?
C41 C42 H42C 109.5 . . ?
H42A C42 H42C 109.5 . . ?
H42B C42 H42C 109.5 . . ?
C41 C43 H43A 109.5 . . ?
C41 C43 H43B 109.5 . . ?
H43A C43 H43B 109.5 . . ?
C41 C43 H43C 109.5 . . ?
H43A C43 H43C 109.5 . . ?
H43B C43 H43C 109.5 . . ?
C41 C44 H44A 109.5 . . ?
C41 C44 H44B 109.5 . . ?
H44A C44 H44B 109.5 . . ?
C41 C44 H44C 109.5 . . ?
H44A C44 H44C 109.5 . . ?
H44B C44 H44C 109.5 . . ?
C37 C41B C43B 110.2(19) . . ?
C37 C41B C44B 109.2(19) . . ?
C43B C41B C44B 108.9(17) . . ?
C37 C41B C42B 111(2) . . ?
C43B C41B C42B 110.0(16) . . ?
C44B C41B C42B 107.7(15) . . ?
C41B C42B H42D 109.5 . . ?
C41B C42B H42E 109.5 . . ?
H42D C42B H42E 109.5 . . ?
C41B C42B H42F 109.5 . . ?
H42D C42B H42F 109.5 . . ?
H42E C42B H42F 109.5 . . ?
C41B C43B H43D 109.5 . . ?
C41B C43B H43E 109.5 . . ?
H43D C43B H43E 109.5 . . ?
C41B C43B H43F 109.5 . . ?
H43D C43B H43F 109.5 . . ?
H43E C43B H43F 109.5 . . ?
C41B C44B H44D 109.5 . . ?
C41B C44B H44E 109.5 . . ?
H44D C44B H44E 109.5 . . ?
C41B C44B H44F 109.5 . . ?
H44D C44B H44F 109.5 . . ?
H44E C44B H44F 109.5 . . ?
C47 C45 C48 110.1(8) . . ?
C47 C45 C46 108.7(8) . . ?
C48 C45 C46 108.2(8) . . ?
C47 C45 C39 113.4(8) . . ?
C48 C45 C39 108.7(8) . . ?
C46 C45 C39 107.6(8) . . ?
C45 C46 H46A 109.5 . . ?
C45 C46 H46B 109.5 . . ?
H46A C46 H46B 109.5 . . ?
C45 C46 H46C 109.5 . . ?
H46A C46 H46C 109.5 . . ?
H46B C46 H46C 109.5 . . ?
C45 C47 H47A 109.5 . . ?
C45 C47 H47B 109.5 . . ?
H47A C47 H47B 109.5 . . ?
C45 C47 H47C 109.5 . . ?
H47A C47 H47C 109.5 . . ?
H47B C47 H47C 109.5 . . ?
C45 C48 H48A 109.5 . . ?
C45 C48 H48B 109.5 . . ?
H48A C48 H48B 109.5 . . ?
C45 C48 H48C 109.5 . . ?
H48A C48 H48C 109.5 . . ?
H48B C48 H48C 109.5 . . ?
O1 C49 C50 120.5(10) . . ?
O1 C49 Yb1B 49.8(5) . . ?
C50 C49 Yb1B 94.6(8) . . ?
O1 C49 Yb1 63.7(5) . . ?
C50 C49 Yb1 75.0(7) . . ?
O1 C49 Yb2 62.4(5) . . ?
C50 C49 Yb2 76.5(7) . . ?
Yb1B C49 Yb2 92.3(4) . . ?
Yb1 C49 Yb2 88.8(3) . . ?
O1 C49 H49 119.7 . . ?
C50 C49 H49 119.7 . . ?
Yb1 C49 H49 134.9 . . ?
Yb2 C49 H49 134.6 . . ?
O2 C50 C49 116.7(10) . . ?
O2 C50 Yb1 61.6(5) . . ?
C49 C50 Yb1 74.6(6) . . ?
O2 C50 Yb2 62.1(5) . . ?
C49 C50 Yb2 73.6(6) . . ?
Yb1 C50 Yb2 88.0(3) . . ?
O2 C50 Yb1B 73.1(6) . . ?
C49 C50 Yb1B 57.6(6) . . ?
Yb2 C50 Yb1B 82.3(3) . . ?
O2 C50 H50 121.6 . . ?
C49 C50 H50 121.6 . . ?
Yb1 C50 H50 134.8 . . ?
Yb2 C50 H50 135.6 . . ?
C52 C51 C56 120.0 . . ?
C52 C51 Yb1 76.3(5) . . ?
C56 C51 Yb1 77.0(5) . . ?
C52 C51 H51 120.0 . . ?
C56 C51 H51 120.0 . . ?
Yb1 C51 H51 117.6 . . ?
C51 C52 C53 120.0 . . ?
C51 C52 Yb1 75.0(5) . . ?
C53 C52 Yb1 77.7(5) . . ?
C51 C52 H52 120.0 . . ?
C53 C52 H52 120.0 . . ?
Yb1 C52 H52 118.1 . . ?
C54 C53 C52 120.0 . . ?
C54 C53 Yb1 77.3(5) . . ?
C52 C53 Yb1 73.9(5) . . ?
C54 C53 H53 120.0 . . ?
C52 C53 H53 120.0 . . ?
Yb1 C53 H53 119.8 . . ?
C55 C54 C53 120.0 . . ?
C55 C54 Yb1 75.4(5) . . ?
C53 C54 Yb1 74.8(5) . . ?
C55 C54 H54 120.0 . . ?
C53 C54 H54 120.0 . . ?
Yb1 C54 H54 120.9 . . ?
C54 C55 C56 120.0 . . ?
C54 C55 Yb1 76.6(5) . . ?
C56 C55 Yb1 74.0(5) . . ?
C54 C55 H55 120.0 . . ?
C56 C55 H55 120.0 . . ?
Yb1 C55 H55 120.4 . . ?
C55 C56 C51 120.0 . . ?
C55 C56 Yb1 77.8(5) . . ?
C51 C56 Yb1 74.4(5) . . ?
C55 C56 H56 120.0 . . ?
C51 C56 H56 120.0 . . ?
Yb1 C56 H56 118.7 . . ?
C52B C51B C56B 120.0 . . ?
C52B C51B Yb1B 82.3(7) . . ?
C56B C51B Yb1B 59.8(7) . . ?
C52B C51B H51B 120.0 . . ?
C56B C51B H51B 120.0 . . ?
Yb1B C51B H51B 129.6 . . ?
C51B C52B C53B 120.0 . . ?
C51B C52B H52B 120.0 . . ?
C53B C52B H52B 120.0 . . ?
C54B C53B C52B 120.0 . . ?
C54B C53B Yb1B 57.9(7) . . ?
C52B C53B Yb1B 89.0(8) . . ?
C54B C53B H53B 120.0 . . ?
C52B C53B H53B 120.0 . . ?
Yb1B C53B H53B 123.3 . . ?
C53B C54B C55B 120.0 . . ?
C53B C54B Yb1B 94.7(8) . . ?
C55B C54B Yb1B 68.0(9) . . ?
C53B C54B H54B 120.0 . . ?
C55B C54B H54B 120.0 . . ?
Yb1B C54B H54B 107.0 . . ?
C54B C55B C56B 120.0 . . ?
C54B C55B Yb1B 79.8(9) . . ?
C56B C55B Yb1B 88.7(9) . . ?
C54B C55B H55B 120.0 . . ?
C56B C55B H55B 120.0 . . ?
Yb1B C55B H55B 101.5 . . ?
C55B C56B C51B 120.0 . . ?
C55B C56B Yb1B 61.1(8) . . ?
C51B C56B Yb1B 94.4(8) . . ?
C55B C56B H56B 120.0 . . ?
C51B C56B H56B 120.0 . . ?
Yb1B C56B H56B 114.0 . . ?
N2 C57 C58 126.9(9) . . ?
N2 C57 C62 113.3(9) . . ?
C58 C57 C62 119.7(9) . . ?
N2 C57 Yb2 45.9(4) . . ?
C58 C57 Yb2 87.1(5) . . ?
C62 C57 Yb2 141.4(7) . . ?
C57 C58 C59 116.4(9) . . ?
C57 C58 C69 123.5(8) . . ?
C59 C58 C69 120.0(9) . . ?
C58 C59 C60 123.3(10) . . ?
C58 C59 H59 118.3 . . ?
C60 C59 H59 118.3 . . ?
C61 C60 C59 118.0(9) . . ?
C61 C60 C83 124.7(10) . . ?
C59 C60 C83 117.3(11) . . ?
C61 C60 C83B 119.4(13) . . ?
C59 C60 C83B 122.6(14) . . ?
C60 C61 C62 121.2(9) . . ?
C60 C61 H61 119.4 . . ?
C62 C61 H61 119.4 . . ?
C61 C62 C57 121.3(10) . . ?
C61 C62 C63 134.4(9) . . ?
C57 C62 C63 104.3(8) . . ?
C64 C63 C68 122.0(10) . . ?
C64 C63 C62 132.7(9) . . ?
C68 C63 C62 105.3(8) . . ?
C65 C64 C63 120.0(9) . . ?
C65 C64 H64 120.0 . . ?
C63 C64 H64 120.0 . . ?
C64 C65 C66 117.8(10) . . ?
C64 C65 C87B 116.4(11) . . ?
C66 C65 C87B 125.7(12) . . ?
C64 C65 C87 125.4(11) . . ?
C66 C65 C87 116.7(11) . . ?
C67 C66 C65 123.0(10) . . ?
C67 C66 H66 118.5 . . ?
C65 C66 H66 118.5 . . ?
C68 C67 C66 119.3(9) . . ?
C68 C67 C91 123.5(9) . . ?
C66 C67 C91 117.2(9) . . ?
N2 C68 C67 129.5(8) . . ?
N2 C68 C63 112.6(9) . . ?
C67 C68 C63 117.8(9) . . ?
C74 C69 C70 118.9(9) . . ?
C74 C69 C58 123.1(8) . . ?
C70 C69 C58 117.8(8) . . ?
C74 C69 Yb2 84.6(6) . . ?
C70 C69 Yb2 100.8(6) . . ?
C58 C69 Yb2 89.6(6) . . ?
C71 C70 C69 120.2(9) . . ?
C71 C70 H70 119.9 . . ?
C69 C70 H70 119.9 . . ?
C70 C71 C72 118.4(9) . . ?
C70 C71 C75 120.9(9) . . ?
C72 C71 C75 120.6(9) . . ?
C73 C72 C71 124.8(10) . . ?
C73 C72 H72 117.6 . . ?
C71 C72 H72 117.6 . . ?
C72 C73 C74 115.9(9) . . ?
C72 C73 C79 121.2(9) . . ?
C74 C73 C79 122.8(9) . . ?
C69 C74 C73 121.8(9) . . ?
C69 C74 Yb2 69.9(5) . . ?
C73 C74 Yb2 108.0(6) . . ?
C69 C74 H74 119.1 . . ?
C73 C74 H74 119.1 . . ?
Yb2 C74 H74 92.1 . . ?
C76 C75 C77 108.3(8) . . ?
C76 C75 C78 110.2(8) . . ?
C77 C75 C78 109.0(9) . . ?
C76 C75 C71 111.2(8) . . ?
C77 C75 C71 112.2(8) . . ?
C78 C75 C71 105.9(8) . . ?
C75 C76 H76A 109.5 . . ?
C75 C76 H76B 109.5 . . ?
H76A C76 H76B 109.5 . . ?
C75 C76 H76C 109.5 . . ?
H76A C76 H76C 109.5 . . ?
H76B C76 H76C 109.5 . . ?
C75 C77 H77A 109.5 . . ?
C75 C77 H77B 109.5 . . ?
H77A C77 H77B 109.5 . . ?
C75 C77 H77C 109.5 . . ?
H77A C77 H77C 109.5 . . ?
H77B C77 H77C 109.5 . . ?
C75 C78 H78A 109.5 . . ?
C75 C78 H78B 109.5 . . ?
H78A C78 H78B 109.5 . . ?
C75 C78 H78C 109.5 . . ?
H78A C78 H78C 109.5 . . ?
H78B C78 H78C 109.5 . . ?
C80 C79 C81 109.6(10) . . ?
C80 C79 C73 109.8(8) . . ?
C81 C79 C73 108.5(9) . . ?
C80 C79 C82 106.5(9) . . ?
C81 C79 C82 110.0(9) . . ?
C73 C79 C82 112.3(9) . . ?
C79 C80 H80A 109.5 . . ?
C79 C80 H80B 109.5 . . ?
H80A C80 H80B 109.5 . . ?
C79 C80 H80C 109.5 . . ?
H80A C80 H80C 109.5 . . ?
H80B C80 H80C 109.5 . . ?
C79 C81 H81A 109.5 . . ?
C79 C81 H81B 109.5 . . ?
H81A C81 H81B 109.5 . . ?
C79 C81 H81C 109.5 . . ?
H81A C81 H81C 109.5 . . ?
H81B C81 H81C 109.5 . . ?
C79 C82 H82A 109.5 . . ?
C79 C82 H82B 109.5 . . ?
H82A C82 H82B 109.5 . . ?
C79 C82 H82C 109.5 . . ?
H82A C82 H82C 109.5 . . ?
H82B C82 H82C 109.5 . . ?
C84 C83 C60 111.6(12) . . ?
C84 C83 C86 105.6(12) . . ?
C60 C83 C86 111.3(12) . . ?
C84 C83 C85 110.6(13) . . ?
C60 C83 C85 110.7(11) . . ?
C86 C83 C85 106.8(12) . . ?
C83 C84 H84A 109.5 . . ?
C83 C84 H84B 109.5 . . ?
H84A C84 H84B 109.5 . . ?
C83 C84 H84C 109.5 . . ?
H84A C84 H84C 109.5 . . ?
H84B C84 H84C 109.5 . . ?
C83 C85 H85A 109.5 . . ?
C83 C85 H85B 109.5 . . ?
H85A C85 H85B 109.5 . . ?
C83 C85 H85C 109.5 . . ?
H85A C85 H85C 109.5 . . ?
H85B C85 H85C 109.5 . . ?
C83 C86 H86A 109.5 . . ?
C83 C86 H86B 109.5 . . ?
H86A C86 H86B 109.5 . . ?
C83 C86 H86C 109.5 . . ?
H86A C86 H86C 109.5 . . ?
H86B C86 H86C 109.5 . . ?
C84B C83B C86B 106.0(17) . . ?
C84B C83B C60 115(2) . . ?
C86B C83B C60 107(2) . . ?
C84B C83B C85B 110.9(17) . . ?
C86B C83B C85B 106.9(16) . . ?
C60 C83B C85B 111(2) . . ?
C83B C84B H84D 109.5 . . ?
C83B C84B H84E 109.5 . . ?
H84D C84B H84E 109.5 . . ?
C83B C84B H84F 109.5 . . ?
H84D C84B H84F 109.5 . . ?
H84E C84B H84F 109.5 . . ?
C83B C85B H85D 109.5 . . ?
C83B C85B H85E 109.5 . . ?
H85D C85B H85E 109.5 . . ?
C83B C85B H85F 109.5 . . ?
H85D C85B H85F 109.5 . . ?
H85E C85B H85F 109.5 . . ?
C83B C86B H86D 109.5 . . ?
C83B C86B H86E 109.5 . . ?
H86D C86B H86E 109.5 . . ?
C83B C86B H86F 109.5 . . ?
H86D C86B H86F 109.5 . . ?
H86E C86B H86F 109.5 . . ?
C89 C87 C88 110.1(15) . . ?
C89 C87 C65 105.3(15) . . ?
C88 C87 C65 109.7(15) . . ?
C89 C87 C90 107.6(16) . . ?
C88 C87 C90 107.2(15) . . ?
C65 C87 C90 116.8(15) . . ?
C87 C88 H88A 109.5 . . ?
C87 C88 H88B 109.5 . . ?
H88A C88 H88B 109.5 . . ?
C87 C88 H88C 109.5 . . ?
H88A C88 H88C 109.5 . . ?
H88B C88 H88C 109.5 . . ?
C87 C89 H89A 109.5 . . ?
C87 C89 H89B 109.5 . . ?
H89A C89 H89B 109.5 . . ?
C87 C89 H89C 109.5 . . ?
H89A C89 H89C 109.5 . . ?
H89B C89 H89C 109.5 . . ?
C87 C90 H90A 109.5 . . ?
C87 C90 H90B 109.5 . . ?
H90A C90 H90B 109.5 . . ?
C87 C90 H90C 109.5 . . ?
H90A C90 H90C 109.5 . . ?
H90B C90 H90C 109.5 . . ?
C89B C87B C65 106.3(15) . . ?
C89B C87B C88B 109.7(15) . . ?
C65 C87B C88B 115.5(15) . . ?
C89B C87B C90B 108.5(16) . . ?
C65 C87B C90B 109.1(15) . . ?
C88B C87B C90B 107.5(15) . . ?
C87B C88B H88D 109.5 . . ?
C87B C88B H88E 109.5 . . ?
H88D C88B H88E 109.5 . . ?
C87B C88B H88F 109.5 . . ?
H88D C88B H88F 109.5 . . ?
H88E C88B H88F 109.5 . . ?
C87B C89B H89D 109.5 . . ?
C87B C89B H89E 109.5 . . ?
H89D C89B H89E 109.5 . . ?
C87B C89B H89F 109.5 . . ?
H89D C89B H89F 109.5 . . ?
H89E C89B H89F 109.5 . . ?
C87B C90B H90D 109.5 . . ?
C87B C90B H90E 109.5 . . ?
H90D C90B H90E 109.5 . . ?
C87B C90B H90F 109.5 . . ?
H90D C90B H90F 109.5 . . ?
H90E C90B H90F 109.5 . . ?
C96 C91 C92 118.7(9) . . ?
C96 C91 C67 116.0(8) . . ?
C92 C91 C67 125.2(8) . . ?
C93 C92 C91 121.6(9) . . ?
C93 C92 H92 119.2 . . ?
C91 C92 H92 119.2 . . ?
C92 C93 C94 116.7(9) . . ?
C92 C93 C97 122.2(9) . . ?
C94 C93 C97 121.1(9) . . ?
C95 C94 C93 123.4(9) . . ?
C95 C94 H94 118.3 . . ?
C93 C94 H94 118.3 . . ?
C94 C95 C96 117.7(9) . . ?
C94 C95 C101 123.6(9) . . ?
C96 C95 C101 118.7(9) . . ?
C95 C96 C91 121.8(9) . . ?
C95 C96 H96 119.1 . . ?
C91 C96 H96 119.1 . . ?
C99 C97 C93 111.8(10) . . ?
C99 C97 C100 108.8(9) . . ?
C93 C97 C100 109.1(9) . . ?
C99 C97 C98 108.7(9) . . ?
C93 C97 C98 110.3(9) . . ?
C100 C97 C98 108.1(10) . . ?
C97 C98 H98A 109.5 . . ?
C97 C98 H98B 109.5 . . ?
H98A C98 H98B 109.5 . . ?
C97 C98 H98C 109.5 . . ?
H98A C98 H98C 109.5 . . ?
H98B C98 H98C 109.5 . . ?
C97 C99 H99A 109.5 . . ?
C97 C99 H99B 109.5 . . ?
H99A C99 H99B 109.5 . . ?
C97 C99 H99C 109.5 . . ?
H99A C99 H99C 109.5 . . ?
H99B C99 H99C 109.5 . . ?
C97 C100 H10A 109.5 . . ?
C97 C100 H10B 109.5 . . ?
H10A C100 H10B 109.5 . . ?
C97 C100 H10C 109.5 . . ?
H10A C100 H10C 109.5 . . ?
H10B C100 H10C 109.5 . . ?
C104 C101 C103 107.7(10) . . ?
C104 C101 C95 110.9(9) . . ?
C103 C101 C95 112.9(10) . . ?
C104 C101 C102 107.3(11) . . ?
C103 C101 C102 109.5(11) . . ?
C95 C101 C102 108.4(10) . . ?
C101 C102 H10D 109.5 . . ?
C101 C102 H10E 109.5 . . ?
H10D C102 H10E 109.5 . . ?
C101 C102 H10F 109.5 . . ?
H10D C102 H10F 109.5 . . ?
H10E C102 H10F 109.5 . . ?
C101 C103 H10G 109.5 . . ?
C101 C103 H10H 109.5 . . ?
H10G C103 H10H 109.5 . . ?
C101 C103 H10I 109.5 . . ?
H10G C103 H10I 109.5 . . ?
H10H C103 H10I 109.5 . . ?
C101 C104 H10J 109.5 . . ?
C101 C104 H10K 109.5 . . ?
H10J C104 H10K 109.5 . . ?
C101 C104 H10L 109.5 . . ?
H10J C104 H10L 109.5 . . ?
H10K C104 H10L 109.5 . . ?
O3 C105 C106 106.2(8) . . ?
O3 C105 H10M 110.5 . . ?
C106 C105 H10M 110.5 . . ?
O3 C105 H10N 110.5 . . ?
C106 C105 H10N 110.5 . . ?
H10M C105 H10N 108.7 . . ?
C105 C106 C107 106.9(9) . . ?
C105 C106 H10O 110.4 . . ?
C107 C106 H10O 110.4 . . ?
C105 C106 H10P 110.4 . . ?
C107 C106 H10P 110.4 . . ?
H10O C106 H10P 108.6 . . ?
C108 C107 C106 103.1(9) . . ?
C108 C107 H10Q 111.2 . . ?
C106 C107 H10Q 111.2 . . ?
C108 C107 H10R 111.2 . . ?
C106 C107 H10R 111.2 . . ?
H10Q C107 H10R 109.1 . . ?
O3 C108 C107 107.5(8) . . ?
O3 C108 H10S 110.2 . . ?
C107 C108 H10S 110.2 . . ?
O3 C108 H10T 110.2 . . ?
C107 C108 H10T 110.2 . . ?
H10S C108 H10T 108.5 . . ?
N3 C109 C114 113.4(10) . . ?
N3 C109 C110 126.3(10) . . ?
C114 C109 C110 120.3(11) . . ?
C111 C110 C109 116.7(10) . . ?
C111 C110 C121 120.1(10) . . ?
C109 C110 C121 123.2(11) . . ?
C110 C111 C112 125.3(10) . . ?
C110 C111 H111 117.4 . . ?
C112 C111 H111 117.4 . . ?
C113 C112 C111 116.9(11) . . ?
C113 C112 C135 120.3(10) . . ?
C111 C112 C135 122.8(10) . . ?
C112 C113 C114 121.3(10) . . ?
C112 C113 H113 119.4 . . ?
C114 C113 H113 119.4 . . ?
C109 C114 C115 106.2(10) . . ?
C109 C114 C113 119.5(11) . . ?
C115 C114 C113 134.3(10) . . ?
C120 C115 C114 105.1(9) . . ?
C120 C115 C116 120.3(11) . . ?
C114 C115 C116 134.5(10) . . ?
C117 C116 C115 120.9(10) . . ?
C117 C116 H116 119.6 . . ?
C115 C116 H116 119.6 . . ?
C116 C117 C118 116.5(9) . . ?
C116 C117 C139 120.0(9) . . ?
C118 C117 C139 123.3(10) . . ?
C119 C118 C117 123.7(11) . . ?
C119 C118 H118 118.1 . . ?
C117 C118 H118 118.1 . . ?
C118 C119 C120 119.8(10) . . ?
C118 C119 C243 123.6(18) . . ?
C120 C119 C243 116.4(17) . . ?
C118 C119 C143 120.9(15) . . ?
C120 C119 C143 119.3(14) . . ?
C118 C119 Yb3 142.6(8) . . ?
C120 C119 Yb3 67.5(6) . . ?
C143 C119 Yb3 64.8(14) . . ?
C119 C120 C115 118.6(9) . . ?
C119 C120 N3 128.4(9) . . ?
C115 C120 N3 112.8(10) . . ?
C119 C120 Yb3 86.6(6) . . ?
C115 C120 Yb3 134.5(8) . . ?
N3 C120 Yb3 52.8(6) . . ?
C126 C121 C122 120.9(11) . . ?
C126 C121 C110 119.4(11) . . ?
C122 C121 C110 119.5(11) . . ?
C121 C122 C123 119.1(12) . . ?
C121 C122 H122 120.4 . . ?
C123 C122 H122 120.4 . . ?
C122 C123 C124 117.6(12) . . ?
C122 C123 C127 126.9(14) . . ?
C124 C123 C127 115.5(13) . . ?
C122 C123 C227 112.6(15) . . ?
C124 C123 C227 129.8(15) . . ?
C125 C124 C123 122.9(12) . . ?
C125 C124 H124 118.6 . . ?
C123 C124 H124 118.6 . . ?
C124 C125 C126 117.5(12) . . ?
C124 C125 C131 120(4) . . ?
C126 C125 C131 122(4) . . ?
C124 C125 C231 122(4) . . ?
C126 C125 C231 120(4) . . ?
C121 C126 C125 121.8(11) . . ?
C121 C126 H126 119.1 . . ?
C125 C126 H126 119.1 . . ?
C123 C127 C129 114.1(17) . . ?
C123 C127 C128 109.9(15) . . ?
C129 C127 C128 106.9(17) . . ?
C123 C127 C130 110.5(16) . . ?
C129 C127 C130 109.2(16) . . ?
C128 C127 C130 105.8(17) . . ?
C127 C128 H12A 109.5 . . ?
C127 C128 H12B 109.5 . . ?
H12A C128 H12B 109.5 . . ?
C127 C128 H12C 109.5 . . ?
H12A C128 H12C 109.5 . . ?
H12B C128 H12C 109.5 . . ?
C127 C129 H12D 109.5 . . ?
C127 C129 H12E 109.5 . . ?
H12D C129 H12E 109.5 . . ?
C127 C129 H12F 109.5 . . ?
H12D C129 H12F 109.5 . . ?
H12E C129 H12F 109.5 . . ?
C127 C130 H13A 109.5 . . ?
C127 C130 H13B 109.5 . . ?
H13A C130 H13B 109.5 . . ?
C127 C130 H13C 109.5 . . ?
H13A C130 H13C 109.5 . . ?
H13B C130 H13C 109.5 . . ?
C229 C227 C228 107(2) . . ?
C229 C227 C230 109.6(19) . . ?
C228 C227 C230 105(2) . . ?
C229 C227 C123 111(2) . . ?
C228 C227 C123 114(2) . . ?
C230 C227 C123 111(2) . . ?
C227 C228 H22G 109.5 . . ?
C227 C228 H22H 109.5 . . ?
H22G C228 H22H 109.5 . . ?
C227 C228 H22I 109.5 . . ?
H22G C228 H22I 109.5 . . ?
H22H C228 H22I 109.5 . . ?
C227 C229 H22J 109.5 . . ?
C227 C229 H22K 109.5 . . ?
H22J C229 H22K 109.5 . . ?
C227 C229 H22L 109.5 . . ?
H22J C229 H22L 109.5 . . ?
H22K C229 H22L 109.5 . . ?
C227 C230 H23A 109.5 . . ?
C227 C230 H23B 109.5 . . ?
H23A C230 H23B 109.5 . . ?
C227 C230 H23C 109.5 . . ?
H23A C230 H23C 109.5 . . ?
H23B C230 H23C 109.5 . . ?
C125 C131 C133 109(7) . . ?
C125 C131 C132 119(5) . . ?
C133 C131 C132 117(5) . . ?
C125 C131 C134 111(5) . . ?
C133 C131 C134 105(4) . . ?
C132 C131 C134 95(6) . . ?
C131 C132 H13D 109.5 . . ?
C131 C132 H13E 109.5 . . ?
H13D C132 H13E 109.5 . . ?
C131 C132 H13F 109.5 . . ?
H13D C132 H13F 109.5 . . ?
H13E C132 H13F 109.5 . . ?
C131 C133 H13G 109.5 . . ?
C131 C133 H13H 109.5 . . ?
H13G C133 H13H 109.5 . . ?
C131 C133 H13I 109.5 . . ?
H13G C133 H13I 109.5 . . ?
H13H C133 H13I 109.5 . . ?
C131 C134 H13J 109.5 . . ?
C131 C134 H13K 109.5 . . ?
H13J C134 H13K 109.5 . . ?
C131 C134 H13L 109.5 . . ?
H13J C134 H13L 109.5 . . ?
H13K C134 H13L 109.5 . . ?
C234 C231 C232 124(8) . . ?
C234 C231 C125 114(6) . . ?
C232 C231 C125 110(5) . . ?
C234 C231 C233 105(6) . . ?
C232 C231 C233 95(5) . . ?
C125 C231 C233 104(6) . . ?
C231 C232 H23D 109.5 . . ?
C231 C232 H23E 109.5 . . ?
H23D C232 H23E 109.5 . . ?
C231 C232 H23F 109.5 . . ?
H23D C232 H23F 109.5 . . ?
H23E C232 H23F 109.5 . . ?
C231 C233 H23G 109.5 . . ?
C231 C233 H23H 109.5 . . ?
H23G C233 H23H 109.5 . . ?
C231 C233 H23I 109.5 . . ?
H23G C233 H23I 109.5 . . ?
H23H C233 H23I 109.5 . . ?
C231 C234 H23J 109.5 . . ?
C231 C234 H2RK 109.5 . . ?
H23J C234 H2RK 109.5 . . ?
C231 C234 H2SK 109.5 . . ?
H23J C234 H2SK 109.5 . . ?
H2RK C234 H2SK 109.5 . . ?
C112 C135 C138 109.0(10) . . ?
C112 C135 C136 113.0(9) . . ?
C138 C135 C136 107.6(11) . . ?
C112 C135 C137 110.0(10) . . ?
C138 C135 C137 108.4(10) . . ?
C136 C135 C137 108.7(11) . . ?
C135 C136 H13M 109.5 . . ?
C135 C136 H13N 109.5 . . ?
H13M C136 H13N 109.5 . . ?
C135 C136 H13O 109.5 . . ?
H13M C136 H13O 109.5 . . ?
H13N C136 H13O 109.5 . . ?
C135 C137 H13P 109.5 . . ?
C135 C137 H13Q 109.5 . . ?
H13P C137 H13Q 109.5 . . ?
C135 C137 H13R 109.5 . . ?
H13P C137 H13R 109.5 . . ?
H13Q C137 H13R 109.5 . . ?
C135 C138 H13S 109.5 . . ?
C135 C138 H13T 109.5 . . ?
H13S C138 H13T 109.5 . . ?
C135 C138 H13U 109.5 . . ?
H13S C138 H13U 109.5 . . ?
H13T C138 H13U 109.5 . . ?
C142 C139 C140 110.2(11) . . ?
C142 C139 C117 110.7(10) . . ?
C140 C139 C117 110.0(9) . . ?
C142 C139 C141 108.5(11) . . ?
C140 C139 C141 108.0(11) . . ?
C117 C139 C141 109.5(10) . . ?
C139 C140 H14A 109.5 . . ?
C139 C140 H14B 109.5 . . ?
H14A C140 H14B 109.5 . . ?
C139 C140 H14C 109.5 . . ?
H14A C140 H14C 109.5 . . ?
H14B C140 H14C 109.5 . . ?
C139 C141 H14D 109.5 . . ?
C139 C141 H14E 109.5 . . ?
H14D C141 H14E 109.5 . . ?
C139 C141 H14F 109.5 . . ?
H14D C141 H14F 109.5 . . ?
H14E C141 H14F 109.5 . . ?
C139 C142 H14G 109.5 . . ?
C139 C142 H14H 109.5 . . ?
H14G C142 H14H 109.5 . . ?
C139 C142 H14I 109.5 . . ?
H14G C142 H14I 109.5 . . ?
H14H C142 H14I 109.5 . . ?
C144 C143 C148 120.0 . . ?
C144 C143 C119 120.0(10) . . ?
C148 C143 C119 119.6(10) . . ?
C144 C143 Yb3 88.2(8) . . ?
C148 C143 Yb3 101.9(9) . . ?
C119 C143 Yb3 86.1(13) . . ?
C143 C144 C145 120.0 . . ?
C143 C144 Yb3 65.9(8) . . ?
C145 C144 Yb3 112.2(11) . . ?
C143 C144 H144 120.0 . . ?
C145 C144 H144 120.0 . . ?
Yb3 C144 H144 91.8 . . ?
C146 C145 C144 120.0 . . ?
C146 C145 C149 117.8(10) . . ?
C144 C145 C149 121.9(10) . . ?
C147 C146 C145 120.0 . . ?
C147 C146 H146 120.0 . . ?
C145 C146 H146 120.0 . . ?
C146 C147 C148 120.0 . . ?
C146 C147 C153 119.2(11) . . ?
C148 C147 C153 120.5(11) . . ?
C147 C148 C143 120.0 . . ?
C147 C148 H148 120.0 . . ?
C143 C148 H148 120.0 . . ?
C152 C149 C151 110.8(18) . . ?
C152 C149 C145 117.2(16) . . ?
C151 C149 C145 109.8(13) . . ?
C152 C149 C150 104.6(15) . . ?
C151 C149 C150 106.2(17) . . ?
C145 C149 C150 107.4(13) . . ?
C149 C150 H15A 109.5 . . ?
C149 C150 H15B 109.5 . . ?
H15A C150 H15B 109.5 . . ?
C149 C150 H15C 109.5 . . ?
H15A C150 H15C 109.5 . . ?
H15B C150 H15C 109.5 . . ?
C149 C151 H15D 109.5 . . ?
C149 C151 H15E 109.5 . . ?
H15D C151 H15E 109.5 . . ?
C149 C151 H15F 109.5 . . ?
H15D C151 H15F 109.5 . . ?
H15E C151 H15F 109.5 . . ?
C149 C152 H15G 109.5 . . ?
C149 C152 H15H 109.5 . . ?
H15G C152 H15H 109.5 . . ?
C149 C152 H1XH 109.5 . . ?
H15G C152 H1XH 109.5 . . ?
H15H C152 H1XH 109.5 . . ?
C154 C153 C156 103.6(17) . . ?
C154 C153 C147 109.3(19) . . ?
C156 C153 C147 114.0(15) . . ?
C154 C153 C155 111.0(17) . . ?
C156 C153 C155 108(2) . . ?
C147 C153 C155 111.0(15) . . ?
C153 C154 H15I 109.5 . . ?
C153 C154 H15J 109.5 . . ?
H15I C154 H15J 109.5 . . ?
C153 C154 H15K 109.5 . . ?
H15I C154 H15K 109.5 . . ?
H15J C154 H15K 109.5 . . ?
C153 C155 H15L 109.5 . . ?
C153 C155 H15M 109.5 . . ?
H15L C155 H15M 109.5 . . ?
C153 C155 H15N 109.5 . . ?
H15L C155 H15N 109.5 . . ?
H15M C155 H15N 109.5 . . ?
C153 C156 H15O 109.5 . . ?
C153 C156 H15P 109.5 . . ?
H15O C156 H15P 109.5 . . ?
C153 C156 H15Q 109.5 . . ?
H15O C156 H15Q 109.5 . . ?
H15P C156 H15Q 109.5 . . ?
C244 C243 C248 120.0 . . ?
C244 C243 C119 120.1(11) . . ?
C248 C243 C119 119.8(11) . . ?
C245 C244 C243 120.0 . . ?
C245 C244 H244 120.0 . . ?
C243 C244 H244 120.0 . . ?
C244 C245 C246 120.0 . . ?
C244 C245 C249 121.3(10) . . ?
C246 C245 C249 118.7(10) . . ?
C247 C246 C245 120.0 . . ?
C247 C246 H246 120.0 . . ?
C245 C246 H246 120.0 . . ?
C248 C247 C246 120.0 . . ?
C248 C247 C253 119.6(11) . . ?
C246 C247 C253 120.4(11) . . ?
C247 C248 C243 120.0 . . ?
C247 C248 H248 120.0 . . ?
C243 C248 H248 120.0 . . ?
C252 C249 C251 110.8(19) . . ?
C252 C249 C245 117.3(17) . . ?
C251 C249 C245 110.3(15) . . ?
C252 C249 C250 104.7(16) . . ?
C251 C249 C250 104.7(18) . . ?
C245 C249 C250 108.2(14) . . ?
C249 C250 H25G 109.5 . . ?
C249 C250 H25H 109.5 . . ?
H25G C250 H25H 109.5 . . ?
C249 C250 H25I 109.5 . . ?
H25G C250 H25I 109.5 . . ?
H25H C250 H25I 109.5 . . ?
C249 C251 H25J 109.5 . . ?
C249 C251 H25K 109.5 . . ?
H25J C251 H25K 109.5 . . ?
C249 C251 H25L 109.5 . . ?
H25J C251 H25L 109.5 . . ?
H25K C251 H25L 109.5 . . ?
C249 C252 HR5M 109.5 . . ?
C249 C252 HE5N 109.5 . . ?
HR5M C252 HE5N 109.5 . . ?
C249 C252 HW5N 109.5 . . ?
HR5M C252 HW5N 109.5 . . ?
HE5N C252 HW5N 109.5 . . ?
C254 C253 C256 103.3(18) . . ?
C254 C253 C247 110(2) . . ?
C256 C253 C247 113.9(16) . . ?
C254 C253 C255 110.5(18) . . ?
C256 C253 C255 106(2) . . ?
C247 C253 C255 112.1(16) . . ?
C253 C254 H25O 109.5 . . ?
C253 C254 H25P 109.5 . . ?
H25O C254 H25P 109.5 . . ?
C253 C254 H25Q 109.5 . . ?
H25O C254 H25Q 109.5 . . ?
H25P C254 H25Q 109.5 . . ?
C253 C255 H25R 109.5 . . ?
C253 C255 H25S 109.5 . . ?
H25R C255 H25S 109.5 . . ?
C253 C255 H25T 109.5 . . ?
H25R C255 H25T 109.5 . . ?
H25S C255 H25T 109.5 . . ?
C253 C256 H25U 109.5 . . ?
C253 C256 H25V 109.5 . . ?
H25U C256 H25V 109.5 . . ?
C253 C256 H25W 109.5 . . ?
H25U C256 H25W 109.5 . . ?
H25V C256 H25W 109.5 . . ?
C208 C207 C209 116.0(11) . 2_666 ?
C208 C207 H207 122.0 . . ?
C209 C207 H207 122.0 2_666 . ?
C209 C208 C207 120.3(11) . . ?
C209 C208 H208 119.8 . . ?
C207 C208 H208 119.8 . . ?
C208 C209 C207 123.7(11) . 2_666 ?
C208 C209 H209 118.2 . . ?
C207 C209 H209 118.2 2_666 . ?
OB CB CA 113(2) . . ?
OB CB Yb3B 45.0(11) . . ?
CA CB Yb3B 94.3(16) . . ?
OB CB HB 123.5 . . ?
CA CB HB 123.5 . . ?
Yb3B CB HB 125.0 . . ?
OA CA CB 114(3) . . ?
OA CA Yb3B 73.9(15) . . ?
CB CA Yb3B 54.6(13) . . ?
OA CA HA 122.9 . . ?
CB CA HA 122.9 . . ?
Yb3B CA HA 142.2 . . ?
CA OA Yb3B 79.6(16) . . ?
CB OB Yb3B 102.2(17) . . ?
C201 O6 C205 112.5(14) . . ?
O6 C201 C202 100.4(15) . . ?
O6 C201 H2F1 111.7 . . ?
C202 C201 H2F1 111.7 . . ?
O6 C201 H2G1 111.7 . . ?
C202 C201 H2G1 111.7 . . ?
H2F1 C201 H2G1 109.5 . . ?
C204 C202 C201 111.9(17) . . ?
C204 C202 H20G 109.2 . . ?
C201 C202 H20G 109.2 . . ?
C204 C202 H20H 109.2 . . ?
C201 C202 H20H 109.2 . . ?
H20G C202 H20H 107.9 . . ?
C202 C204 C205 98.4(16) . . ?
C202 C204 H20I 112.1 . . ?
C205 C204 H20I 112.1 . . ?
C202 C204 H20J 112.1 . . ?
C205 C204 H20J 112.1 . . ?
H20I C204 H20J 109.7 . . ?
O6 C205 C204 105.4(15) . . ?
O6 C205 H20K 110.7 . . ?
C204 C205 H20K 110.7 . . ?
O6 C205 H20L 110.7 . . ?
C204 C205 H20L 110.7 . . ?
H20K C205 H20L 108.8 . . ?
C301 O6B C305 114.0(16) . . ?
C301 O6B Yb3B 85.9(18) . . ?
C305 O6B Yb3B 143(3) . . ?
O6B C301 C302 100.8(16) . . ?
O6B C301 Yb3B 63.7(15) . . ?
C302 C301 Yb3B 138(3) . . ?
O6B C301 H3Q1 111.6 . . ?
C302 C301 H3Q1 111.6 . . ?
Yb3B C301 H3Q1 110.2 . . ?
O6B C301 H3W1 111.6 . . ?
C302 C301 H3W1 111.6 . . ?
Yb3B C301 H3W1 51.8 . . ?
H3Q1 C301 H3W1 109.4 . . ?
C304 C302 C301 112.9(18) . . ?
C304 C302 H30G 109.0 . . ?
C301 C302 H30G 109.0 . . ?
C304 C302 H30H 109.0 . . ?
C301 C302 H30H 109.0 . . ?
H30G C302 H30H 107.8 . . ?
C302 C304 C305 99.8(18) . . ?
C302 C304 H30I 111.8 . . ?
C305 C304 H30I 111.8 . . ?
C302 C304 H30J 111.8 . . ?
C305 C304 H30J 111.8 . . ?
H30I C304 H30J 109.5 . . ?
O6B C305 C304 107.8(17) . . ?
O6B C305 H30K 110.2 . . ?
C304 C305 H30K 110.2 . . ?
O6B C305 H30L 110.2 . . ?
C304 C305 H30L 110.2 . . ?
H30K C305 H30L 108.5 . . ?
C215 C210 C211 119(3) . . ?
C215 C210 H210 120.6 . . ?
C211 C210 H210 120.6 . . ?
C212 C211 C210 120(3) . . ?
C212 C211 H211 119.9 . . ?
C210 C211 H211 119.9 . . ?
C211 C212 C213 116(3) . . ?
C211 C212 H212 122.1 . . ?
C213 C212 H212 122.1 . . ?
C214 C213 C212 122(3) . . ?
C214 C213 H213 118.9 . . ?
C212 C213 H213 118.9 . . ?
C213 C214 C215 121(3) . . ?
C213 C214 H214 119.5 . . ?
C215 C214 H214 119.5 . . ?
C210 C215 C214 122(3) . . ?
C210 C215 H215 119.2 . . ?
C214 C215 H215 119.2 . . ?
C311 C310 C315 120.0 . . ?
C311 C310 H310 120.0 . . ?
C315 C310 H310 120.0 . . ?
C310 C311 C312 120.0 . . ?
C310 C311 H311 120.0 . . ?
C312 C311 H311 120.0 . . ?
C313 C312 C311 120.0 . . ?
C313 C312 H312 120.0 . . ?
C311 C312 H312 120.0 . . ?
C312 C313 C314 120.0 . . ?
C312 C313 H313 120.0 . . ?
C314 C313 H313 120.0 . . ?
C313 C314 C315 120.0 . . ?
C313 C314 H314 120.0 . . ?
C315 C314 H314 120.0 . . ?
C314 C315 C310 120.0 . . ?
C314 C315 H315 120.0 . . ?
C310 C315 H315 120.0 . . ?

loop_
_geom_bond_atom_site_label_1
_geom_bond_atom_site_label_2
_geom_bond_distance
_geom_bond_site_symmetry_2
_geom_bond_publ_flag
Yb1 O2 2.320(7) . ?
Yb1 N1 2.360(8) . ?
Yb1 O1 2.366(8) . ?
Yb1 C49 2.628(10) . ?
Yb1 C50 2.633(11) . ?
Yb1 C51 2.796(14) . ?
Yb1 C52 2.811(14) . ?
Yb1 C56 2.828(14) . ?
Yb1 C53 2.858(14) . ?
Yb1 C55 2.874(14) . ?
Yb1 C54 2.889(14) . ?
Yb1 C12 2.926(9) . ?
Yb1B O1 1.920(9) . ?
Yb1B N1 2.335(9) . ?
Yb1B C55B 2.42(2) . ?
Yb1B C49 2.492(11) . ?
Yb1B C54B 2.56(2) . ?
Yb1B C56B 2.76(2) . ?
Yb1B O2 2.860(13) . ?
Yb1B C50 2.941(14) . ?
Yb1B C1 2.993(12) . ?
Yb1B C53B 3.02(2) . ?
Yb1B C51B 3.18(2) . ?
Yb1B Yb2 3.706(5) . ?
Yb2 O1 2.348(7) . ?
Yb2 O3 2.367(6) . ?
Yb2 O2 2.372(7) . ?
Yb2 N2 2.378(7) . ?
Yb2 C49 2.644(10) . ?
Yb2 C50 2.680(11) . ?
Yb2 C69 3.023(9) . ?
Yb2 C57 3.125(9) . ?
Yb2 C74 3.205(10) . ?
Yb3 N3 2.389(11) . ?
Yb3 C143 2.90(4) . ?
Yb3 C120 2.960(10) . ?
Yb3 C144 3.18(3) . ?
Yb3 C119 3.197(10) . ?
Yb3 Yb3 3.7298(13) 2_775 ?
Yb3B OB 1.80(2) . ?
Yb3B CB 2.50(3) . ?
Yb3B O6B 2.54(3) . ?
Yb3B C301 2.82(4) . ?
Yb3B OA 2.98(2) . ?
Yb3B CA 3.05(3) . ?
O1 C49 1.367(13) . ?
O3 C105 1.444(11) . ?
O3 C108 1.448(12) . ?
O2 C50 1.370(14) . ?
N1 C12 1.385(12) . ?
N1 C1 1.389(13) . ?
N2 C68 1.387(12) . ?
N2 C57 1.390(11) . ?
N3 C109 1.380(15) . ?
N3 C120 1.411(12) . ?
C1 C6 1.408(13) . ?
C1 C2 1.421(14) . ?
C2 C3 1.393(15) . ?
C2 C13 1.487(14) . ?
C3 C4 1.401(15) . ?
C3 H3 0.9500 . ?
C4 C5 1.363(14) . ?
C4 C27 1.49(2) . ?
C4 C27B 1.63(3) . ?
C5 C6 1.403(13) . ?
C5 H5 0.9500 . ?
C6 C7 1.440(14) . ?
C7 C8 1.402(13) . ?
C7 C12 1.441(13) . ?
C8 C9 1.389(14) . ?
C8 H8 0.9500 . ?
C9 C10 1.407(13) . ?
C9 C31 1.534(16) . ?
C9 C31B 1.54(4) . ?
C10 C11 1.413(12) . ?
C10 H10 0.9500 . ?
C11 C12 1.384(14) . ?
C11 C35 1.484(12) . ?
C13 C18 1.362(14) . ?
C13 C14 1.406(14) . ?
C14 C15 1.417(14) . ?
C14 H14 0.9500 . ?
C15 C16 1.373(16) . ?
C15 C19 1.493(19) . ?
C15 C19B 1.72(3) . ?
C16 C17 1.37(2) . ?
C16 H16 0.9500 . ?
C17 C18 1.419(19) . ?
C17 C23 1.59(2) . ?
C17 C23B 1.62(3) . ?
C18 H18 0.9500 . ?
C19 C22 1.531(17) . ?
C19 C21 1.542(18) . ?
C19 C20 1.547(19) . ?
C20 H20A 0.9800 . ?
C20 H20B 0.9800 . ?
C20 H20C 0.9800 . ?
C21 H21A 0.9800 . ?
C21 H21B 0.9800 . ?
C21 H21C 0.9800 . ?
C22 H22A 0.9800 . ?
C22 H22B 0.9800 . ?
C22 H22C 0.9800 . ?
C19B C22B 1.532(18) . ?
C19B C21B 1.54(2) . ?
C19B C20B 1.55(2) . ?
C20B H20D 0.9800 . ?
C20B H20E 0.9800 . ?
C20B H20F 0.9800 . ?
C21B H21D 0.9800 . ?
C21B H21E 0.9800 . ?
C21B H21F 0.9800 . ?
C22B H22D 0.9800 . ?
C22B H22E 0.9800 . ?
C22B H22F 0.9800 . ?
C23 C25 1.47(3) . ?
C23 C26 1.54(3) . ?
C23 C24 1.61(2) . ?
C24 H24A 0.9800 . ?
C24 H24B 0.9800 . ?
C24 H24C 0.9800 . ?
C25 H25A 0.9800 . ?
C25 H25B 0.9800 . ?
C25 H25C 0.9800 . ?
C26 H26A 0.9800 . ?
C26 H26B 0.9800 . ?
C26 H26C 0.9800 . ?
C23B C25B 1.48(3) . ?
C23B C26B 1.54(3) . ?
C23B C24B 1.60(2) . ?
C24B H24D 0.9800 . ?
C24B H24E 0.9800 . ?
C24B H24F 0.9800 . ?
C25B H25D 0.9800 . ?
C25B H25E 0.9800 . ?
C25B H25F 0.9800 . ?
C26B H26D 0.9800 . ?
C26B H26E 0.9800 . ?
C26B H26F 0.9800 . ?
C27 C28 1.519(18) . ?
C27 C30 1.53(2) . ?
C27 C29 1.542(19) . ?
C28 H28A 0.9800 . ?
C28 H28B 0.9800 . ?
C28 H28C 0.9800 . ?
C29 H29A 0.9800 . ?
C29 H29B 0.9800 . ?
C29 H29C 0.9800 . ?
C30 H30A 0.9800 . ?
C30 H30B 0.9800 . ?
C30 H30C 0.9800 . ?
C27B C28B 1.519(19) . ?
C27B C30B 1.54(2) . ?
C27B C29B 1.54(2) . ?
C28B H28D 0.9800 . ?
C28B H28E 0.9800 . ?
C28B H28F 0.9800 . ?
C29B H29D 0.9800 . ?
C29B H29E 0.9800 . ?
C29B H29F 0.9800 . ?
C30B H30D 0.9800 . ?
C30B H30E 0.9800 . ?
C30B H30F 0.9800 . ?
C31 C33 1.509(18) . ?
C31 C32 1.537(16) . ?
C31 C34 1.541(17) . ?
C32 H32A 0.9800 . ?
C32 H32B 0.9800 . ?
C32 H32C 0.9800 . ?
C33 H33A 0.9800 . ?
C33 H33B 0.9800 . ?
C33 H33C 0.9800 . ?
C34 H34A 0.9800 . ?
C34 H34B 0.9800 . ?
C34 H34C 0.9800 . ?
C31B C33B 1.51(2) . ?
C31B C32B 1.536(18) . ?
C31B C34B 1.542(19) . ?
C32B H32D 0.9800 . ?
C32B H32E 0.9800 . ?
C32B H32F 0.9800 . ?
C33B H33D 0.9800 . ?
C33B H33E 0.9800 . ?
C33B H33F 0.9800 . ?
C34B H34D 0.9800 . ?
C34B H34E 0.9800 . ?
C34B H34F 0.9800 . ?
C35 C40 1.378(13) . ?
C35 C36 1.389(13) . ?
C36 C37 1.408(13) . ?
C36 H36 0.9500 . ?
C37 C38 1.389(14) . ?
C37 C41B 1.49(3) . ?
C37 C41 1.54(2) . ?
C38 C39 1.378(13) . ?
C38 H38 0.9500 . ?
C39 C40 1.417(13) . ?
C39 C45 1.558(13) . ?
C40 H40 0.9500 . ?
C41 C43 1.53(2) . ?
C41 C44 1.566(18) . ?
C41 C42 1.567(19) . ?
C42 H42A 0.9800 . ?
C42 H42B 0.9800 . ?
C42 H42C 0.9800 . ?
C43 H43A 0.9800 . ?
C43 H43B 0.9800 . ?
C43 H43C 0.9800 . ?
C44 H44A 0.9800 . ?
C44 H44B 0.9800 . ?
C44 H44C 0.9800 . ?
C41B C43B 1.53(2) . ?
C41B C44B 1.564(19) . ?
C41B C42B 1.568(19) . ?
C42B H42D 0.9800 . ?
C42B H42E 0.9800 . ?
C42B H42F 0.9800 . ?
C43B H43D 0.9800 . ?
C43B H43E 0.9800 . ?
C43B H43F 0.9800 . ?
C44B H44D 0.9800 . ?
C44B H44E 0.9800 . ?
C44B H44F 0.9800 . ?
C45 C47 1.498(14) . ?
C45 C48 1.533(13) . ?
C45 C46 1.548(14) . ?
C46 H46A 0.9800 . ?
C46 H46B 0.9800 . ?
C46 H46C 0.9800 . ?
C47 H47A 0.9800 . ?
C47 H47B 0.9800 . ?
C47 H47C 0.9800 . ?
C48 H48A 0.9800 . ?
C48 H48B 0.9800 . ?
C48 H48C 0.9800 . ?
C49 C50 1.377(16) . ?
C49 H49 0.9500 . ?
C50 H50 0.9500 . ?
C51 C52 1.3900 . ?
C51 C56 1.3900 . ?
C51 H51 0.9500 . ?
C52 C53 1.3900 . ?
C52 H52 0.9500 . ?
C53 C54 1.3900 . ?
C53 H53 0.9500 . ?
C54 C55 1.3900 . ?
C54 H54 0.9500 . ?
C55 C56 1.3900 . ?
C55 H55 0.9500 . ?
C56 H56 0.9500 . ?
C51B C52B 1.3900 . ?
C51B C56B 1.3900 . ?
C51B H51B 0.9500 . ?
C52B C53B 1.3900 . ?
C52B H52B 0.9500 . ?
C53B C54B 1.3900 . ?
C53B H53B 0.9500 . ?
C54B C55B 1.3900 . ?
C54B H54B 0.9500 . ?
C55B C56B 1.3900 . ?
C55B H55B 0.9500 . ?
C56B H56B 0.9500 . ?
C57 C58 1.403(13) . ?
C57 C62 1.435(13) . ?
C58 C59 1.417(12) . ?
C58 C69 1.488(13) . ?
C59 C60 1.428(13) . ?
C59 H59 0.9500 . ?
C60 C61 1.362(14) . ?
C60 C83 1.534(16) . ?
C60 C83B 1.55(3) . ?
C61 C62 1.376(13) . ?
C61 H61 0.9500 . ?
C62 C63 1.461(14) . ?
C63 C64 1.406(14) . ?
C63 C68 1.437(13) . ?
C64 C65 1.372(14) . ?
C64 H64 0.9500 . ?
C65 C66 1.433(14) . ?
C65 C87B 1.51(2) . ?
C65 C87 1.54(2) . ?
C66 C67 1.393(14) . ?
C66 H66 0.9500 . ?
C67 C68 1.391(13) . ?
C67 C91 1.496(13) . ?
C69 C74 1.389(13) . ?
C69 C70 1.424(13) . ?
C70 C71 1.367(13) . ?
C70 H70 0.9500 . ?
C71 C72 1.386(13) . ?
C71 C75 1.567(13) . ?
C72 C73 1.371(13) . ?
C72 H72 0.9500 . ?
C73 C74 1.412(13) . ?
C73 C79 1.521(14) . ?
C74 H74 0.9500 . ?
C75 C76 1.519(14) . ?
C75 C77 1.540(13) . ?
C75 C78 1.542(14) . ?
C76 H76A 0.9800 . ?
C76 H76B 0.9800 . ?
C76 H76C 0.9800 . ?
C77 H77A 0.9800 . ?
C77 H77B 0.9800 . ?
C77 H77C 0.9800 . ?
C78 H78A 0.9800 . ?
C78 H78B 0.9800 . ?
C78 H78C 0.9800 . ?
C79 C80 1.513(14) . ?
C79 C81 1.514(15) . ?
C79 C82 1.540(15) . ?
C80 H80A 0.9800 . ?
C80 H80B 0.9800 . ?
C80 H80C 0.9800 . ?
C81 H81A 0.9800 . ?
C81 H81B 0.9800 . ?
C81 H81C 0.9800 . ?
C82 H82A 0.9800 . ?
C82 H82B 0.9800 . ?
C82 H82C 0.9800 . ?
C83 C84 1.49(2) . ?
C83 C86 1.544(19) . ?
C83 C85 1.56(2) . ?
C84 H84A 0.9800 . ?
C84 H84B 0.9800 . ?
C84 H84C 0.9800 . ?
C85 H85A 0.9800 . ?
C85 H85B 0.9800 . ?
C85 H85C 0.9800 . ?
C86 H86A 0.9800 . ?
C86 H86B 0.9800 . ?
C86 H86C 0.9800 . ?
C83B C84B 1.49(2) . ?
C83B C86B 1.54(2) . ?
C83B C85B 1.56(2) . ?
C84B H84D 0.9800 . ?
C84B H84E 0.9800 . ?
C84B H84F 0.9800 . ?
C85B H85D 0.9800 . ?
C85B H85E 0.9800 . ?
C85B H85F 0.9800 . ?
C86B H86D 0.9800 . ?
C86B H86E 0.9800 . ?
C86B H86F 0.9800 . ?
C87 C89 1.51(2) . ?
C87 C88 1.52(2) . ?
C87 C90 1.57(2) . ?
C88 H88A 0.9800 . ?
C88 H88B 0.9800 . ?
C88 H88C 0.9800 . ?
C89 H89A 0.9800 . ?
C89 H89B 0.9800 . ?
C89 H89C 0.9800 . ?
C90 H90A 0.9800 . ?
C90 H90B 0.9800 . ?
C90 H90C 0.9800 . ?
C87B C89B 1.51(2) . ?
C87B C88B 1.52(2) . ?
C87B C90B 1.56(2) . ?
C88B H88D 0.9800 . ?
C88B H88E 0.9800 . ?
C88B H88F 0.9800 . ?
C89B H89D 0.9800 . ?
C89B H89E 0.9800 . ?
C89B H89F 0.9800 . ?
C90B H90D 0.9800 . ?
C90B H90E 0.9800 . ?
C90B H90F 0.9800 . ?
C91 C96 1.395(13) . ?
C91 C92 1.401(13) . ?
C92 C93 1.397(13) . ?
C92 H92 0.9500 . ?
C93 C94 1.412(14) . ?
C93 C97 1.523(14) . ?
C94 C95 1.382(14) . ?
C94 H94 0.9500 . ?
C95 C96 1.389(13) . ?
C95 C101 1.544(15) . ?
C96 H96 0.9500 . ?
C97 C99 1.523(15) . ?
C97 C100 1.526(15) . ?
C97 C98 1.537(16) . ?
C98 H98A 0.9800 . ?
C98 H98B 0.9800 . ?
C98 H98C 0.9800 . ?
C99 H99A 0.9800 . ?
C99 H99B 0.9800 . ?
C99 H99C 0.9800 . ?
C100 H10A 0.9800 . ?
C100 H10B 0.9800 . ?
C100 H10C 0.9800 . ?
C101 C104 1.515(16) . ?
C101 C103 1.524(16) . ?
C101 C102 1.550(18) . ?
C102 H10D 0.9800 . ?
C102 H10E 0.9800 . ?
C102 H10F 0.9800 . ?
C103 H10G 0.9800 . ?
C103 H10H 0.9800 . ?
C103 H10I 0.9800 . ?
C104 H10J 0.9800 . ?
C104 H10K 0.9800 . ?
C104 H10L 0.9800 . ?
C105 C106 1.492(14) . ?
C105 H10M 0.9900 . ?
C105 H10N 0.9900 . ?
C106 C107 1.549(16) . ?
C106 H10O 0.9900 . ?
C106 H10P 0.9900 . ?
C107 C108 1.519(14) . ?
C107 H10Q 0.9900 . ?
C107 H10R 0.9900 . ?
C108 H10S 0.9900 . ?
C108 H10T 0.9900 . ?
C109 C114 1.405(15) . ?
C109 C110 1.434(15) . ?
C110 C111 1.371(15) . ?
C110 C121 1.498(15) . ?
C111 C112 1.412(14) . ?
C111 H111 0.9500 . ?
C112 C113 1.382(14) . ?
C112 C135 1.509(16) . ?
C113 C114 1.423(15) . ?
C113 H113 0.9500 . ?
C114 C115 1.418(15) . ?
C115 C120 1.409(14) . ?
C115 C116 1.418(14) . ?
C116 C117 1.392(14) . ?
C116 H116 0.9500 . ?
C117 C118 1.413(14) . ?
C117 C139 1.533(14) . ?
C118 C119 1.365(14) . ?
C118 H118 0.9500 . ?
C119 C120 1.398(15) . ?
C119 C243 1.528(17) . ?
C119 C143 1.557(16) . ?
C121 C126 1.385(16) . ?
C121 C122 1.412(16) . ?
C122 C123 1.421(16) . ?
C122 H122 0.9500 . ?
C123 C124 1.436(18) . ?
C123 C127 1.47(2) . ?
C123 C227 1.61(3) . ?
C124 C125 1.388(17) . ?
C124 H124 0.9500 . ?
C125 C126 1.406(15) . ?
C125 C131 1.43(7) . ?
C125 C231 1.61(8) . ?
C126 H126 0.9500 . ?
C127 C129 1.53(3) . ?
C127 C128 1.54(2) . ?
C127 C130 1.57(3) . ?
C128 H12A 0.9800 . ?
C128 H12B 0.9800 . ?
C128 H12C 0.9800 . ?
C129 H12D 0.9800 . ?
C129 H12E 0.9800 . ?
C129 H12F 0.9800 . ?
C130 H13A 0.9800 . ?
C130 H13B 0.9800 . ?
C130 H13C 0.9800 . ?
C227 C229 1.53(3) . ?
C227 C228 1.54(2) . ?
C227 C230 1.57(3) . ?
C228 H22G 0.9800 . ?
C228 H22H 0.9800 . ?
C228 H22I 0.9800 . ?
C229 H22J 0.9800 . ?
C229 H22K 0.9800 . ?
C229 H22L 0.9800 . ?
C230 H23A 0.9800 . ?
C230 H23B 0.9800 . ?
C230 H23C 0.9800 . ?
C131 C133 1.47(10) . ?
C131 C132 1.48(10) . ?
C131 C134 1.65(9) . ?
C132 H13D 0.9800 . ?
C132 H13E 0.9800 . ?
C132 H13F 0.9800 . ?
C133 H13G 0.9800 . ?
C133 H13H 0.9800 . ?
C133 H13I 0.9800 . ?
C134 H13J 0.9800 . ?
C134 H13K 0.9800 . ?
C134 H13L 0.9800 . ?
C231 C234 1.40(9) . ?
C231 C232 1.54(11) . ?
C231 C233 1.66(11) . ?
C232 H23D 0.9800 . ?
C232 H23E 0.9800 . ?
C232 H23F 0.9800 . ?
C233 H23G 0.9800 . ?
C233 H23H 0.9800 . ?
C233 H23I 0.9800 . ?
C234 H23J 0.9800 . ?
C234 H2RK 0.9800 . ?
C234 H2SK 0.9800 . ?
C135 C138 1.537(16) . ?
C135 C136 1.540(15) . ?
C135 C137 1.564(17) . ?
C136 H13M 0.9800 . ?
C136 H13N 0.9800 . ?
C136 H13O 0.9800 . ?
C137 H13P 0.9800 . ?
C137 H13Q 0.9800 . ?
C137 H13R 0.9800 . ?
C138 H13S 0.9800 . ?
C138 H13T 0.9800 . ?
C138 H13U 0.9800 . ?
C139 C142 1.507(16) . ?
C139 C140 1.527(17) . ?
C139 C141 1.544(17) . ?
C140 H14A 0.9800 . ?
C140 H14B 0.9800 . ?
C140 H14C 0.9800 . ?
C141 H14D 0.9800 . ?
C141 H14E 0.9800 . ?
C141 H14F 0.9800 . ?
C142 H14G 0.9800 . ?
C142 H14H 0.9800 . ?
C142 H14I 0.9800 . ?
C143 C144 1.3900 . ?
C143 C148 1.3900 . ?
C144 C145 1.3900 . ?
C144 H144 0.9500 . ?
C145 C146 1.3900 . ?
C145 C149 1.527(17) . ?
C146 C147 1.3900 . ?
C146 H146 0.9500 . ?
C147 C148 1.3900 . ?
C147 C153 1.533(19) . ?
C148 H148 0.9500 . ?
C149 C152 1.45(2) . ?
C149 C151 1.51(2) . ?
C149 C150 1.60(2) . ?
C150 H15A 0.9800 . ?
C150 H15B 0.9800 . ?
C150 H15C 0.9800 . ?
C151 H15D 0.9800 . ?
C151 H15E 0.9800 . ?
C151 H15F 0.9800 . ?
C152 H15G 0.9800 . ?
C152 H15H 0.9800 . ?
C152 H1XH 0.9800 . ?
C153 C154 1.51(3) . ?
C153 C156 1.51(3) . ?
C153 C155 1.56(2) . ?
C154 H15I 0.9800 . ?
C154 H15J 0.9800 . ?
C154 H15K 0.9800 . ?
C155 H15L 0.9800 . ?
C155 H15M 0.9800 . ?
C155 H15N 0.9800 . ?
C156 H15O 0.9800 . ?
C156 H15P 0.9800 . ?
C156 H15Q 0.9800 . ?
C243 C244 1.3900 . ?
C243 C248 1.3900 . ?
C244 C245 1.3900 . ?
C244 H244 0.9500 . ?
C245 C246 1.3900 . ?
C245 C249 1.525(17) . ?
C246 C247 1.3900 . ?
C246 H246 0.9500 . ?
C247 C248 1.3900 . ?
C247 C253 1.534(19) . ?
C248 H248 0.9500 . ?
C249 C252 1.45(2) . ?
C249 C251 1.51(2) . ?
C249 C250 1.60(2) . ?
C250 H25G 0.9800 . ?
C250 H25H 0.9800 . ?
C250 H25I 0.9800 . ?
C251 H25J 0.9800 . ?
C251 H25K 0.9800 . ?
C251 H25L 0.9800 . ?
C252 HR5M 0.9800 . ?
C252 HE5N 0.9800 . ?
C252 HW5N 0.9800 . ?
C253 C254 1.51(3) . ?
C253 C256 1.52(3) . ?
C253 C255 1.56(3) . ?
C254 H25O 0.9800 . ?
C254 H25P 0.9800 . ?
C254 H25Q 0.9800 . ?
C255 H25R 0.9800 . ?
C255 H25S 0.9800 . ?
C255 H25T 0.9800 . ?
C256 H25U 0.9800 . ?
C256 H25V 0.9800 . ?
C256 H25W 0.9800 . ?
C207 C208 1.388(16) . ?
C207 C209 1.393(16) 2_666 ?
C207 H207 0.9500 . ?
C208 C209 1.334(15) . ?
C208 H208 0.9500 . ?
C209 H209 0.9500 . ?
CB OB 1.384(10) . ?
CB CA 1.58(4) . ?
CB HB 0.9500 . ?
CA OA 1.385(10) . ?
CA HA 0.9500 . ?
O6 C201 1.438(10) . ?
O6 C205 1.445(10) . ?
C201 C202 1.533(10) . ?
C201 H2F1 0.9900 . ?
C201 H2G1 0.9900 . ?
C202 C204 1.525(10) . ?
C202 H20G 0.9900 . ?
C202 H20H 0.9900 . ?
C204 C205 1.528(10) . ?
C204 H20I 0.9900 . ?
C204 H20J 0.9900 . ?
C205 H20K 0.9900 . ?
C205 H20L 0.9900 . ?
O6B C301 1.432(13) . ?
O6B C305 1.440(13) . ?
C301 C302 1.527(14) . ?
C301 H3Q1 0.9900 . ?
C301 H3W1 0.9900 . ?
C302 C304 1.516(14) . ?
C302 H30G 0.9900 . ?
C302 H30H 0.9900 . ?
C304 C305 1.517(14) . ?
C304 H30I 0.9900 . ?
C304 H30J 0.9900 . ?
C305 H30K 0.9900 . ?
C305 H30L 0.9900 . ?
C210 C215 1.36(4) . ?
C210 C211 1.42(3) . ?
C210 H210 0.9500 . ?
C211 C212 1.41(4) . ?
C211 H211 0.9500 . ?
C212 C213 1.44(4) . ?
C212 H212 0.9500 . ?
C213 C214 1.31(3) . ?
C213 H213 0.9500 . ?
C214 C215 1.36(4) . ?
C214 H214 0.9500 . ?
C215 H215 0.9500 . ?
C310 C311 1.3900 . ?
C310 C315 1.3900 . ?
C310 H310 0.9500 . ?
C311 C312 1.3900 . ?
C311 H311 0.9500 . ?
C312 C313 1.3900 . ?
C312 H312 0.9500 . ?
C313 C314 1.3900 . ?
C313 H313 0.9500 . ?
C314 C315 1.3900 . ?
C314 H314 0.9500 . ?
C315 H315 0.9500 . ?

loop_
_geom_torsion_atom_site_label_1
_geom_torsion_atom_site_label_2
_geom_torsion_atom_site_label_3
_geom_torsion_atom_site_label_4
_geom_torsion
_geom_torsion_site_symmetry_1
_geom_torsion_site_symmetry_2
_geom_torsion_site_symmetry_3
_geom_torsion_site_symmetry_4
_geom_torsion_publ_flag
C12 N1 C1 C6 2.5(10) . . . . ?
Yb1B N1 C1 C6 -121.2(7) . . . . ?
Yb1 N1 C1 C6 -108.1(8) . . . . ?
C12 N1 C1 C2 178.9(9) . . . . ?
Yb1B N1 C1 C2 55.2(11) . . . . ?
Yb1 N1 C1 C2 68.2(11) . . . . ?
C12 N1 C1 Yb1B 123.7(7) . . . . ?
N1 C1 C2 C3 -175.2(9) . . . . ?
C6 C1 C2 C3 1.0(13) . . . . ?
Yb1B C1 C2 C3 -136.7(8) . . . . ?
N1 C1 C2 C13 8.7(16) . . . . ?
C6 C1 C2 C13 -175.1(9) . . . . ?
Yb1B C1 C2 C13 47.2(10) . . . . ?
C1 C2 C3 C4 -3.8(15) . . . . ?
C13 C2 C3 C4 172.5(10) . . . . ?
C2 C3 C4 C5 3.7(16) . . . . ?
C2 C3 C4 C27 -178.6(12) . . . . ?
C2 C3 C4 C27B -174.9(15) . . . . ?
C3 C4 C5 C6 -0.8(15) . . . . ?
C27 C4 C5 C6 -178.3(12) . . . . ?
C27B C4 C5 C6 178.1(13) . . . . ?
C4 C5 C6 C1 -1.8(14) . . . . ?
C4 C5 C6 C7 178.4(10) . . . . ?
N1 C1 C6 C5 178.4(8) . . . . ?
C2 C1 C6 C5 1.6(13) . . . . ?
Yb1B C1 C6 C5 122.7(10) . . . . ?
N1 C1 C6 C7 -1.7(11) . . . . ?
C2 C1 C6 C7 -178.5(8) . . . . ?
Yb1B C1 C6 C7 -57.4(11) . . . . ?
C5 C6 C7 C8 -2.0(18) . . . . ?
C1 C6 C7 C8 178.2(10) . . . . ?
C5 C6 C7 C12 -180.0(10) . . . . ?
C1 C6 C7 C12 0.2(9) . . . . ?
C6 C7 C8 C9 -175.6(10) . . . . ?
C12 C7 C8 C9 2.1(14) . . . . ?
C7 C8 C9 C10 -1.2(14) . . . . ?
C7 C8 C9 C31 -178.8(10) . . . . ?
C7 C8 C9 C31B -172.6(18) . . . . ?
C8 C9 C10 C11 -1.4(14) . . . . ?
C31 C9 C10 C11 176.2(10) . . . . ?
C31B C9 C10 C11 170.0(18) . . . . ?
C9 C10 C11 C12 3.0(14) . . . . ?
C9 C10 C11 C35 -172.5(9) . . . . ?
C10 C11 C12 N1 174.0(8) . . . . ?
C35 C11 C12 N1 -10.7(15) . . . . ?
C10 C11 C12 C7 -2.0(13) . . . . ?
C35 C11 C12 C7 173.3(8) . . . . ?
C10 C11 C12 Yb1 135.1(7) . . . . ?
C35 C11 C12 Yb1 -49.6(9) . . . . ?
C1 N1 C12 C11 -178.6(9) . . . . ?
Yb1B N1 C12 C11 -64.3(11) . . . . ?
Yb1 N1 C12 C11 -52.1(10) . . . . ?
C1 N1 C12 C7 -2.3(10) . . . . ?
Yb1B N1 C12 C7 111.9(7) . . . . ?
Yb1 N1 C12 C7 124.1(6) . . . . ?
C1 N1 C12 Yb1 -126.5(7) . . . . ?
C8 C7 C12 C11 -0.4(13) . . . . ?
C6 C7 C12 C11 177.9(8) . . . . ?
C8 C7 C12 N1 -177.0(8) . . . . ?
C6 C7 C12 N1 1.4(10) . . . . ?
C8 C7 C12 Yb1 -117.6(9) . . . . ?
C6 C7 C12 Yb1 60.7(10) . . . . ?
C3 C2 C13 C18 54.3(15) . . . . ?
C1 C2 C13 C18 -129.6(12) . . . . ?
C3 C2 C13 C14 -121.3(11) . . . . ?
C1 C2 C13 C14 54.8(14) . . . . ?
C18 C13 C14 C15 -4.5(17) . . . . ?
C2 C13 C14 C15 171.3(10) . . . . ?
C13 C14 C15 C16 3.9(18) . . . . ?
C13 C14 C15 C19 -177.6(12) . . . . ?
C13 C14 C15 C19B -173.0(14) . . . . ?
C14 C15 C16 C17 -1(2) . . . . ?
C19 C15 C16 C17 -179.5(14) . . . . ?
C19B C15 C16 C17 175.9(17) . . . . ?
C15 C16 C17 C18 -1(2) . . . . ?
C15 C16 C17 C23 169.2(14) . . . . ?
C15 C16 C17 C23B -168(2) . . . . ?
C14 C13 C18 C17 2(2) . . . . ?
C2 C13 C18 C17 -173.4(12) . . . . ?
C16 C17 C18 C13 1(2) . . . . ?
C23 C17 C18 C13 -167.5(17) . . . . ?
C23B C17 C18 C13 171.5(15) . . . . ?
C16 C15 C19 C22 -65.8(17) . . . . ?
C14 C15 C19 C22 115.7(14) . . . . ?
C16 C15 C19 C21 170.2(14) . . . . ?
C14 C15 C19 C21 -8.3(19) . . . . ?
C16 C15 C19 C20 49.8(18) . . . . ?
C14 C15 C19 C20 -128.7(13) . . . . ?
C16 C15 C19B C22B -28(3) . . . . ?
C14 C15 C19B C22B 148.9(18) . . . . ?
C16 C15 C19B C21B -153(2) . . . . ?
C14 C15 C19B C21B 24(2) . . . . ?
C16 C15 C19B C20B 91(2) . . . . ?
C14 C15 C19B C20B -92(2) . . . . ?
C16 C17 C23 C25 -166.5(19) . . . . ?
C18 C17 C23 C25 3(3) . . . . ?
C16 C17 C23 C26 -40(2) . . . . ?
C18 C17 C23 C26 129(2) . . . . ?
C16 C17 C23 C24 78(2) . . . . ?
C18 C17 C23 C24 -113(2) . . . . ?
C16 C17 C23B C25B 117(3) . . . . ?
C18 C17 C23B C25B -51(2) . . . . ?
C16 C17 C23B C26B -112(3) . . . . ?
C18 C17 C23B C26B 80(2) . . . . ?
C16 C17 C23B C24B -3(3) . . . . ?
C18 C17 C23B C24B -170.3(18) . . . . ?
C5 C4 C27 C28 48(2) . . . . ?
C3 C4 C27 C28 -129.4(15) . . . . ?
C5 C4 C27 C30 -69.4(17) . . . . ?
C3 C4 C27 C30 113.1(15) . . . . ?
C5 C4 C27 C29 172.9(14) . . . . ?
C3 C4 C27 C29 -5(2) . . . . ?
C5 C4 C27B C28B 84(2) . . . . ?
C3 C4 C27B C28B -98(2) . . . . ?
C5 C4 C27B C30B -42(2) . . . . ?
C3 C4 C27B C30B 137(2) . . . . ?
C5 C4 C27B C29B -156.6(18) . . . . ?
C3 C4 C27B C29B 22(2) . . . . ?
C8 C9 C31 C33 116.9(12) . . . . ?
C10 C9 C31 C33 -60.6(15) . . . . ?
C8 C9 C31 C32 -3.3(16) . . . . ?
C10 C9 C31 C32 179.2(11) . . . . ?
C8 C9 C31 C34 -123.1(12) . . . . ?
C10 C9 C31 C34 59.4(14) . . . . ?
C8 C9 C31B C33B 64(3) . . . . ?
C10 C9 C31B C33B -107(2) . . . . ?
C8 C9 C31B C32B -55(3) . . . . ?
C10 C9 C31B C32B 134(2) . . . . ?
C8 C9 C31B C34B -174(2) . . . . ?
C10 C9 C31B C34B 15(3) . . . . ?
C12 C11 C35 C40 -59.3(13) . . . . ?
C10 C11 C35 C40 116.0(10) . . . . ?
C12 C11 C35 C36 126.1(10) . . . . ?
C10 C11 C35 C36 -58.6(12) . . . . ?
C12 C11 C35 Yb1 45.9(8) . . . . ?
C10 C11 C35 Yb1 -138.8(8) . . . . ?
C40 C35 C36 C37 -1.5(14) . . . . ?
C11 C35 C36 C37 173.2(9) . . . . ?
Yb1 C35 C36 C37 -111.7(9) . . . . ?
C35 C36 C37 C38 1.3(14) . . . . ?
C35 C36 C37 C41B -172.8(13) . . . . ?
C35 C36 C37 C41 -177.4(12) . . . . ?
C36 C37 C38 C39 -1.6(15) . . . . ?
C41B C37 C38 C39 172.0(14) . . . . ?
C41 C37 C38 C39 177.2(11) . . . . ?
C37 C38 C39 C40 1.9(14) . . . . ?
C37 C38 C39 C45 -178.1(9) . . . . ?
C36 C35 C40 C39 1.8(14) . . . . ?
C11 C35 C40 C39 -173.1(8) . . . . ?
Yb1 C35 C40 C39 99.8(9) . . . . ?
C38 C39 C40 C35 -2.0(14) . . . . ?
C45 C39 C40 C35 178.0(8) . . . . ?
C38 C37 C41 C43 -70.2(17) . . . . ?
C36 C37 C41 C43 108.4(16) . . . . ?
C38 C37 C41 C44 48.5(19) . . . . ?
C36 C37 C41 C44 -132.9(16) . . . . ?
C38 C37 C41 C42 168.3(14) . . . . ?
C36 C37 C41 C42 -13(2) . . . . ?
C38 C37 C41B C43B -97.4(19) . . . . ?
C36 C37 C41B C43B 76(2) . . . . ?
C38 C37 C41B C44B 22(2) . . . . ?
C36 C37 C41B C44B -164.4(18) . . . . ?
C38 C37 C41B C42B 140.6(18) . . . . ?
C36 C37 C41B C42B -46(2) . . . . ?
C38 C39 C45 C47 170.6(9) . . . . ?
C40 C39 C45 C47 -9.4(13) . . . . ?
C38 C39 C45 C48 -66.6(12) . . . . ?
C40 C39 C45 C48 113.4(10) . . . . ?
C38 C39 C45 C46 50.4(11) . . . . ?
C40 C39 C45 C46 -129.6(9) . . . . ?
Yb1B O1 C49 C50 67.9(10) . . . . ?
Yb2 O1 C49 C50 -52.1(9) . . . . ?
Yb1 O1 C49 C50 51.3(9) . . . . ?
Yb2 O1 C49 Yb1B -120.0(5) . . . . ?
Yb2 O1 C49 Yb1 -103.4(3) . . . . ?
Yb1B O1 C49 Yb2 120.0(5) . . . . ?
Yb1 O1 C49 Yb2 103.4(3) . . . . ?
Yb1 O2 C50 C49 -52.5(9) . . . . ?
Yb2 O2 C50 C49 51.4(9) . . . . ?
Yb1B O2 C50 C49 -38.8(9) . . . . ?
Yb2 O2 C50 Yb1 103.9(3) . . . . ?
Yb1 O2 C50 Yb2 -103.9(3) . . . . ?
Yb1B O2 C50 Yb2 -90.2(3) . . . . ?
Yb2 O2 C50 Yb1B 90.2(3) . . . . ?
O1 C49 C50 O2 0.0(14) . . . . ?
Yb1B C49 C50 O2 45.2(10) . . . . ?
Yb1 C49 C50 O2 46.4(8) . . . . ?
Yb2 C49 C50 O2 -46.1(8) . . . . ?
O1 C49 C50 Yb1 -46.4(8) . . . . ?
Yb2 C49 C50 Yb1 -92.4(2) . . . . ?
O1 C49 C50 Yb2 46.0(8) . . . . ?
Yb1B C49 C50 Yb2 91.3(3) . . . . ?
Yb1 C49 C50 Yb2 92.4(2) . . . . ?
O1 C49 C50 Yb1B -45.3(7) . . . . ?
Yb2 C49 C50 Yb1B -91.3(3) . . . . ?
C56 C51 C52 C53 0.0 . . . . ?
Yb1 C51 C52 C53 65.8(5) . . . . ?
C56 C51 C52 Yb1 -65.8(5) . . . . ?
C51 C52 C53 C54 0.0 . . . . ?
Yb1 C52 C53 C54 64.5(5) . . . . ?
C51 C52 C53 Yb1 -64.4(5) . . . . ?
C52 C53 C54 C55 0.0 . . . . ?
Yb1 C53 C54 C55 62.7(4) . . . . ?
C52 C53 C54 Yb1 -62.7(4) . . . . ?
C53 C54 C55 C56 0.0 . . . . ?
Yb1 C54 C55 C56 62.4(4) . . . . ?
C53 C54 C55 Yb1 -62.4(4) . . . . ?
C54 C55 C56 C51 0.0 . . . . ?
Yb1 C55 C56 C51 63.7(5) . . . . ?
C54 C55 C56 Yb1 -63.7(5) . . . . ?
C52 C51 C56 C55 0.0 . . . . ?
Yb1 C51 C56 C55 -65.5(5) . . . . ?
C52 C51 C56 Yb1 65.5(5) . . . . ?
C56B C51B C52B C53B 0.0 . . . . ?
Yb1B C51B C52B C53B 48.3(7) . . . . ?
C51B C52B C53B C54B 0.0 . . . . ?
C51B C52B C53B Yb1B -51.4(7) . . . . ?
C52B C53B C54B C55B 0.0 . . . . ?
Yb1B C53B C54B C55B 67.3(9) . . . . ?
C52B C53B C54B Yb1B -67.3(9) . . . . ?
C53B C54B C55B C56B 0.0 . . . . ?
Yb1B C54B C55B C56B 82.5(9) . . . . ?
C53B C54B C55B Yb1B -82.5(9) . . . . ?
C54B C55B C56B C51B 0.0 . . . . ?
Yb1B C55B C56B C51B 77.4(8) . . . . ?
C54B C55B C56B Yb1B -77.4(8) . . . . ?
C52B C51B C56B C55B 0.0 . . . . ?
Yb1B C51B C56B C55B -58.9(8) . . . . ?
C52B C51B C56B Yb1B 58.9(8) . . . . ?
C68 N2 C57 C58 178.0(9) . . . . ?
Yb2 N2 C57 C58 35.6(11) . . . . ?
C68 N2 C57 C62 2.1(10) . . . . ?
Yb2 N2 C57 C62 -140.2(6) . . . . ?
C68 N2 C57 Yb2 142.4(8) . . . . ?
N2 C57 C58 C59 -174.6(8) . . . . ?
C62 C57 C58 C59 1.0(13) . . . . ?
Yb2 C57 C58 C59 -149.8(7) . . . . ?
N2 C57 C58 C69 9.3(15) . . . . ?
C62 C57 C58 C69 -175.1(8) . . . . ?
Yb2 C57 C58 C69 34.1(9) . . . . ?
C57 C58 C59 C60 -2.3(13) . . . . ?
C69 C58 C59 C60 174.0(9) . . . . ?
C58 C59 C60 C61 1.1(14) . . . . ?
C58 C59 C60 C83 -176.8(10) . . . . ?
C58 C59 C60 C83B 179.0(14) . . . . ?
C59 C60 C61 C62 1.5(14) . . . . ?
C83 C60 C61 C62 179.2(11) . . . . ?
C83B C60 C61 C62 -176.5(14) . . . . ?
C60 C61 C62 C57 -2.8(15) . . . . ?
C60 C61 C62 C63 176.6(10) . . . . ?
N2 C57 C62 C61 177.6(8) . . . . ?
C58 C57 C62 C61 1.5(14) . . . . ?
Yb2 C57 C62 C61 130.1(10) . . . . ?
N2 C57 C62 C63 -2.0(10) . . . . ?
C58 C57 C62 C63 -178.1(8) . . . . ?
Yb2 C57 C62 C63 -49.5(13) . . . . ?
C61 C62 C63 C64 0.6(19) . . . . ?
C57 C62 C63 C64 -180.0(10) . . . . ?
C61 C62 C63 C68 -178.6(10) . . . . ?
C57 C62 C63 C68 0.9(10) . . . . ?
C68 C63 C64 C65 -1.4(15) . . . . ?
C62 C63 C64 C65 179.6(10) . . . . ?
C63 C64 C65 C66 0.2(15) . . . . ?
C63 C64 C65 C87B 177.0(11) . . . . ?
C63 C64 C65 C87 -177.9(12) . . . . ?
C64 C65 C66 C67 -1.7(15) . . . . ?
C87B C65 C66 C67 -178.2(12) . . . . ?
C87 C65 C66 C67 176.6(12) . . . . ?
C65 C66 C67 C68 4.4(15) . . . . ?
C65 C66 C67 C91 -172.7(9) . . . . ?
C57 N2 C68 C67 175.2(9) . . . . ?
Yb2 N2 C68 C67 -53.6(13) . . . . ?
C57 N2 C68 C63 -1.5(10) . . . . ?
Yb2 N2 C68 C63 129.7(7) . . . . ?
C66 C67 C68 N2 178.1(9) . . . . ?
C91 C67 C68 N2 -4.9(15) . . . . ?
C66 C67 C68 C63 -5.3(13) . . . . ?
C91 C67 C68 C63 171.6(8) . . . . ?
C64 C63 C68 N2 -178.9(8) . . . . ?
C62 C63 C68 N2 0.3(10) . . . . ?
C64 C63 C68 C67 4.0(14) . . . . ?
C62 C63 C68 C67 -176.8(8) . . . . ?
C57 C58 C69 C74 -118.6(11) . . . . ?
C59 C58 C69 C74 65.4(13) . . . . ?
C57 C58 C69 C70 66.6(12) . . . . ?
C59 C58 C69 C70 -109.3(10) . . . . ?
C57 C58 C69 Yb2 -35.4(9) . . . . ?
C59 C58 C69 Yb2 148.7(8) . . . . ?
C74 C69 C70 C71 -3.2(14) . . . . ?
C58 C69 C70 C71 171.7(8) . . . . ?
Yb2 C69 C70 C71 -92.9(8) . . . . ?
C69 C70 C71 C72 4.5(13) . . . . ?
C69 C70 C71 C75 -172.1(8) . . . . ?
C70 C71 C72 C73 -2.6(14) . . . . ?
C75 C71 C72 C73 173.9(9) . . . . ?
C71 C72 C73 C74 -0.6(14) . . . . ?
C71 C72 C73 C79 -178.1(9) . . . . ?
C70 C69 C74 C73 -0.1(14) . . . . ?
C58 C69 C74 C73 -174.8(9) . . . . ?
Yb2 C69 C74 C73 99.2(9) . . . . ?
C70 C69 C74 Yb2 -99.3(8) . . . . ?
C58 C69 C74 Yb2 86.0(9) . . . . ?
C72 C73 C74 C69 2.0(14) . . . . ?
C79 C73 C74 C69 179.4(9) . . . . ?
C72 C73 C74 Yb2 79.0(9) . . . . ?
C79 C73 C74 Yb2 -103.6(8) . . . . ?
C70 C71 C75 C76 -13.2(12) . . . . ?
C72 C71 C75 C76 170.4(8) . . . . ?
C70 C71 C75 C77 -134.7(10) . . . . ?
C72 C71 C75 C77 48.8(12) . . . . ?
C70 C71 C75 C78 106.5(10) . . . . ?
C72 C71 C75 C78 -70.0(11) . . . . ?
C72 C73 C79 C80 -57.4(13) . . . . ?
C74 C73 C79 C80 125.3(11) . . . . ?
C72 C73 C79 C81 62.4(12) . . . . ?
C74 C73 C79 C81 -114.8(11) . . . . ?
C72 C73 C79 C82 -175.7(9) . . . . ?
C74 C73 C79 C82 7.1(13) . . . . ?
C61 C60 C83 C84 120.6(13) . . . . ?
C59 C60 C83 C84 -61.7(16) . . . . ?
C61 C60 C83 C86 2.9(18) . . . . ?
C59 C60 C83 C86 -179.4(11) . . . . ?
C61 C60 C83 C85 -115.7(14) . . . . ?
C59 C60 C83 C85 62.0(15) . . . . ?
C61 C60 C83B C84B 56(2) . . . . ?
C59 C60 C83B C84B -121.9(19) . . . . ?
C61 C60 C83B C86B -61(2) . . . . ?
C59 C60 C83B C86B 121.0(19) . . . . ?
C61 C60 C83B C85B -177.3(16) . . . . ?
C59 C60 C83B C85B 5(2) . . . . ?
C64 C65 C87 C89 67.9(19) . . . . ?
C66 C65 C87 C89 -110.2(14) . . . . ?
C64 C65 C87 C88 -51(2) . . . . ?
C66 C65 C87 C88 131.3(15) . . . . ?
C64 C65 C87 C90 -172.8(14) . . . . ?
C66 C65 C87 C90 9(2) . . . . ?
C64 C65 C87B C89B 123.0(15) . . . . ?
C66 C65 C87B C89B -60.4(19) . . . . ?
C64 C65 C87B C88B 1(2) . . . . ?
C66 C65 C87B C88B 177.6(14) . . . . ?
C64 C65 C87B C90B -120.1(15) . . . . ?
C66 C65 C87B C90B 56.4(19) . . . . ?
C68 C67 C91 C96 -97.1(11) . . . . ?
C66 C67 C91 C96 79.9(11) . . . . ?
C68 C67 C91 C92 87.3(13) . . . . ?
C66 C67 C91 C92 -95.7(12) . . . . ?
C96 C91 C92 C93 -2.0(15) . . . . ?
C67 C91 C92 C93 173.5(9) . . . . ?
C91 C92 C93 C94 2.7(15) . . . . ?
C91 C92 C93 C97 -178.2(9) . . . . ?
C92 C93 C94 C95 -2.6(16) . . . . ?
C97 C93 C94 C95 178.3(10) . . . . ?
C93 C94 C95 C96 1.7(16) . . . . ?
C93 C94 C95 C101 -178.6(10) . . . . ?
C94 C95 C96 C91 -0.8(15) . . . . ?
C101 C95 C96 C91 179.4(10) . . . . ?
C92 C91 C96 C95 1.0(15) . . . . ?
C67 C91 C96 C95 -174.9(9) . . . . ?
C92 C93 C97 C99 146.0(10) . . . . ?
C94 C93 C97 C99 -35.0(14) . . . . ?
C92 C93 C97 C100 -93.6(12) . . . . ?
C94 C93 C97 C100 85.5(12) . . . . ?
C92 C93 C97 C98 25.0(14) . . . . ?
C94 C93 C97 C98 -156.0(10) . . . . ?
C94 C95 C101 C104 -123.7(12) . . . . ?
C96 C95 C101 C104 56.1(14) . . . . ?
C94 C95 C101 C103 -2.8(16) . . . . ?
C96 C95 C101 C103 177.0(10) . . . . ?
C94 C95 C101 C102 118.7(12) . . . . ?
C96 C95 C101 C102 -61.5(13) . . . . ?
C108 O3 C105 C106 30.6(10) . . . . ?
Yb2 O3 C105 C106 -169.4(6) . . . . ?
O3 C105 C106 C107 -19.3(11) . . . . ?
C105 C106 C107 C108 1.4(12) . . . . ?
C105 O3 C108 C107 -30.0(10) . . . . ?
Yb2 O3 C108 C107 173.0(6) . . . . ?
C106 C107 C108 O3 17.0(11) . . . . ?
C120 N3 C109 C114 2.6(13) . . . . ?
Yb3 N3 C109 C114 -109.6(11) . . . . ?
C120 N3 C109 C110 -179.6(12) . . . . ?
Yb3 N3 C109 C110 68.2(15) . . . . ?
N3 C109 C110 C111 -175.5(12) . . . . ?
C114 C109 C110 C111 2.2(18) . . . . ?
N3 C109 C110 C121 2(2) . . . . ?
C114 C109 C110 C121 -179.9(11) . . . . ?
C109 C110 C111 C112 -3.1(19) . . . . ?
C121 C110 C111 C112 178.9(11) . . . . ?
C110 C111 C112 C113 1.7(18) . . . . ?
C110 C111 C112 C135 -176.4(12) . . . . ?
C111 C112 C113 C114 0.7(17) . . . . ?
C135 C112 C113 C114 178.8(11) . . . . ?
N3 C109 C114 C115 -1.5(14) . . . . ?
C110 C109 C114 C115 -179.4(11) . . . . ?
N3 C109 C114 C113 177.9(10) . . . . ?
C110 C109 C114 C113 -0.1(18) . . . . ?
C112 C113 C114 C109 -1.4(17) . . . . ?
C112 C113 C114 C115 177.7(12) . . . . ?
C109 C114 C115 C120 -0.3(13) . . . . ?
C113 C114 C115 C120 -179.5(13) . . . . ?
C109 C114 C115 C116 177.1(13) . . . . ?
C113 C114 C115 C116 -2(2) . . . . ?
C120 C115 C116 C117 -0.5(17) . . . . ?
C114 C115 C116 C117 -177.7(12) . . . . ?
C115 C116 C117 C118 2.2(16) . . . . ?
C115 C116 C117 C139 177.6(10) . . . . ?
C116 C117 C118 C119 -3.6(17) . . . . ?
C139 C117 C118 C119 -178.9(10) . . . . ?
C117 C118 C119 C120 3.2(17) . . . . ?
C117 C118 C119 C243 -172.4(16) . . . . ?
C117 C118 C119 C143 -177.4(14) . . . . ?
C117 C118 C119 Yb3 94.5(16) . . . . ?
C118 C119 C120 C115 -1.2(16) . . . . ?
C243 C119 C120 C115 174.7(16) . . . . ?
C143 C119 C120 C115 179.3(14) . . . . ?
Yb3 C119 C120 C115 -140.1(11) . . . . ?
C118 C119 C120 N3 173.9(11) . . . . ?
C243 C119 C120 N3 -10(2) . . . . ?
C143 C119 C120 N3 -6(2) . . . . ?
Yb3 C119 C120 N3 35.0(10) . . . . ?
C118 C119 C120 Yb3 138.9(10) . . . . ?
C143 C119 C120 Yb3 -40.6(13) . . . . ?
C114 C115 C120 C119 177.8(10) . . . . ?
C116 C115 C120 C119 -0.1(17) . . . . ?
C114 C115 C120 N3 2.0(13) . . . . ?
C116 C115 C120 N3 -175.9(10) . . . . ?
C114 C115 C120 Yb3 61.7(13) . . . . ?
C116 C115 C120 Yb3 -116.2(11) . . . . ?
C109 N3 C120 C119 -178.1(12) . . . . ?
Yb3 N3 C120 C119 -45.9(12) . . . . ?
C109 N3 C120 C115 -2.8(13) . . . . ?
Yb3 N3 C120 C115 129.4(9) . . . . ?
C109 N3 C120 Yb3 -132.2(9) . . . . ?
C111 C110 C121 C126 66.5(16) . . . . ?
C109 C110 C121 C126 -111.4(14) . . . . ?
C111 C110 C121 C122 -108.5(14) . . . . ?
C109 C110 C121 C122 73.6(16) . . . . ?
C126 C121 C122 C123 -3.5(18) . . . . ?
C110 C121 C122 C123 171.4(11) . . . . ?
C121 C122 C123 C124 5.0(18) . . . . ?
C121 C122 C123 C127 -176.9(15) . . . . ?
C121 C122 C123 C227 -174.5(16) . . . . ?
C122 C123 C124 C125 -4(2) . . . . ?
C127 C123 C124 C125 177.8(15) . . . . ?
C227 C123 C124 C125 175.5(19) . . . . ?
C123 C124 C125 C126 1(2) . . . . ?
C123 C124 C125 C131 180(5) . . . . ?
C123 C124 C125 C231 -176(5) . . . . ?
C122 C121 C126 C125 0.6(19) . . . . ?
C110 C121 C126 C125 -174.3(11) . . . . ?
C124 C125 C126 C121 0.6(18) . . . . ?
C131 C125 C126 C121 -178(5) . . . . ?
C231 C125 C126 C121 178(5) . . . . ?
C122 C123 C127 C129 -116.3(19) . . . . ?
C124 C123 C127 C129 62(2) . . . . ?
C122 C123 C127 C128 4(3) . . . . ?
C124 C123 C127 C128 -178.2(16) . . . . ?
C122 C123 C127 C130 120.2(17) . . . . ?
C124 C123 C127 C130 -62(2) . . . . ?
C122 C123 C227 C229 175.5(19) . . . . ?
C124 C123 C227 C229 -4(3) . . . . ?
C122 C123 C227 C228 -64(2) . . . . ?
C124 C123 C227 C228 116(3) . . . . ?
C122 C123 C227 C230 54(3) . . . . ?
C124 C123 C227 C230 -126(2) . . . . ?
C124 C125 C131 C133 112(5) . . . . ?
C126 C125 C131 C133 -69(6) . . . . ?
C124 C125 C131 C132 -25(8) . . . . ?
C126 C125 C131 C132 154(4) . . . . ?
C124 C125 C131 C134 -133(4) . . . . ?
C126 C125 C131 C134 46(7) . . . . ?
C124 C125 C231 C234 -156(5) . . . . ?
C126 C125 C231 C234 27(10) . . . . ?
C124 C125 C231 C232 -10(9) . . . . ?
C126 C125 C231 C232 172(4) . . . . ?
C124 C125 C231 C233 91(6) . . . . ?
C126 C125 C231 C233 -87(5) . . . . ?
C113 C112 C135 C138 62.0(15) . . . . ?
C111 C112 C135 C138 -119.9(12) . . . . ?
C113 C112 C135 C136 -178.4(12) . . . . ?
C111 C112 C135 C136 -0.4(18) . . . . ?
C113 C112 C135 C137 -56.7(14) . . . . ?
C111 C112 C135 C137 121.4(12) . . . . ?
C116 C117 C139 C142 176.2(11) . . . . ?
C118 C117 C139 C142 -8.7(16) . . . . ?
C116 C117 C139 C140 -61.9(14) . . . . ?
C118 C117 C139 C140 113.2(13) . . . . ?
C116 C117 C139 C141 56.6(14) . . . . ?
C118 C117 C139 C141 -128.3(12) . . . . ?
C118 C119 C143 C144 -52(2) . . . . ?
C120 C119 C143 C144 127.2(13) . . . . ?
Yb3 C119 C143 C144 85.6(14) . . . . ?
C118 C119 C143 C148 120.7(15) . . . . ?
C120 C119 C143 C148 -60(2) . . . . ?
Yb3 C119 C143 C148 -101.4(17) . . . . ?
C118 C119 C143 Yb3 -137.9(11) . . . . ?
C120 C119 C143 Yb3 41.6(11) . . . . ?
C148 C143 C144 C145 0.0 . . . . ?
C119 C143 C144 C145 173(3) . . . . ?
Yb3 C143 C144 C145 -102.7(11) . . . . ?
C148 C143 C144 Yb3 102.7(11) . . . . ?
C119 C143 C144 Yb3 -84.4(18) . . . . ?
C143 C144 C145 C146 0.0 . . . . ?
Yb3 C144 C145 C146 -74.1(7) . . . . ?
C143 C144 C145 C149 173.6(16) . . . . ?
Yb3 C144 C145 C149 99.5(13) . . . . ?
C144 C145 C146 C147 0.0 . . . . ?
C149 C145 C146 C147 -173.9(15) . . . . ?
C145 C146 C147 C148 0.0 . . . . ?
C145 C146 C147 C153 -174.7(17) . . . . ?
C146 C147 C148 C143 0.0 . . . . ?
C153 C147 C148 C143 174.6(18) . . . . ?
C144 C143 C148 C147 0.0 . . . . ?
C119 C143 C148 C147 -173(3) . . . . ?
Yb3 C143 C148 C147 94.8(9) . . . . ?
C146 C145 C149 C152 -8(2) . . . . ?
C144 C145 C149 C152 178.3(18) . . . . ?
C146 C145 C149 C151 -135.5(17) . . . . ?
C144 C145 C149 C151 51(2) . . . . ?
C146 C145 C149 C150 109.4(17) . . . . ?
C144 C145 C149 C150 -64.4(19) . . . . ?
C146 C147 C153 C154 69.0(19) . . . . ?
C148 C147 C153 C154 -106(2) . . . . ?
C146 C147 C153 C156 -175.7(16) . . . . ?
C148 C147 C153 C156 10(3) . . . . ?
C146 C147 C153 C155 -54(2) . . . . ?
C148 C147 C153 C155 131.6(18) . . . . ?
C118 C119 C243 C244 -58(3) . . . . ?
C120 C119 C243 C244 126.4(16) . . . . ?
C118 C119 C243 C248 126.3(17) . . . . ?
C120 C119 C243 C248 -49(3) . . . . ?
C248 C243 C244 C245 0.0 . . . . ?
C119 C243 C244 C245 -176(3) . . . . ?
C243 C244 C245 C246 0.0 . . . . ?
C243 C244 C245 C249 -178.1(18) . . . . ?
C244 C245 C246 C247 0.0 . . . . ?
C249 C245 C246 C247 178.2(18) . . . . ?
C245 C246 C247 C248 0.0 . . . . ?
C245 C246 C247 C253 179(2) . . . . ?
C246 C247 C248 C243 0.0 . . . . ?
C253 C247 C248 C243 -179(2) . . . . ?
C244 C243 C248 C247 0.0 . . . . ?
C119 C243 C248 C247 176(3) . . . . ?
C244 C245 C249 C252 -162(2) . . . . ?
C246 C245 C249 C252 20(3) . . . . ?
C244 C245 C249 C251 70(2) . . . . ?
C246 C245 C249 C251 -108(2) . . . . ?
C244 C245 C249 C250 -44(2) . . . . ?
C246 C245 C249 C250 137.9(19) . . . . ?
C248 C247 C253 C254 -117(2) . . . . ?
C246 C247 C253 C254 63(2) . . . . ?
C248 C247 C253 C256 -2(3) . . . . ?
C246 C247 C253 C256 179.1(19) . . . . ?
C248 C247 C253 C255 119(2) . . . . ?
C246 C247 C253 C255 -60(3) . . . . ?
C209 C207 C208 C209 0.6(17) 2_666 . . . ?
C207 C208 C209 C207 -0.6(18) . . . 2_666 ?
OB CB CA OA 4(3) . . . . ?
Yb3B CB CA OA 46(2) . . . . ?
OB CB CA Yb3B -42.4(16) . . . . ?
CB CA OA Yb3B -37.6(19) . . . . ?
CA CB OB Yb3B 72(2) . . . . ?
O6B Yb3B OB CB 16(2) . . . . ?
C301 Yb3B OB CB 49(2) . . . . ?
OA Yb3B OB CB -63.4(17) . . . . ?
CA Yb3B OB CB -33.9(16) . . . . ?
C205 O6 C201 C202 17(3) . . . . ?
O6 C201 C202 C204 6(3) . . . . ?
C201 C202 C204 C205 -23(3) . . . . ?
C201 O6 C205 C204 -33(3) . . . . ?
C202 C204 C205 O6 32(3) . . . . ?
C305 O6B C301 C302 9(5) . . . . ?
Yb3B O6B C301 C302 -139(3) . . . . ?
C305 O6B C301 Yb3B 148(3) . . . . ?
O6B C301 C302 C304 6(5) . . . . ?
Yb3B C301 C302 C304 -57(5) . . . . ?
C301 C302 C304 C305 -17(5) . . . . ?
C301 O6B C305 C304 -21(5) . . . . ?
Yb3B O6B C305 C304 97(3) . . . . ?
C302 C304 C305 O6B 21(4) . . . . ?
C215 C210 C211 C212 -6(4) . . . . ?
C210 C211 C212 C213 5(4) . . . . ?
C211 C212 C213 C214 -3(4) . . . . ?
C212 C213 C214 C215 2(4) . . . . ?
C211 C210 C215 C214 4(4) . . . . ?
C213 C214 C215 C210 -3(4) . . . . ?
C315 C310 C311 C312 0.0 . . . . ?
C310 C311 C312 C313 0.0 . . . . ?
C311 C312 C313 C314 0.0 . . . . ?
C312 C313 C314 C315 0.0 . . . . ?
C313 C314 C315 C310 0.0 . . . . ?
C311 C310 C315 C314 0.0 . . . . ?
